data_4310355
loop_
_publ_author_name
'Michelle D. Ritorto'
'Travis M. Anderson'
'Wade A. Neiwert'
'Craig L. Hill'

_publ_contact_author_address
;
Emory University
Department of Chemistry
X-ray Crystallography Laboratory
Atlanta GA 30322-2210
USA
;
_publ_contact_author_email khardca@emory.edu
_publ_contact_author_fax 404-727-6586
_publ_contact_author_name 'Kenneth I. Hardcastle'
_publ_contact_author_phone 404-727-6140
_publ_section_title
;
 Decomposition of A-Type Sandwiches. Synthesis and Characterization of New
 Polyoxometalates Incorporating Multiple d-Electron-Centered Units
;
_journal_name_full 'Inorganic Chemistry'
_journal_page_first 44
_journal_page_last 49
_journal_paper_doi 10.1021/ic035115t
_journal_volume 43
_journal_year 2004
_chemical_formula_sum 'H84 K Mn6 Na16 O136 P3 W24'
_chemical_formula_weight 7502.56
_chemical_name_systematic
; 
 ? 
;
_space_group_IT_number 14
_symmetry_cell_setting monoclinic
_symmetry_space_group_name_Hall '-P 2ybc'
_symmetry_space_group_name_H-M 'P 1 21/c 1'
_atom_sites_solution_hydrogens geom
_atom_sites_solution_primary direct
_atom_sites_solution_secondary difmap
_audit_creation_method SHELXL-97
_cell_angle_alpha 90.00
_cell_angle_beta 95.8980(10)
_cell_angle_gamma 90.00
_cell_formula_units_Z 4
_cell_length_a 17.4862(10)
_cell_length_b 22.3071(12)
_cell_length_c 35.1195(18)
_cell_measurement_reflns_used 8335
_cell_measurement_temperature 173(2)
_cell_measurement_theta_max 32.51
_cell_measurement_theta_min 2.17
_cell_volume 13626.4(13)
_computing_cell_refinement 'Bruker SMART'
_computing_data_collection 'Bruker SMART'
_computing_data_reduction 'Bruker SAINT'
_computing_molecular_graphics 'Bruker SHELXTL'
_computing_publication_material 'Bruker SHELXTL'
_computing_structure_refinement 'SHELXL-97 (Sheldrick, 1997)'
_computing_structure_solution 'SHELXS-97 (Sheldrick, 1990)'
_diffrn_ambient_temperature 173(2)
_diffrn_measured_fraction_theta_full 0.961
_diffrn_measured_fraction_theta_max 0.961
_diffrn_measurement_device_type 'CCD area detector'
_diffrn_measurement_method 'phi and omega scans'
_diffrn_radiation_monochromator graphite
_diffrn_radiation_source 'fine-focus sealed tube'
_diffrn_radiation_type MoK\a
_diffrn_radiation_wavelength 0.71073
_diffrn_reflns_av_R_equivalents 0.1356
_diffrn_reflns_av_sigmaI/netI 0.1619
_diffrn_reflns_limit_h_max 26
_diffrn_reflns_limit_h_min -25
_diffrn_reflns_limit_k_max 34
_diffrn_reflns_limit_k_min -33
_diffrn_reflns_limit_l_max 53
_diffrn_reflns_limit_l_min -53
_diffrn_reflns_number 316030
_diffrn_reflns_theta_full 33.23
_diffrn_reflns_theta_max 33.23
_diffrn_reflns_theta_min 1.48
_exptl_absorpt_coefficient_mu 20.934
_exptl_absorpt_correction_T_max 0.3665
_exptl_absorpt_correction_T_min 0.0437
_exptl_absorpt_correction_type 'analytical and multi-scan'
_exptl_crystal_colour yellow
_exptl_crystal_density_diffrn 3.657
_exptl_crystal_density_meas 0
_exptl_crystal_density_method 'not measured'
_exptl_crystal_description plate
_exptl_crystal_F_000 13352
_exptl_crystal_size_max 0.40
_exptl_crystal_size_mid 0.08
_exptl_crystal_size_min 0.06
_refine_diff_density_max 4.224
_refine_diff_density_min -3.332
_refine_diff_density_rms 0.457
_refine_ls_extinction_method none
_refine_ls_goodness_of_fit_ref 1.020
_refine_ls_hydrogen_treatment mixed
_refine_ls_matrix_type full
_refine_ls_number_parameters 1224
_refine_ls_number_reflns 50264
_refine_ls_number_restraints 0
_refine_ls_restrained_S_all 1.020
_refine_ls_R_factor_all 0.1409
_refine_ls_R_factor_gt 0.0619
_refine_ls_shift/su_max 0.009
_refine_ls_shift/su_mean 0.000
_refine_ls_structure_factor_coef Fsqd
_refine_ls_weighting_details 'calc w=1/[\s^2^(Fo^2^)+(0.0150P)^2^+0.0000P] where P=(Fo^2^+2Fc^2^)/3'
_refine_ls_weighting_scheme calc
_refine_ls_wR_factor_gt 0.1008
_refine_ls_wR_factor_ref 0.1106
_reflns_number_gt 24528
_reflns_number_total 50264
_reflns_threshold_expression >2sigma(I)
_cod_data_source_file ic035115tsi20030922_022240_1.cif
_cod_data_source_block 1Mn
_cod_depositor_comments
;
The following automatic conversions were performed:
'_symmetry_cell_setting' value 'Monoclinic' changed to 'monoclinic'
according to '/home/saulius/struct/CIF-dictionaries/cif_core.dic'
dictionary named 'cif_core.dic' version 2.4.1 from 2010-06-29.

Automatic conversion script
Id: cif_fix_enum 1527 2010-12-29 10:47:43Z saulius 
;
_cod_database_code 4310355

loop_
_symmetry_equiv_pos_as_xyz
'x, y, z'
'-x, y+1/2, -z+1/2'
'-x, -y, -z'
'x, -y-1/2, z-1/2'

loop_
_atom_site_label
_atom_site_type_symbol
_atom_site_fract_x
_atom_site_fract_y
_atom_site_fract_z
_atom_site_U_iso_or_equiv
_atom_site_adp_type
_atom_site_occupancy
_atom_site_symmetry_multiplicity
_atom_site_calc_flag
_atom_site_refinement_flags
_atom_site_disorder_assembly
_atom_site_disorder_group
K1 K 0.5320(3) 0.78870(19) 0.26599(16) 0.0756(17) Uani 1 1 d . . .
Mn1 Mn 0.53636(12) 0.78675(10) 0.07887(5) 0.0184(4) Uani 1 1 d . . .
Mn2 Mn 0.52412(12) 0.70981(9) 0.15892(6) 0.0160(4) Uani 1 1 d . . .
Mn3 Mn 0.52003(13) 0.85924(9) 0.16040(6) 0.0163(5) Uani 1 1 d . . .
Mn4 Mn 0.91623(12) 0.78712(9) 0.27215(6) 0.0185(4) Uani 1 1 d . . .
Mn5 Mn 0.75441(12) 0.71015(9) 0.27661(6) 0.0160(4) Uani 1 1 d . . .
Mn6 Mn 0.75183(13) 0.85857(9) 0.27762(6) 0.0147(5) Uani 1 1 d . . .
Na1 Na 0.4215(4) 0.9784(3) 0.27334(18) 0.0406(18) Uani 1 1 d . . .
Na2 Na 0.4359(4) 0.6002(3) 0.2798(2) 0.051(2) Uani 1 1 d . . .
Na3 Na 0.7458(6) 0.6209(3) 0.4444(2) 0.069(3) Uani 1 1 d . . .
Na4 Na 0.8608(4) 0.7907(3) 0.10943(19) 0.052(2) Uani 1 1 d . . .
Na5 Na 0.1767(4) 0.9401(3) 0.1548(2) 0.0460(19) Uani 1 1 d . . .
Na6 Na -0.0030(4) 0.5346(3) 0.2476(2) 0.0351(16) Uani 1 1 d . . .
Na7 Na 0.8114(4) 1.1216(2) 0.34554(18) 0.0300(16) Uani 1 1 d . . .
Na8 Na 0.4361(7) 0.4815(5) -0.0452(3) 0.053(3) Uani 0.65 1 d P . .
Na9 Na 1.0000 1.0000 0.5000 0.082(6) Uani 0.70 2 d SP . .
Na10 Na 0.6661(9) 0.5453(5) 0.2946(4) 0.055(4) Uani 0.55 1 d P . .
Na11 Na 0.3741(8) 0.6641(6) -0.0823(3) 0.064(4) Uani 0.60 1 d P . .
Na12 Na 0.1836(9) 0.8951(6) 0.2565(5) 0.056(5) Uani 0.50 1 d P . .
Na13 Na 0.3563(10) 1.0027(6) -0.0444(5) 0.075(5) Uani 0.55 1 d P . .
Na14 Na 0.1769(6) 0.6765(5) 0.2534(3) 0.050(3) Uani 0.65 1 d P . .
Na15 Na 0.9117(9) 0.9293(6) 0.5613(6) 0.059(5) Uani 0.45 1 d P . .
Na16 Na 0.9960(10) 0.9353(8) 0.0821(5) 0.078(6) Uani 0.50 1 d P . .
Na17 Na 0.2268(11) 0.8888(9) 0.3546(5) 0.070(6) Uani 0.45 1 d P . .
Na18 Na 0.1652(11) 0.5374(7) 0.3461(5) 0.059(5) Uiso 0.45 1 d P . .
Na19 Na 0.3397(7) 0.5112(5) 0.1958(3) 0.044(3) Uani 0.60 1 d P . .
Na20 Na 0.5427(12) 0.7083(9) 0.4582(6) 0.067(6) Uiso 0.40 1 d P . .
Na21 Na 0.2093(13) 0.7873(8) -0.0317(6) 0.055(6) Uani 0.35 1 d P . .
Na23 Na 0.7148(14) 0.9751(9) 0.4478(6) 0.057(6) Uiso 0.35 1 d P . .
Na24 Na 0.2343(12) 0.5639(9) 0.0031(6) 0.053(6) Uani 0.35 1 d P . .
Na25 Na 0.9964(6) 0.7488(5) 0.0414(3) 0.044(3) Uani 0.60 1 d P . .
Na26 Na 0.5271(8) 0.5690(4) 0.3859(3) 0.055(3) Uani 0.65 1 d P . .
O1 O 0.0866(5) 0.7752(4) 0.1696(2) 0.022(2) Uiso 1 1 d . . .
O2 O 0.1142(6) 0.6698(4) 0.0511(3) 0.030(3) Uiso 1 1 d . . .
O3 O 0.1045(6) 0.8866(4) 0.0516(3) 0.025(2) Uiso 1 1 d . . .
O4 O 0.3333(6) 0.9020(4) 0.2443(3) 0.021(2) Uiso 1 1 d . . .
O5 O 0.3407(6) 0.6563(4) 0.2415(3) 0.022(2) Uiso 1 1 d . . .
O6 O 0.3636(6) 0.5449(4) 0.1189(3) 0.023(2) Uiso 1 1 d . . .
O7 O 0.3855(6) 0.6745(4) -0.0149(3) 0.030(3) Uiso 1 1 d . . .
O8 O 0.3778(6) 0.8998(4) -0.0122(3) 0.031(3) Uiso 1 1 d . . .
O9 O 0.3479(6) 1.0168(4) 0.1228(3) 0.020(2) Uiso 1 1 d . . .
O10 O 0.7167(6) 0.7799(4) 0.4923(3) 0.029(2) Uiso 1 1 d . . .
O11 O 0.9570(7) 0.8949(5) 0.4868(3) 0.042(3) Uiso 1 1 d . . .
O12 O 0.9624(7) 0.6726(5) 0.4835(3) 0.038(3) Uiso 1 1 d . . .
O13 O 0.5808(6) 0.9041(4) 0.3693(3) 0.025(2) Uiso 1 1 d . . .
O14 O 0.5859(6) 0.6576(4) 0.3666(3) 0.028(3) Uiso 1 1 d . . .
O15 O 0.8297(6) 0.5481(4) 0.3584(3) 0.025(2) Uiso 1 1 d . . .
O16 O 1.0981(7) 0.6774(5) 0.3507(3) 0.042(3) Uiso 1 1 d . . .
O17 O 1.0949(7) 0.8960(5) 0.3537(3) 0.038(3) Uiso 1 1 d . . .
O18 O 0.8221(6) 1.0187(4) 0.3631(3) 0.027(3) Uiso 1 1 d . . .
O19 O 0.6693(6) 1.0282(4) 0.2047(3) 0.023(2) Uiso 1 1 d . . .
O20 O 0.7009(6) 0.8998(4) 0.0707(3) 0.021(2) Uiso 1 1 d . . .
O21 O 0.9350(6) 0.8961(4) 0.1900(3) 0.030(3) Uiso 1 1 d . . .
O22 O 0.6765(6) 0.5409(4) 0.1993(3) 0.023(2) Uiso 1 1 d . . .
O23 O 0.9401(6) 0.6818(4) 0.1878(3) 0.026(2) Uiso 1 1 d . . .
O24 O 0.7066(6) 0.6797(4) 0.0694(3) 0.020(2) Uiso 1 1 d . . .
O25 O 0.1788(5) 0.7211(4) 0.1196(2) 0.019(2) Uiso 1 1 d . . .
O26 O 0.1859(5) 0.7801(4) 0.0573(3) 0.026(2) Uiso 1 1 d . . .
O27 O 0.1753(6) 0.8367(4) 0.1199(3) 0.021(2) Uiso 1 1 d . . .
O28 O 0.2246(6) 0.8391(4) 0.1945(3) 0.020(2) Uiso 1 1 d . . .
O29 O 0.2273(5) 0.7165(4) 0.1918(2) 0.019(2) Uiso 1 1 d . . .
O30 O 0.2501(5) 0.6287(4) 0.0929(2) 0.014(2) Uiso 1 1 d . . .
O31 O 0.2588(6) 0.6908(4) 0.0285(3) 0.028(3) Uiso 1 1 d . . .
O32 O 0.2529(6) 0.8747(4) 0.0298(3) 0.024(2) Uiso 1 1 d . . .
O33 O 0.2395(6) 0.9324(4) 0.0951(3) 0.021(2) Uiso 1 1 d . . .
O34 O 0.3370(5) 0.7797(4) 0.2289(2) 0.018(2) Uiso 1 1 d . . .
O35 O 0.3237(6) 0.6509(4) 0.1596(3) 0.024(2) Uiso 1 1 d . . .
O36 O 0.3725(6) 0.6280(4) 0.0587(3) 0.023(2) Uiso 1 1 d . . .
O37 O 0.3470(5) 0.7834(4) 0.0194(2) 0.019(2) Uiso 1 1 d . . .
O38 O 0.3634(6) 0.9405(4) 0.0622(3) 0.025(2) Uiso 1 1 d . . .
O39 O 0.3140(5) 0.9105(4) 0.1616(2) 0.015(2) Uiso 1 1 d . . .
O40 O 0.4390(5) 0.7103(4) 0.1976(2) 0.0127(19) Uiso 1 1 d . . .
O41 O 0.4546(6) 0.6434(4) 0.1266(3) 0.019(2) Uiso 1 1 d . . .
O42 O 0.4676(6) 0.7199(4) 0.0485(3) 0.026(2) Uiso 1 1 d . . .
O43 O 0.4631(6) 0.8526(4) 0.0487(3) 0.021(2) Uiso 1 1 d . . .
O44 O 0.4447(5) 0.9210(4) 0.1289(2) 0.016(2) Uiso 1 1 d . . .
O45 O 0.4340(5) 0.8527(4) 0.1995(2) 0.013(2) Uiso 1 1 d . . .
O46 O 0.4500(5) 0.7817(4) 0.1259(2) 0.0150(19) Uiso 1 1 d . . .
O47 O 0.3217(5) 0.7810(4) 0.1547(2) 0.0089(17) Uiso 1 1 d . . .
O48 O 0.3363(5) 0.7252(4) 0.0931(2) 0.020(2) Uiso 1 1 d . . .
O49 O 0.3330(5) 0.8388(4) 0.0936(2) 0.015(2) Uiso 1 1 d . . .
O50 O 0.8217(5) 0.8441(4) 0.4498(3) 0.019(2) Uiso 1 1 d . . .
O51 O 0.9516(6) 0.7841(4) 0.4467(3) 0.030(2) Uiso 1 1 d . . .
O52 O 0.8254(6) 0.7228(4) 0.4490(3) 0.029(2) Uiso 1 1 d . . .
O53 O 0.6766(6) 0.8398(4) 0.4234(3) 0.020(2) Uiso 1 1 d . . .
O54 O 0.6795(5) 0.7203(4) 0.4235(2) 0.021(2) Uiso 1 1 d . . .
O55 O 0.8724(6) 0.9342(4) 0.4182(3) 0.028(3) Uiso 1 1 d . . .
O56 O 1.0066(6) 0.8764(4) 0.4145(3) 0.033(3) Uiso 1 1 d . . .
O57 O 1.0095(6) 0.6938(4) 0.4125(3) 0.030(3) Uiso 1 1 d . . .
O58 O 0.8817(6) 0.6326(4) 0.4164(3) 0.029(3) Uiso 1 1 d . . .
O59 O 0.6063(5) 0.7808(4) 0.3658(3) 0.024(2) Uiso 1 1 d . . .
O60 O 0.7431(6) 0.9123(4) 0.3771(3) 0.018(2) Uiso 1 1 d . . .
O61 O 0.9448(6) 0.9415(4) 0.3577(3) 0.029(3) Uiso 1 1 d . . .
O62 O 1.0297(6) 0.7851(4) 0.3675(3) 0.029(2) Uiso 1 1 d . . .
O63 O 0.9519(6) 0.6294(4) 0.3553(3) 0.021(2) Uiso 1 1 d . . .
O64 O 0.7469(6) 0.6524(4) 0.3756(3) 0.025(2) Uiso 1 1 d . . .
O65 O 0.6693(6) 0.8545(4) 0.3171(3) 0.021(2) Uiso 1 1 d . . .
O66 O 0.8135(6) 0.9202(4) 0.3140(3) 0.020(2) Uiso 1 1 d . . .
O67 O 0.9712(6) 0.8516(4) 0.3084(3) 0.029(3) Uiso 1 1 d . . .
O68 O 0.9751(6) 0.7202(4) 0.3075(3) 0.026(2) Uiso 1 1 d . . .
O69 O 0.8175(6) 0.6474(4) 0.3121(3) 0.020(2) Uiso 1 1 d . . .
O70 O 0.6724(5) 0.7121(4) 0.3163(2) 0.020(2) Uiso 1 1 d . . .
O71 O 0.8204(5) 0.7852(4) 0.3136(2) 0.0143(19) Uiso 1 1 d . . .
O72 O 0.7577(5) 0.7822(4) 0.3757(2) 0.0164(19) Uiso 1 1 d . . .
O73 O 0.8788(5) 0.8410(4) 0.3716(2) 0.016(2) Uiso 1 1 d . . .
O74 O 0.8826(5) 0.7295(4) 0.3710(3) 0.021(2) Uiso 1 1 d . . .
O75 O 0.5772(6) 0.9287(4) 0.1920(3) 0.021(2) Uiso 1 1 d . . .
O76 O 0.6790(5) 0.9435(4) 0.1435(2) 0.017(2) Uiso 1 1 d . . .
O77 O 0.7878(6) 0.9437(4) 0.1981(3) 0.020(2) Uiso 1 1 d . . .
O78 O 0.6923(6) 0.9278(4) 0.2487(3) 0.019(2) Uiso 1 1 d . . .
O79 O 0.5947(5) 0.8508(4) 0.1167(3) 0.019(2) Uiso 1 1 d . . .
O80 O 0.8042(6) 0.8781(4) 0.1357(3) 0.021(2) Uiso 1 1 d . . .
O81 O 0.8414(5) 0.8511(4) 0.2409(2) 0.016(2) Uiso 1 1 d . . .
O82 O 0.7211(5) 0.7875(4) 0.1094(2) 0.021(2) Uiso 1 1 d . . .
O83 O 0.8594(5) 0.7881(4) 0.1781(2) 0.021(2) Uiso 1 1 d . . .
O84 O 0.5980(5) 0.7214(4) 0.1156(2) 0.020(2) Uiso 1 1 d . . .
O85 O 0.8068(5) 0.6985(3) 0.1350(2) 0.012(2) Uiso 1 1 d . . .
O86 O 0.8441(5) 0.7225(4) 0.2400(2) 0.017(2) Uiso 1 1 d . . .
O87 O 0.6884(5) 0.6300(3) 0.1404(2) 0.0115(19) Uiso 1 1 d . . .
O88 O 0.7932(5) 0.6293(4) 0.1949(2) 0.016(2) Uiso 1 1 d . . .
O89 O 0.6981(5) 0.6394(4) 0.2471(3) 0.019(2) Uiso 1 1 d . . .
O90 O 0.5842(5) 0.6415(4) 0.1904(2) 0.015(2) Uiso 1 1 d . . .
O91 O 0.7081(5) 0.8449(4) 0.1840(2) 0.015(2) Uiso 1 1 d . . .
O92 O 0.7094(5) 0.7293(4) 0.1824(2) 0.014(2) Uiso 1 1 d . . .
O93 O 0.5869(5) 0.7837(4) 0.1901(2) 0.0164(19) Uiso 1 1 d . . .
O94 O 0.6939(5) 0.7853(4) 0.2446(2) 0.0137(18) Uiso 1 1 d . . .
O1W O 0.6090(6) 0.7884(5) 0.0314(3) 0.036(3) Uani 1 1 d . . .
O2W O 1.0146(6) 0.7891(4) 0.2378(3) 0.028(2) Uani 1 1 d . . .
O3W O 0.5386(7) 0.6683(4) 0.2683(3) 0.041(3) Uani 1 1 d . . .
O4W O 0.5265(6) 0.9112(4) 0.2669(3) 0.036(3) Uani 1 1 d . . .
O5W O 0.8421(7) 0.7611(5) 0.0464(3) 0.052(4) Uani 1 1 d . . .
O6W O 0.9818(8) 0.8213(6) 0.1070(5) 0.082(5) Uani 1 1 d . . .
O7W O 0.4489(8) 0.9591(6) 0.3422(4) 0.074(5) Uani 1 1 d . . .
O8W O 0.5079(9) 0.5369(6) 0.3204(4) 0.087(5) Uiso 1 1 d . . .
O9W O 0.4815(7) 0.5573(5) 0.2192(4) 0.056(4) Uani 1 1 d . . .
O10W O 0.1977(7) 0.9774(4) 0.2170(3) 0.037(3) Uani 1 1 d . . .
O11W O 0.0465(8) 0.9371(6) 0.1419(4) 0.075(5) Uani 1 1 d . . .
O12W O 0.7938(7) 1.0819(4) 0.2827(3) 0.039(3) Uani 1 1 d . . .
O13W O 0.9438(7) 1.1312(5) 0.3542(4) 0.048(4) Uani 1 1 d . . .
O14W O 0.8117(9) 0.5260(5) 0.4523(4) 0.062(4) Uani 1 1 d . . .
O15W O 0.7836(9) 0.6307(5) 0.5119(3) 0.066(5) Uani 1 1 d . . .
O16W O -0.0476(7) 0.4269(5) 0.2459(4) 0.053(4) Uani 1 1 d . . .
O17W O 0.0393(8) 0.6430(5) 0.2510(3) 0.053(4) Uani 1 1 d . . .
O18W O 0.1184(7) 0.4908(4) 0.2399(3) 0.034(3) Uani 1 1 d . . .
O19W O 0.0145(7) 0.5350(5) 0.3162(3) 0.040(3) Uani 1 1 d . . .
O20W O -0.1246(7) 0.5729(4) 0.2555(3) 0.034(3) Uani 1 1 d . . .
O21W O -0.0173(8) 0.5367(4) 0.1784(3) 0.049(4) Uani 1 1 d . . .
O22W O 0.4369(7) 0.4387(5) -0.1094(4) 0.052(4) Uani 1 1 d . . .
O23W O 0.5747(10) 0.4738(6) -0.0203(4) 0.088(5) Uani 1 1 d . . .
O24W O 0.4031(11) 0.7805(9) 0.3050(5) 0.065(5) Uiso 0.70 1 d P . .
O25W O 0.2231(12) 0.9398(8) 0.3097(6) 0.066(6) Uiso 0.70 1 d P . .
O26W O 0.2978(11) 0.9476(8) -0.0919(5) 0.058(5) Uiso 0.70 1 d P . .
O27W O 0.3578(11) 0.6327(7) -0.1483(5) 0.056(5) Uiso 0.70 1 d P . .
O28W O 0.9536(11) 1.0477(8) 0.4398(5) 0.057(5) Uiso 0.70 1 d P . .
O29W O 0.4307(11) 0.3731(8) -0.0261(5) 0.060(6) Uiso 0.70 1 d P . .
O31W O 0.1282(15) 0.6846(10) -0.0386(7) 0.051(7) Uiso 0.50 1 d P . .
O32W O 0.2424(15) 0.6233(10) -0.0789(7) 0.074(7) Uiso 0.60 1 d P . .
O33W O 0.3155(17) 0.7572(11) -0.0887(8) 0.066(8) Uiso 0.50 1 d P . .
O34W O 0.2367(12) 0.9955(8) -0.0195(6) 0.052(6) Uiso 0.60 1 d P . .
O35W O 0.8688(11) 0.9609(8) 0.0898(5) 0.061(6) Uiso 0.70 1 d P . .
O36W O 0.9025(12) 1.0254(8) 0.5405(6) 0.072(6) Uiso 0.70 1 d P . .
O37W O 0.2028(16) 0.7836(12) 0.3539(7) 0.067(8) Uiso 0.50 1 d P . .
O38W O 0.4464(10) 0.4961(7) 0.4000(5) 0.062(5) Uiso 0.80 1 d P . .
O39W O 0.4306(14) 0.6385(9) 0.4117(7) 0.068(7) Uiso 0.60 1 d P . .
O40W O 0.6231(11) 0.5754(8) 0.4467(5) 0.058(5) Uiso 0.70 1 d P . .
O41W O 0.1681(14) 0.7801(11) 0.2724(6) 0.074(7) Uiso 0.60 1 d P . .
O42W O 0.3886(13) 0.6614(9) 0.3363(6) 0.060(6) Uiso 0.60 1 d P . .
O43W O 1.0204(15) 1.0282(10) 0.0748(7) 0.054(7) Uiso 0.50 1 d P . .
O44W O 0.4425(15) 1.0542(10) -0.0149(7) 0.052(7) Uiso 0.50 1 d P . .
O45W O 0.2606(19) 0.9921(13) 0.3737(9) 0.053(9) Uiso 0.40 1 d P . .
O46W O 0.159(2) 0.8902(15) -0.0765(10) 0.072(11) Uiso 0.40 1 d P . .
O47W O 0.2285(14) 0.6349(9) 0.3146(7) 0.067(7) Uiso 0.60 1 d P . .
O48W O 0.9305(18) 0.8481(13) 0.5895(9) 0.053(9) Uiso 0.40 1 d P . .
O49W O 0.7921(10) 0.9001(7) 0.5284(5) 0.065(5) Uiso 0.80 1 d P . .
O50W O 0.3005(17) 0.4863(11) -0.0523(8) 0.069(9) Uiso 0.50 1 d P . .
O51W O 0.449(2) 0.5745(14) -0.0708(9) 0.062(10) Uiso 0.40 1 d P . .
O52W O 0.8471(14) 0.9447(9) 0.6310(6) 0.063(7) Uiso 0.60 1 d P . .
O53W O 0.9530(15) 0.9408(11) 0.0143(7) 0.055(7) Uiso 0.50 1 d P . .
O54W O 0.4890(19) 0.7061(13) -0.0861(9) 0.060(9) Uiso 0.40 1 d P . .
O55W O 0.7937(18) 1.0240(13) 0.4518(9) 0.050(9) Uiso 0.40 1 d P . .
O56W O 0.1015(15) 0.7095(11) -0.0640(7) 0.055(7) Uiso 0.50 1 d P . .
O57W O 0.2485(14) 0.6134(10) 0.2822(7) 0.047(7) Uiso 0.50 1 d P . .
P1 P 0.3623(2) 0.78146(16) 0.11716(9) 0.0135(7) Uani 1 1 d . . .
P2 P 0.8346(2) 0.78371(16) 0.35710(10) 0.0156(7) Uani 1 1 d . . .
P3 P 0.6735(2) 0.78442(16) 0.20110(9) 0.0137(7) Uani 1 1 d . . .
W1 W 0.17975(3) 0.77837(3) 0.160736(16) 0.01816(12) Uani 1 1 d . . .
W2 W 0.19917(4) 0.69641(2) 0.069361(18) 0.02052(14) Uani 1 1 d . . .
W3 W 0.19295(4) 0.86278(2) 0.069848(18) 0.01981(14) Uani 1 1 d . . .
W4 W 0.33681(4) 0.85643(2) 0.204545(16) 0.01603(12) Uani 1 1 d . . .
W5 W 0.34181(4) 0.70348(2) 0.202678(16) 0.01645(13) Uani 1 1 d . . .
W6 W 0.36011(4) 0.62248(2) 0.112453(17) 0.01879(14) Uani 1 1 d . . .
W7 W 0.37350(4) 0.70275(3) 0.030296(17) 0.02249(15) Uani 1 1 d . . .
W8 W 0.36864(4) 0.86777(3) 0.031791(17) 0.02214(14) Uani 1 1 d . . .
W9 W 0.34896(4) 0.94084(2) 0.115528(17) 0.01869(13) Uani 1 1 d . . .
W10 W 0.74166(4) 0.78112(3) 0.446632(15) 0.02343(14) Uani 1 1 d . . .
W11 W 0.92237(4) 0.86760(3) 0.442468(19) 0.02813(17) Uani 1 1 d . . .
W12 W 0.92703(4) 0.70089(3) 0.440514(19) 0.02804(17) Uani 1 1 d . . .
W13 W 0.65834(4) 0.85828(2) 0.366782(16) 0.01698(13) Uani 1 1 d . . .
W14 W 0.66047(4) 0.70488(2) 0.366020(16) 0.01800(13) Uani 1 1 d . . .
W15 W 0.84278(4) 0.62492(2) 0.360188(17) 0.02043(14) Uani 1 1 d . . .
W16 W 1.00969(4) 0.70386(3) 0.354951(19) 0.02591(15) Uani 1 1 d . . .
W17 W 1.00673(4) 0.86881(3) 0.35651(2) 0.02484(15) Uani 1 1 d . . .
W18 W 0.83724(4) 0.94289(2) 0.362349(17) 0.01808(13) Uani 1 1 d . . .
W19 W 0.67549(4) 0.95243(2) 0.200224(16) 0.01545(13) Uani 1 1 d . . .
W20 W 0.69599(4) 0.87147(2) 0.116615(16) 0.01673(13) Uani 1 1 d . . .
W21 W 0.84413(4) 0.87106(2) 0.190508(17) 0.01642(13) Uani 1 1 d . . .
W22 W 0.68211(4) 0.61896(2) 0.197431(16) 0.01496(12) Uani 1 1 d . . .
W23 W 0.84720(4) 0.70439(2) 0.189346(16) 0.01613(13) Uani 1 1 d . . .
W24 W 0.70017(4) 0.70380(2) 0.115422(16) 0.01640(13) Uani 1 1 d . . .

loop_
_atom_site_aniso_label
_atom_site_aniso_U_11
_atom_site_aniso_U_22
_atom_site_aniso_U_33
_atom_site_aniso_U_23
_atom_site_aniso_U_13
_atom_site_aniso_U_12
K1 0.091(4) 0.032(2) 0.117(4) 0.015(3) 0.073(3) 0.013(3)
Mn1 0.0213(12) 0.0178(10) 0.0160(10) -0.0012(9) 0.0021(9) 0.0017(10)
Mn2 0.0187(12) 0.0112(10) 0.0178(10) -0.0004(9) 0.0008(9) 0.0013(10)
Mn3 0.0179(12) 0.0132(10) 0.0182(11) 0.0010(8) 0.0034(9) 0.0004(9)
Mn4 0.0190(12) 0.0128(10) 0.0241(11) 0.0017(9) 0.0043(9) 0.0003(10)
Mn5 0.0189(12) 0.0122(10) 0.0170(10) 0.0009(9) 0.0022(9) 0.0005(10)
Mn6 0.0183(12) 0.0132(10) 0.0136(10) -0.0001(8) 0.0053(9) -0.0001(9)
Na1 0.044(5) 0.046(4) 0.032(4) -0.014(3) 0.005(3) -0.005(4)
Na2 0.045(5) 0.060(5) 0.045(5) 0.022(4) -0.005(4) -0.010(4)
Na3 0.102(8) 0.062(5) 0.044(5) -0.008(4) 0.008(5) 0.040(5)
Na4 0.057(5) 0.062(5) 0.036(4) -0.010(4) -0.001(4) 0.011(4)
Na5 0.036(5) 0.055(5) 0.047(5) -0.008(4) 0.003(4) 0.004(4)
Na6 0.032(4) 0.020(3) 0.054(4) -0.002(3) 0.009(3) 0.006(3)
Na7 0.035(4) 0.010(3) 0.045(4) 0.000(3) 0.007(3) 0.005(3)
Na8 0.050(8) 0.050(7) 0.060(8) -0.026(6) 0.010(6) -0.009(6)
Na9 0.078(15) 0.038(10) 0.123(17) -0.008(10) -0.014(12) -0.022(9)
Na10 0.085(12) 0.034(7) 0.052(9) 0.021(6) 0.033(8) 0.019(7)
Na11 0.081(12) 0.080(10) 0.036(7) -0.023(7) 0.024(7) -0.011(8)
Na12 0.053(11) 0.036(8) 0.083(12) -0.003(8) 0.031(9) 0.002(8)
Na13 0.094(14) 0.046(9) 0.089(12) 0.044(8) 0.035(11) 0.022(9)
Na14 0.034(7) 0.077(8) 0.038(7) 0.027(6) -0.008(5) -0.037(6)
Na15 0.033(10) 0.031(9) 0.112(16) -0.025(9) -0.004(10) -0.019(8)
Na16 0.046(12) 0.136(16) 0.051(11) -0.054(11) 0.005(9) 0.022(11)
Na17 0.045(12) 0.117(16) 0.048(11) 0.025(11) 0.009(10) -0.013(11)
Na19 0.045(8) 0.052(7) 0.034(7) 0.014(6) 0.002(6) -0.015(6)
Na21 0.070(16) 0.017(9) 0.074(15) 0.001(10) -0.011(12) -0.009(11)
Na24 0.042(14) 0.063(14) 0.049(13) -0.034(11) -0.020(11) -0.012(11)
Na25 0.029(7) 0.077(8) 0.030(6) 0.041(6) 0.017(5) 0.045(6)
Na26 0.084(10) 0.030(6) 0.057(8) -0.002(5) 0.029(7) -0.013(6)
O1W 0.027(7) 0.056(7) 0.027(6) -0.010(6) 0.010(5) -0.005(6)
O2W 0.027(6) 0.023(5) 0.037(6) -0.001(5) 0.011(5) -0.001(5)
O3W 0.058(9) 0.023(6) 0.042(7) 0.002(5) 0.005(7) -0.008(6)
O4W 0.028(7) 0.035(7) 0.045(7) -0.007(5) 0.009(6) -0.018(5)
O5W 0.045(9) 0.071(9) 0.040(8) -0.012(6) 0.000(7) -0.013(7)
O6W 0.042(10) 0.075(10) 0.122(14) -0.007(9) -0.020(9) -0.014(8)
O7W 0.052(10) 0.114(12) 0.062(10) 0.039(8) 0.036(8) 0.062(9)
O9W 0.038(9) 0.033(7) 0.096(11) 0.020(7) 0.004(8) 0.006(6)
O10W 0.034(8) 0.036(7) 0.044(7) 0.011(5) 0.012(6) 0.018(6)
O11W 0.043(10) 0.074(10) 0.112(13) -0.022(9) 0.025(9) -0.040(8)
O12W 0.048(9) 0.031(6) 0.041(7) -0.010(5) 0.014(6) 0.011(6)
O13W 0.043(9) 0.036(7) 0.072(10) -0.013(6) 0.034(7) 0.010(6)
O14W 0.098(13) 0.018(6) 0.066(10) 0.000(6) -0.007(9) -0.010(7)
O15W 0.116(14) 0.054(8) 0.035(8) 0.006(6) 0.042(8) -0.012(8)
O16W 0.047(9) 0.028(7) 0.082(10) -0.004(7) 0.007(8) -0.006(6)
O17W 0.081(11) 0.037(7) 0.039(8) -0.012(6) 0.001(7) 0.023(7)
O18W 0.052(9) 0.014(5) 0.042(7) 0.002(5) 0.025(6) 0.011(5)
O19W 0.045(9) 0.041(7) 0.034(7) 0.002(5) 0.007(6) 0.000(6)
O20W 0.049(9) 0.028(6) 0.027(6) 0.002(5) 0.011(6) 0.017(6)
O21W 0.070(11) 0.023(6) 0.051(8) -0.003(6) -0.004(7) 0.011(6)
O22W 0.039(9) 0.048(8) 0.068(10) -0.026(7) -0.001(7) 0.012(6)
O23W 0.116(16) 0.068(10) 0.082(12) -0.040(9) 0.020(11) 0.005(10)
P1 0.0138(18) 0.0101(15) 0.0170(16) 0.0040(15) 0.0028(14) -0.0004(16)
P2 0.0159(19) 0.0082(15) 0.0221(18) -0.0031(16) -0.0004(15) -0.0046(17)
P3 0.0111(18) 0.0123(16) 0.0179(17) 0.0041(16) 0.0034(14) -0.0044(16)
W1 0.0167(3) 0.0146(3) 0.0233(3) -0.0019(2) 0.0028(2) -0.0016(3)
W2 0.0213(4) 0.0146(3) 0.0246(3) -0.0049(2) -0.0027(3) -0.0007(2)
W3 0.0207(4) 0.0155(3) 0.0222(3) -0.0010(2) -0.0026(3) 0.0020(3)
W4 0.0162(3) 0.0137(3) 0.0185(3) -0.0034(2) 0.0036(2) -0.0002(2)
W5 0.0198(3) 0.0110(3) 0.0188(3) 0.0000(2) 0.0029(2) -0.0016(2)
W6 0.0220(4) 0.0112(3) 0.0226(3) -0.0036(2) -0.0003(3) 0.0003(3)
W7 0.0284(4) 0.0196(3) 0.0192(3) -0.0060(2) 0.0010(3) 0.0015(3)
W8 0.0250(4) 0.0232(3) 0.0180(3) 0.0030(2) 0.0017(3) 0.0016(3)
W9 0.0200(4) 0.0119(3) 0.0234(3) -0.0001(2) -0.0010(3) 0.0015(2)
W10 0.0378(4) 0.0196(3) 0.0126(3) -0.0007(3) 0.0011(3) -0.0035(3)
W11 0.0349(4) 0.0208(3) 0.0257(4) -0.0008(3) -0.0113(3) -0.0059(3)
W12 0.0371(4) 0.0187(3) 0.0256(3) 0.0045(2) -0.0100(3) -0.0008(3)
W13 0.0208(3) 0.0155(3) 0.0150(3) -0.0021(2) 0.0032(2) -0.0021(2)
W14 0.0259(4) 0.0138(3) 0.0147(3) -0.0020(2) 0.0039(2) -0.0053(3)
W15 0.0286(4) 0.0116(3) 0.0202(3) 0.0030(2) -0.0015(3) 0.0005(3)
W16 0.0233(4) 0.0159(3) 0.0375(4) 0.0037(3) -0.0020(3) 0.0036(3)
W17 0.0193(4) 0.0177(3) 0.0366(4) 0.0016(3) -0.0014(3) -0.0031(3)
W18 0.0215(4) 0.0109(3) 0.0213(3) -0.0011(2) -0.0005(3) -0.0029(2)
W19 0.0168(3) 0.0107(3) 0.0189(3) 0.0006(2) 0.0020(2) 0.0005(2)
W20 0.0187(3) 0.0164(3) 0.0156(3) 0.0034(2) 0.0042(2) 0.0013(2)
W21 0.0158(3) 0.0150(3) 0.0190(3) 0.0031(2) 0.0043(2) 0.0006(2)
W22 0.0202(3) 0.0096(3) 0.0150(3) -0.0003(2) 0.0016(2) 0.0014(2)
W23 0.0178(3) 0.0131(3) 0.0180(3) 0.0002(2) 0.0039(2) 0.0037(2)
W24 0.0213(3) 0.0141(3) 0.0142(3) 0.0004(2) 0.0040(2) 0.0042(2)

loop_
_atom_type_symbol
_atom_type_description
_atom_type_scat_dispersion_real
_atom_type_scat_dispersion_imag
_atom_type_scat_source
O O 0.0106 0.0060 'International Tables Vol C Tables 4.2.6.8 and 6.1.1.4'
Na Na 0.0362 0.0249 'International Tables Vol C Tables 4.2.6.8 and 6.1.1.4'
P P 0.1023 0.0942 'International Tables Vol C Tables 4.2.6.8 and 6.1.1.4'
Mn Mn 0.3368 0.7283 'International Tables Vol C Tables 4.2.6.8 and 6.1.1.4'
W W -0.8490 6.8722 'International Tables Vol C Tables 4.2.6.8 and 6.1.1.4'
K K 0.2009 0.2494 'International Tables Vol C Tables 4.2.6.8 and 6.1.1.4'
H H 0.0000 0.0000 'International Tables Vol C Tables 4.2.6.8 and 6.1.1.4'

loop_
_geom_angle_atom_site_label_1
_geom_angle_atom_site_label_2
_geom_angle_atom_site_label_3
_geom_angle
_geom_angle_site_symmetry_1
_geom_angle_site_symmetry_3
_geom_angle_publ_flag
O3W K1 O4W 177.6(4) . . ?
O3W K1 O24W 87.3(5) . . ?
O4W K1 O24W 91.6(5) . . ?
O3W K1 O93 88.4(3) . . ?
O4W K1 O93 93.7(3) . . ?
O24W K1 O93 144.1(5) . . ?
O3W K1 O94 86.8(3) . . ?
O4W K1 O94 93.6(3) . . ?
O24W K1 O94 163.9(5) . . ?
O93 K1 O94 50.6(2) . . ?
O3W K1 O45 120.1(4) . . ?
O4W K1 O45 62.0(3) . . ?
O24W K1 O45 89.3(4) . . ?
O93 K1 O45 62.6(3) . . ?
O94 K1 O45 106.6(3) . . ?
O3W K1 O65 114.4(3) . . ?
O4W K1 O65 64.0(3) . . ?
O24W K1 O65 110.8(5) . . ?
O93 K1 O65 103.4(3) . . ?
O94 K1 O65 58.7(3) . . ?
O45 K1 O65 122.4(3) . . ?
O3W K1 O40 60.3(3) . . ?
O4W K1 O40 121.9(3) . . ?
O24W K1 O40 87.6(4) . . ?
O93 K1 O40 59.7(2) . . ?
O94 K1 O40 102.3(3) . . ?
O45 K1 O40 59.9(2) . . ?
O65 K1 O40 161.0(3) . . ?
O3W K1 O70 56.4(3) . . ?
O4W K1 O70 122.0(3) . . ?
O24W K1 O70 107.2(4) . . ?
O93 K1 O70 99.8(3) . . ?
O94 K1 O70 57.3(2) . . ?
O45 K1 O70 162.4(3) . . ?
O65 K1 O70 58.0(2) . . ?
O40 K1 O70 113.5(2) . . ?
O42 Mn1 O79 170.9(4) . . ?
O42 Mn1 O43 87.4(3) . . ?
O79 Mn1 O43 94.1(4) . . ?
O42 Mn1 O84 92.8(4) . . ?
O79 Mn1 O84 84.4(3) . . ?
O43 Mn1 O84 171.4(4) . . ?
O42 Mn1 O1W 88.4(4) . . ?
O79 Mn1 O1W 100.6(4) . . ?
O43 Mn1 O1W 88.6(4) . . ?
O84 Mn1 O1W 99.9(4) . . ?
O42 Mn1 O46 87.1(3) . . ?
O79 Mn1 O46 84.0(3) . . ?
O43 Mn1 O46 89.2(3) . . ?
O84 Mn1 O46 82.3(3) . . ?
O1W Mn1 O46 175.0(4) . . ?
O90 Mn2 O84 99.2(4) . . ?
O90 Mn2 O40 90.7(3) . . ?
O84 Mn2 O40 170.1(4) . . ?
O90 Mn2 O41 90.2(3) . . ?
O84 Mn2 O41 93.3(4) . . ?
O40 Mn2 O41 86.9(3) . . ?
O90 Mn2 O93 94.8(3) . . ?
O84 Mn2 O93 87.5(3) . . ?
O40 Mn2 O93 91.4(3) . . ?
O41 Mn2 O93 174.7(4) . . ?
O90 Mn2 O46 175.7(3) . . ?
O84 Mn2 O46 84.5(3) . . ?
O40 Mn2 O46 85.6(3) . . ?
O41 Mn2 O46 87.4(3) . . ?
O93 Mn2 O46 87.5(3) . . ?
O75 Mn3 O79 98.8(4) . . ?
O75 Mn3 O44 91.9(3) . . ?
O79 Mn3 O44 94.3(4) . . ?
O75 Mn3 O45 92.2(4) . . ?
O79 Mn3 O45 168.9(4) . . ?
O44 Mn3 O45 86.5(3) . . ?
O75 Mn3 O93 96.4(3) . . ?
O79 Mn3 O93 86.5(3) . . ?
O44 Mn3 O93 171.5(3) . . ?
O45 Mn3 O93 91.0(3) . . ?
O75 Mn3 O46 177.4(4) . . ?
O79 Mn3 O46 83.7(3) . . ?
O44 Mn3 O46 87.0(3) . . ?
O45 Mn3 O46 85.4(3) . . ?
O93 Mn3 O46 84.7(3) . . ?
O67 Mn4 O68 87.9(4) . . ?
O67 Mn4 O86 170.8(4) . . ?
O68 Mn4 O86 93.3(4) . . ?
O67 Mn4 O81 94.1(4) . . ?
O68 Mn4 O81 171.1(4) . . ?
O86 Mn4 O81 83.4(3) . . ?
O67 Mn4 O2W 89.1(4) . . ?
O68 Mn4 O2W 88.6(4) . . ?
O86 Mn4 O2W 100.0(3) . . ?
O81 Mn4 O2W 100.1(4) . . ?
O67 Mn4 O71 87.0(4) . . ?
O68 Mn4 O71 87.6(3) . . ?
O86 Mn4 O71 84.0(3) . . ?
O81 Mn4 O71 83.8(3) . . ?
O2W Mn4 O71 174.7(3) . . ?
O89 Mn5 O70 91.5(4) . . ?
O89 Mn5 O69 89.0(3) . . ?
O70 Mn5 O69 88.4(4) . . ?
O89 Mn5 O86 97.8(4) . . ?
O70 Mn5 O86 170.4(4) . . ?
O69 Mn5 O86 94.0(4) . . ?
O89 Mn5 O94 98.2(3) . . ?
O70 Mn5 O94 89.9(3) . . ?
O69 Mn5 O94 172.6(3) . . ?
O86 Mn5 O94 86.5(3) . . ?
O89 Mn5 O71 175.8(3) . . ?
O70 Mn5 O71 87.0(3) . . ?
O69 Mn5 O71 87.0(3) . . ?
O86 Mn5 O71 83.9(3) . . ?
O94 Mn5 O71 85.7(3) . . ?
O78 Mn6 O66 90.6(4) . . ?
O78 Mn6 O65 90.7(4) . . ?
O66 Mn6 O65 88.3(4) . . ?
O78 Mn6 O81 97.2(4) . . ?
O66 Mn6 O81 93.2(4) . . ?
O65 Mn6 O81 172.0(4) . . ?
O78 Mn6 O94 96.6(3) . . ?
O66 Mn6 O94 172.6(3) . . ?
O65 Mn6 O94 90.4(3) . . ?
O81 Mn6 O94 87.1(3) . . ?
O78 Mn6 O71 176.1(3) . . ?
O66 Mn6 O71 85.7(3) . . ?
O65 Mn6 O71 87.8(3) . . ?
O81 Mn6 O71 84.5(3) . . ?
O94 Mn6 O71 87.0(3) . . ?
O4W Na1 O9W 86.0(4) . 2_655 ?
O4W Na1 O4 88.9(4) . . ?
O9W Na1 O4 161.4(5) 2_655 . ?
O4W Na1 O7W 84.9(4) . . ?
O9W Na1 O7W 87.6(5) 2_655 . ?
O4 Na1 O7W 109.8(5) . . ?
O4W Na1 O22 162.7(5) . 2_655 ?
O9W Na1 O22 93.0(4) 2_655 2_655 ?
O4 Na1 O22 97.0(4) . 2_655 ?
O7W Na1 O22 77.8(4) . 2_655 ?
O4W Na1 Na10 123.6(4) . 2_655 ?
O9W Na1 Na10 91.0(4) 2_655 2_655 ?
O4 Na1 Na10 76.9(4) . 2_655 ?
O7W Na1 Na10 151.4(5) . 2_655 ?
O22 Na1 Na10 73.7(4) 2_655 2_655 ?
O8W Na2 O5 169.2(6) . . ?
O8W Na2 O3W 96.9(6) . . ?
O5 Na2 O3W 93.6(4) . . ?
O8W Na2 O9W 95.2(5) . . ?
O5 Na2 O9W 89.3(4) . . ?
O3W Na2 O9W 78.1(4) . . ?
O8W Na2 O19 80.9(5) . 2_645 ?
O5 Na2 O19 88.5(4) . 2_645 ?
O3W Na2 O19 177.1(5) . 2_645 ?
O9W Na2 O19 103.8(4) . 2_645 ?
O8W Na2 O42W 92.6(7) . . ?
O5 Na2 O42W 84.1(6) . . ?
O3W Na2 O42W 95.5(6) . . ?
O9W Na2 O42W 170.5(6) . . ?
O19 Na2 O42W 82.8(6) 2_645 . ?
O40W Na3 O15W 99.4(6) . . ?
O40W Na3 O14W 92.5(6) . . ?
O15W Na3 O14W 83.5(5) . . ?
O40W Na3 O64 104.2(6) . . ?
O15W Na3 O64 153.1(6) . . ?
O14W Na3 O64 107.7(5) . . ?
O40W Na3 O54 89.7(6) . . ?
O15W Na3 O54 105.8(4) . . ?
O14W Na3 O54 169.9(5) . . ?
O64 Na3 O54 62.2(3) . . ?
O40W Na3 O52 146.0(6) . . ?
O15W Na3 O52 76.9(4) . . ?
O14W Na3 O52 120.1(5) . . ?
O64 Na3 O52 76.4(4) . . ?
O54 Na3 O52 59.9(3) . . ?
O40W Na3 O58 153.0(6) . . ?
O15W Na3 O58 100.9(5) . . ?
O14W Na3 O58 72.3(5) . . ?
O64 Na3 O58 61.7(4) . . ?
O54 Na3 O58 101.7(4) . . ?
O52 Na3 O58 57.3(4) . . ?
O6W Na4 O5W 95.3(6) . . ?
O6W Na4 O80 101.3(5) . . ?
O5W Na4 O80 125.2(5) . . ?
O6W Na4 O83 98.8(5) . . ?
O5W Na4 O83 159.8(5) . . ?
O80 Na4 O83 65.9(3) . . ?
O6W Na4 O82 163.7(6) . . ?
O5W Na4 O82 87.0(4) . . ?
O80 Na4 O82 64.8(4) . . ?
O83 Na4 O82 83.5(4) . . ?
O6W Na4 O85 131.9(5) . . ?
O5W Na4 O85 95.1(4) . . ?
O80 Na4 O85 110.2(4) . . ?
O83 Na4 O85 64.7(3) . . ?
O82 Na4 O85 63.7(4) . . ?
O11W Na5 O10W 104.7(5) . . ?
O11W Na5 O15 88.1(5) . 2_655 ?
O10W Na5 O15 80.0(4) . 2_655 ?
O11W Na5 O33 110.6(5) . . ?
O10W Na5 O33 141.2(5) . . ?
O15 Na5 O33 85.6(4) 2_655 . ?
O11W Na5 O39 162.0(5) . . ?
O10W Na5 O39 86.9(4) . . ?
O15 Na5 O39 107.7(4) 2_655 . ?
O33 Na5 O39 63.5(3) . . ?
O11W Na5 O27 85.4(5) . . ?
O10W Na5 O27 138.4(4) . . ?
O15 Na5 O27 141.4(4) 2_655 . ?
O33 Na5 O27 61.6(3) . . ?
O39 Na5 O27 76.8(3) . . ?
O11W Na5 O28 109.0(5) . . ?
O10W Na5 O28 78.8(4) . . ?
O15 Na5 O28 155.5(4) 2_655 . ?
O33 Na5 O28 103.7(4) . . ?
O39 Na5 O28 59.2(3) . . ?
O27 Na5 O28 59.9(3) . . ?
O11W Na5 Na16 29.8(5) . 1_455 ?
O10W Na5 Na16 132.1(4) . 1_455 ?
O15 Na5 Na16 83.4(4) 2_655 1_455 ?
O33 Na5 Na16 80.9(4) . 1_455 ?
O39 Na5 Na16 141.0(4) . 1_455 ?
O27 Na5 Na16 72.4(4) . 1_455 ?
O28 Na5 Na16 120.2(4) . 1_455 ?
O11W Na5 Na10 138.7(5) . 2_655 ?
O10W Na5 Na10 47.4(4) . 2_655 ?
O15 Na5 Na10 60.7(3) 2_655 2_655 ?
O33 Na5 Na10 94.3(4) . 2_655 ?
O39 Na5 Na10 59.0(3) . 2_655 ?
O27 Na5 Na10 135.8(4) . 2_655 ?
O28 Na5 Na10 95.6(3) . 2_655 ?
Na16 Na5 Na10 144.1(4) 1_455 2_655 ?
O20W Na6 O18W 177.2(5) . . ?
O20W Na6 O19W 84.5(4) . . ?
O18W Na6 O19W 95.3(5) . . ?
O20W Na6 O21W 96.4(5) . . ?
O18W Na6 O21W 84.0(5) . . ?
O19W Na6 O21W 178.1(5) . . ?
O20W Na6 O16W 93.9(5) . . ?
O18W Na6 O16W 83.3(4) . . ?
O19W Na6 O16W 92.0(5) . . ?
O21W Na6 O16W 89.7(4) . . ?
O20W Na6 O17W 84.9(4) . . ?
O18W Na6 O17W 97.9(5) . . ?
O19W Na6 O17W 86.7(4) . . ?
O21W Na6 O17W 91.6(4) . . ?
O16W Na6 O17W 178.3(5) . . ?
O13W Na7 O12W 100.9(5) . . ?
O13W Na7 O18 90.3(4) . . ?
O12W Na7 O18 83.1(4) . . ?
O13W Na7 O35 158.9(4) . 2_655 ?
O12W Na7 O35 90.0(4) . 2_655 ?
O18 Na7 O35 109.1(4) . 2_655 ?
O13W Na7 O30 113.0(4) . 2_655 ?
O12W Na7 O30 143.0(5) . 2_655 ?
O18 Na7 O30 82.4(4) . 2_655 ?
O35 Na7 O30 63.3(3) 2_655 2_655 ?
O13W Na7 O25 80.7(4) . 2_655 ?
O12W Na7 O25 140.7(4) . 2_655 ?
O18 Na7 O25 136.1(4) . 2_655 ?
O35 Na7 O25 79.5(3) 2_655 2_655 ?
O30 Na7 O25 62.8(3) 2_655 2_655 ?
O13W Na7 O29 101.5(4) . 2_655 ?
O12W Na7 O29 80.1(4) . 2_655 ?
O18 Na7 O29 161.1(4) . 2_655 ?
O35 Na7 O29 62.3(3) 2_655 2_655 ?
O30 Na7 O29 106.0(3) 2_655 2_655 ?
O25 Na7 O29 61.4(3) 2_655 2_655 ?
O13W Na7 W2 89.0(3) . 2_655 ?
O12W Na7 W2 167.5(4) . 2_655 ?
O18 Na7 W2 104.6(3) . 2_655 ?
O35 Na7 W2 78.3(3) 2_655 2_655 ?
O30 Na7 W2 32.7(2) 2_655 2_655 ?
O25 Na7 W2 33.1(2) 2_655 2_655 ?
O29 Na7 W2 90.5(2) 2_655 2_655 ?
O13W Na7 W6 147.0(4) . 2_655 ?
O12W Na7 W6 111.3(4) . 2_655 ?
O18 Na7 W6 86.8(3) . 2_655 ?
O35 Na7 W6 32.7(2) 2_655 2_655 ?
O30 Na7 W6 34.1(2) 2_655 2_655 ?
O25 Na7 W6 78.9(3) 2_655 2_655 ?
O29 Na7 W6 91.1(3) 2_655 2_655 ?
W2 Na7 W6 60.22(11) 2_655 2_655 ?
O13W Na7 W1 82.3(3) . 2_655 ?
O12W Na7 W1 108.4(3) . 2_655 ?
O18 Na7 W1 167.2(4) . 2_655 ?
O35 Na7 W1 77.1(3) 2_655 2_655 ?
O30 Na7 W1 90.9(2) 2_655 2_655 ?
O25 Na7 W1 32.4(2) 2_655 2_655 ?
O29 Na7 W1 31.7(2) 2_655 2_655 ?
W2 Na7 W1 65.04(10) 2_655 2_655 ?
W6 Na7 W1 93.81(14) 2_655 2_655 ?
O13W Na7 W5 135.6(4) . 2_655 ?
O12W Na7 W5 74.1(3) . 2_655 ?
O18 Na7 W5 131.3(3) . 2_655 ?
O35 Na7 W5 31.1(2) 2_655 2_655 ?
O30 Na7 W5 90.5(3) 2_655 2_655 ?
O25 Na7 W5 77.8(2) 2_655 2_655 ?
O29 Na7 W5 34.3(2) 2_655 2_655 ?
W2 Na7 W5 93.42(14) 2_655 2_655 ?
W6 Na7 W5 63.58(11) 2_655 2_655 ?
W1 Na7 W5 59.34(9) 2_655 2_655 ?
O13W Na7 Na14 86.6(4) . 2_655 ?
O12W Na7 Na14 42.7(3) . 2_655 ?
O18 Na7 Na14 123.5(4) . 2_655 ?
O35 Na7 Na14 89.3(3) 2_655 2_655 ?
O30 Na7 Na14 148.6(3) 2_655 2_655 ?
O25 Na7 Na14 99.0(3) 2_655 2_655 ?
O29 Na7 Na14 43.9(3) 2_655 2_655 ?
W2 Na7 Na14 131.7(2) 2_655 2_655 ?
W6 Na7 Na14 121.9(2) 2_655 2_655 ?
W1 Na7 Na14 66.73(19) 2_655 2_655 ?
W5 Na7 Na14 59.44(18) 2_655 2_655 ?
O51W Na8 O50W 93.1(12) . . ?
O51W Na8 O22W 88.9(10) . . ?
O50W Na8 O22W 91.2(8) . . ?
O51W Na8 O23W 94.0(10) . . ?
O50W Na8 O23W 165.6(10) . . ?
O22W Na8 O23W 101.5(6) . . ?
O51W Na8 O29W 171.0(11) . . ?
O50W Na8 O29W 90.4(9) . . ?
O22W Na8 O29W 82.8(6) . . ?
O23W Na8 O29W 84.4(7) . . ?
O51W Na8 O23W 91.1(10) . 3_665 ?
O50W Na8 O23W 84.9(9) . 3_665 ?
O22W Na8 O23W 176.1(8) . 3_665 ?
O23W Na8 O23W 82.5(6) . 3_665 ?
O29W Na8 O23W 97.4(7) . 3_665 ?
O51W Na8 Na8 93.4(9) . 3_665 ?
O50W Na8 Na8 125.5(9) . 3_665 ?
O22W Na8 Na8 143.0(7) . 3_665 ?
O23W Na8 Na8 41.6(4) . 3_665 ?
O29W Na8 Na8 91.3(6) . 3_665 ?
O23W Na8 Na8 40.9(4) 3_665 3_665 ?
O36W Na9 O36W 180.0(7) . 3_776 ?
O36W Na9 O28W 77.4(7) . 3_776 ?
O36W Na9 O28W 102.6(7) 3_776 3_776 ?
O36W Na9 O28W 102.6(7) . . ?
O36W Na9 O28W 77.4(7) 3_776 . ?
O28W Na9 O28W 180.000(4) 3_776 . ?
O36W Na9 O11 83.5(5) . 3_776 ?
O36W Na9 O11 96.5(5) 3_776 3_776 ?
O28W Na9 O11 100.5(5) 3_776 3_776 ?
O28W Na9 O11 79.5(5) . 3_776 ?
O36W Na9 O11 96.5(5) . . ?
O36W Na9 O11 83.5(5) 3_776 . ?
O28W Na9 O11 79.5(5) 3_776 . ?
O28W Na9 O11 100.5(5) . . ?
O11 Na9 O11 180.000(2) 3_776 . ?
O36W Na9 Na15 134.9(5) . 3_776 ?
O36W Na9 Na15 45.1(5) 3_776 3_776 ?
O28W Na9 Na15 131.4(6) 3_776 3_776 ?
O28W Na9 Na15 48.6(6) . 3_776 ?
O11 Na9 Na15 60.2(4) 3_776 3_776 ?
O11 Na9 Na15 119.8(4) . 3_776 ?
O89 Na10 O10W 95.3(5) . 2_645 ?
O89 Na10 O8W 118.5(6) . . ?
O10W Na10 O8W 144.0(5) 2_645 . ?
O89 Na10 O9 141.5(6) . 2_645 ?
O10W Na10 O9 100.1(5) 2_645 2_645 ?
O8W Na10 O9 61.7(4) . 2_645 ?
O89 Na10 Na1 90.9(4) . 2_645 ?
O10W Na10 Na1 89.3(4) 2_645 2_645 ?
O8W Na10 Na1 78.7(5) . 2_645 ?
O9 Na10 Na1 124.1(5) 2_645 2_645 ?
O89 Na10 Na5 123.6(5) . 2_645 ?
O10W Na10 Na5 36.5(3) 2_645 2_645 ?
O8W Na10 Na5 116.9(4) . 2_645 ?
O9 Na10 Na5 63.6(3) 2_645 2_645 ?
Na1 Na10 Na5 109.4(4) 2_645 2_645 ?
O54W Na11 O33W 90.5(11) . . ?
O54W Na11 O7 92.0(10) . . ?
O33W Na11 O7 90.1(8) . . ?
O54W Na11 O51W 83.2(12) . . ?
O33W Na11 O51W 172.3(12) . . ?
O7 Na11 O51W 85.7(9) . . ?
O54W Na11 O27W 94.8(10) . . ?
O33W Na11 O27W 99.2(9) . . ?
O7 Na11 O27W 168.5(8) . . ?
O51W Na11 O27W 85.9(10) . . ?
O54W Na11 O32W 176.5(12) . . ?
O33W Na11 O32W 86.0(10) . . ?
O7 Na11 O32W 88.4(7) . . ?
O51W Na11 O32W 100.2(11) . . ?
O27W Na11 O32W 85.5(8) . . ?
O54W Na11 Na17 136.6(10) . 4_575 ?
O33W Na11 Na17 87.2(8) . 4_575 ?
O7 Na11 Na17 131.4(7) . 4_575 ?
O51W Na11 Na17 100.4(9) . 4_575 ?
O27W Na11 Na17 43.3(6) . 4_575 ?
O32W Na11 Na17 43.0(7) . 4_575 ?
O25W Na12 O10W 96.1(8) . . ?
O25W Na12 O16W 96.7(8) . 2 ?
O10W Na12 O16W 85.0(6) . 2 ?
O25W Na12 O41W 107.2(9) . . ?
O10W Na12 O41W 155.4(9) . . ?
O16W Na12 O41W 99.6(8) 2 . ?
O25W Na12 O28 146.1(9) . . ?
O10W Na12 O28 80.1(6) . . ?
O16W Na12 O28 116.3(7) 2 . ?
O41W Na12 O28 76.2(6) . . ?
O25W Na12 O4 83.3(8) . . ?
O10W Na12 O4 72.3(5) . . ?
O16W Na12 O4 157.2(7) 2 . ?
O41W Na12 O4 102.2(7) . . ?
O28 Na12 O4 63.3(4) . . ?
O44W Na13 O26W 157.9(12) . . ?
O44W Na13 O34W 118.6(11) . . ?
O26W Na13 O34W 83.3(9) . . ?
O44W Na13 O20 86.9(8) . 3_675 ?
O26W Na13 O20 93.8(8) . 3_675 ?
O34W Na13 O20 82.0(7) . 3_675 ?
O44W Na13 O8 102.0(9) . . ?
O26W Na13 O8 82.7(7) . . ?
O34W Na13 O8 82.6(7) . . ?
O20 Na13 O8 164.5(8) 3_675 . ?
O44W Na13 O38W 84.6(10) . 4_575 ?
O26W Na13 O38W 73.4(8) . 4_575 ?
O34W Na13 O38W 154.0(10) . 4_575 ?
O20 Na13 O38W 88.0(6) 3_675 4_575 ?
O8 Na13 O38W 105.3(7) . 4_575 ?
O57W Na14 O41W 124.5(10) . . ?
O57W Na14 O47W 32.8(8) . . ?
O41W Na14 O47W 98.6(8) . . ?
O57W Na14 O17W 110.0(8) . . ?
O41W Na14 O17W 101.9(8) . . ?
O47W Na14 O17W 100.6(7) . . ?
O57W Na14 O12W 62.5(8) . 2_645 ?
O41W Na14 O12W 162.7(7) . 2_645 ?
O47W Na14 O12W 92.8(7) . 2_645 ?
O17W Na14 O12W 88.7(5) . 2_645 ?
O57W Na14 O29 113.8(9) . . ?
O41W Na14 O29 86.4(7) . . ?
O47W Na14 O29 138.4(8) . . ?
O17W Na14 O29 118.9(5) . . ?
O12W Na14 O29 76.4(5) 2_645 . ?
O57W Na14 O5 54.8(8) . . ?
O41W Na14 O5 105.9(7) . . ?
O47W Na14 O5 77.9(7) . . ?
O17W Na14 O5 152.1(6) . . ?
O12W Na14 O5 63.7(4) 2_645 . ?
O29 Na14 O5 61.1(4) . . ?
O57W Na14 Na7 98.3(8) . 2_645 ?
O41W Na14 Na7 125.9(6) . 2_645 ?
O47W Na14 Na7 130.7(7) . 2_645 ?
O17W Na14 Na7 90.9(4) . 2_645 ?
O12W Na14 Na7 39.2(3) 2_645 2_645 ?
O29 Na14 Na7 43.3(3) . 2_645 ?
O5 Na14 Na7 70.8(3) . 2_645 ?
O48W Na15 O36W 169.4(13) . . ?
O48W Na15 O49W 94.6(11) . . ?
O36W Na15 O49W 94.2(9) . . ?
O48W Na15 O28W 94.9(12) . 3_776 ?
O36W Na15 O28W 80.3(8) . 3_776 ?
O49W Na15 O28W 149.7(11) . 3_776 ?
O48W Na15 O52W 75.5(11) . . ?
O36W Na15 O52W 98.2(9) . . ?
O49W Na15 O52W 92.5(8) . . ?
O28W Na15 O52W 117.8(9) 3_776 . ?
O48W Na15 O11 98.9(10) . . ?
O36W Na15 O11 88.7(8) . . ?
O49W Na15 O11 78.4(7) . . ?
O28W Na15 O11 71.7(7) 3_776 . ?
O52W Na15 O11 169.0(7) . . ?
O43W Na16 O11W 91.8(10) . 1_655 ?
O43W Na16 O35W 88.8(10) . . ?
O11W Na16 O35W 100.3(8) 1_655 . ?
O43W Na16 O53W 83.0(11) . . ?
O11W Na16 O53W 173.1(12) 1_655 . ?
O35W Na16 O53W 84.2(9) . . ?
O43W Na16 O3 101.5(10) . 1_655 ?
O11W Na16 O3 99.7(8) 1_655 1_655 ?
O35W Na16 O3 157.1(9) . 1_655 ?
O53W Na16 O3 77.0(8) . 1_655 ?
O43W Na16 O6W 167.3(10) . . ?
O11W Na16 O6W 75.5(7) 1_655 . ?
O35W Na16 O6W 94.2(8) . . ?
O53W Na16 O6W 109.6(9) . . ?
O3 Na16 O6W 80.3(6) 1_655 . ?
O43W Na16 Na5 83.8(8) . 1_655 ?
O11W Na16 Na5 31.1(5) 1_655 1_655 ?
O35W Na16 Na5 129.9(7) . 1_655 ?
O53W Na16 Na5 143.1(9) . 1_655 ?
O3 Na16 Na5 72.1(5) 1_655 1_655 ?
O6W Na16 Na5 84.8(5) . 1_655 ?
O25W Na17 O17 89.9(10) . 1_455 ?
O25W Na17 O32W 150.5(13) . 4_576 ?
O17 Na17 O32W 92.0(9) 1_455 4_576 ?
O25W Na17 O27W 92.1(10) . 4_576 ?
O17 Na17 O27W 171.5(11) 1_455 4_576 ?
O32W Na17 O27W 90.3(10) 4_576 4_576 ?
O25W Na17 O37W 125.3(12) . . ?
O17 Na17 O37W 83.9(9) 1_455 . ?
O32W Na17 O37W 84.2(10) 4_576 . ?
O27W Na17 O37W 88.2(10) 4_576 . ?
O25W Na17 O45W 70.1(11) . . ?
O17 Na17 O45W 98.7(11) 1_455 . ?
O32W Na17 O45W 80.6(11) 4_576 . ?
O27W Na17 O45W 89.7(11) 4_576 . ?
O37W Na17 O45W 164.6(12) . . ?
O25W Na17 Na11 133.5(10) . 4_576 ?
O17 Na17 Na11 135.6(7) 1_455 4_576 ?
O32W Na17 Na11 46.5(7) 4_576 4_576 ?
O27W Na17 Na11 44.6(6) 4_576 4_576 ?
O37W Na17 Na11 77.7(8) . 4_576 ?
O45W Na17 Na11 90.2(9) . 4_576 ?
O47W Na18 O19W 106.0(8) . . ?
O47W Na18 O77 102.6(8) . 2_645 ?
O19W Na18 O77 95.7(6) . 2_645 ?
O47W Na18 O35W 153.9(9) . 2_645 ?
O19W Na18 O35W 91.1(7) . 2_645 ?
O77 Na18 O35W 95.0(6) 2_645 2_645 ?
O9W Na19 O78 106.4(5) . 2_645 ?
O9W Na19 O6 88.2(5) . . ?
O78 Na19 O6 152.7(5) 2_645 . ?
O9W Na19 O12W 115.8(5) . 2_645 ?
O78 Na19 O12W 87.6(4) 2_645 2_645 ?
O6 Na19 O12W 107.0(5) . 2_645 ?
O9W Na19 Na7 116.5(4) . 2_645 ?
O78 Na19 Na7 121.2(4) 2_645 2_645 ?
O6 Na19 Na7 68.5(3) . 2_645 ?
O12W Na19 Na7 38.7(3) 2_645 2_645 ?
O54W Na20 O1W 130.3(11) 4_576 4_576 ?
O54W Na20 O54 86.7(10) 4_576 . ?
O1W Na20 O54 96.2(7) 4_576 . ?
O54W Na20 O39W 82.8(10) 4_576 . ?
O1W Na20 O39W 138.9(9) 4_576 . ?
O54 Na20 O39W 111.5(8) . . ?
O31W Na21 O56W 23.7(6) . . ?
O31W Na21 O37 115.7(9) . . ?
O56W Na21 O37 138.3(9) . . ?
O31W Na21 O46W 120.1(12) . . ?
O56W Na21 O46W 96.9(11) . . ?
O37 Na21 O46W 124.1(10) . . ?
O31W Na21 O33W 96.2(9) . . ?
O56W Na21 O33W 91.6(9) . . ?
O37 Na21 O33W 82.5(8) . . ?
O46W Na21 O33W 89.3(11) . . ?
O31W Na21 O32 136.3(10) . . ?
O56W Na21 O32 147.4(11) . . ?
O37 Na21 O32 54.7(4) . . ?
O46W Na21 O32 85.1(9) . . ?
O33W Na21 O32 121.0(9) . . ?
O55W Na23 Na24 44.9(12) . 2_655 ?
O55W Na23 O60 99.5(14) . . ?
Na24 Na23 O60 144.3(10) 2_655 . ?
O55W Na23 O23W 113.4(14) . 4_576 ?
Na24 Na23 O23W 73.4(8) 2_655 4_576 ?
O60 Na23 O23W 135.0(9) . 4_576 ?
O55W Na24 Na23 40.1(11) 2_645 2_645 ?
O55W Na24 O36W 91.9(13) 2_645 2_645 ?
Na23 Na24 O36W 109.0(9) 2_645 2_645 ?
O55W Na24 O50W 115.2(13) 2_645 . ?
Na23 Na24 O50W 82.3(9) 2_645 . ?
O36W Na24 O50W 80.3(8) 2_645 . ?
O55W Na24 O31 103.5(11) 2_645 . ?
Na23 Na24 O31 118.3(8) 2_645 . ?
O36W Na24 O31 122.3(9) 2_645 . ?
O50W Na24 O31 134.7(10) . . ?
O12 Na25 O2 128.6(5) 4_575 1_655 ?
O12 Na25 O5W 80.9(4) 4_575 . ?
O2 Na25 O5W 143.1(6) 1_655 . ?
O12 Na25 O6W 102.0(5) 4_575 . ?
O2 Na25 O6W 113.5(5) 1_655 . ?
O5W Na25 O6W 73.7(4) . . ?
O38W Na26 O14 166.9(8) . . ?
O38W Na26 O8W 88.1(7) . . ?
O14 Na26 O8W 89.8(6) . . ?
O38W Na26 O9 105.4(6) . 2_645 ?
O14 Na26 O9 86.8(5) . 2_645 ?
O8W Na26 O9 77.5(5) . 2_645 ?
O38W Na26 O39W 84.7(8) . . ?
O14 Na26 O39W 85.1(6) . . ?
O8W Na26 O39W 119.6(8) . . ?
O9 Na26 O39W 161.0(8) 2_645 . ?
O38W Na26 O40W 103.2(7) . . ?
O14 Na26 O40W 85.7(6) . . ?
O8W Na26 O40W 145.5(8) . . ?
O9 Na26 O40W 68.1(6) 2_645 . ?
O39W Na26 O40W 94.1(8) . . ?
O38W Na26 W9 79.7(5) . 2_645 ?
O14 Na26 W9 112.4(5) . 2_645 ?
O8W Na26 W9 77.0(5) . 2_645 ?
O9 Na26 W9 25.7(2) 2_645 2_645 ?
O39W Na26 W9 156.9(6) . 2_645 ?
O40W Na26 W9 73.4(5) . 2_645 ?
W2 O2 Na25 117.0(5) . 1_455 ?
W3 O3 Na16 132.1(6) . 1_455 ?
W4 O4 Na1 132.1(5) . . ?
W4 O4 Na12 102.1(5) . . ?
Na1 O4 Na12 123.5(5) . . ?
W5 O5 Na2 134.7(6) . . ?
W5 O5 Na14 96.2(4) . . ?
Na2 O5 Na14 128.9(4) . . ?
W6 O6 Na19 112.0(5) . . ?
W7 O7 Na11 160.3(7) . . ?
W8 O8 Na13 137.9(6) . . ?
W9 O9 Na26 114.6(5) . 2_655 ?
W9 O9 Na10 110.9(5) . 2_655 ?
Na26 O9 Na10 100.2(5) 2_655 2_655 ?
W11 O11 Na9 124.9(5) . . ?
W11 O11 Na15 143.3(7) . . ?
Na9 O11 Na15 71.9(4) . . ?
W12 O12 Na25 117.4(6) . 4_576 ?
W14 O14 Na26 153.1(6) . . ?
W15 O15 Na5 169.5(6) . 2_645 ?
W17 O17 Na17 154.4(8) . 1_655 ?
W18 O18 Na7 163.1(6) . . ?
W19 O19 Na2 134.5(5) . 2_655 ?
W20 O20 Na13 126.6(6) . 3_675 ?
W22 O22 Na1 128.3(5) . 2_645 ?
W2 O25 W1 153.2(5) . . ?
W2 O25 Na7 100.6(4) . 2_645 ?
W1 O25 Na7 102.9(4) . 2_645 ?
W3 O26 W2 152.6(5) . . ?
W3 O27 W1 153.1(5) . . ?
W3 O27 Na5 99.7(4) . . ?
W1 O27 Na5 104.5(4) . . ?
W1 O28 W4 125.4(5) . . ?
W1 O28 Na12 135.1(6) . . ?
W4 O28 Na12 96.1(5) . . ?
W1 O28 Na5 100.5(4) . . ?
W4 O28 Na5 100.1(4) . . ?
Na12 O28 Na5 86.4(4) . . ?
W1 O29 W5 125.4(5) . . ?
W1 O29 Na7 103.4(4) . 2_645 ?
W5 O29 Na7 100.6(4) . 2_645 ?
W1 O29 Na14 124.6(5) . . ?
W5 O29 Na14 102.1(4) . . ?
Na7 O29 Na14 92.8(4) 2_645 . ?
W2 O30 W6 127.0(4) . . ?
W2 O30 Na7 101.6(4) . 2_645 ?
W6 O30 Na7 100.6(4) . 2_645 ?
W2 O31 W7 126.8(5) . . ?
W2 O31 Na24 102.7(6) . . ?
W7 O31 Na24 104.3(6) . . ?
W3 O32 W8 127.1(5) . . ?
W3 O32 Na21 109.6(6) . . ?
W8 O32 Na21 99.0(6) . . ?
W3 O33 W9 126.1(5) . . ?
W3 O33 Na5 104.1(4) . . ?
W9 O33 Na5 100.6(4) . . ?
W4 O34 W5 124.8(4) . . ?
W5 O35 W6 146.3(6) . . ?
W5 O35 Na7 107.6(5) . 2_645 ?
W6 O35 Na7 104.4(4) . 2_645 ?
W6 O36 W7 124.5(5) . . ?
W7 O37 W8 146.3(5) . . ?
W7 O37 Na21 109.3(5) . . ?
W8 O37 Na21 104.0(5) . . ?
W9 O38 W8 123.9(5) . . ?
W9 O39 W4 145.1(5) . . ?
W9 O39 Na5 102.3(4) . . ?
W4 O39 Na5 111.1(4) . . ?
W5 O40 Mn2 145.7(5) . . ?
W5 O40 K1 113.1(4) . . ?
Mn2 O40 K1 98.3(3) . . ?
W6 O41 Mn2 143.1(5) . . ?
W7 O42 Mn1 143.0(6) . . ?
W8 O43 Mn1 143.1(5) . . ?
W9 O44 Mn3 145.6(5) . . ?
W4 O45 Mn3 145.5(5) . . ?
W4 O45 K1 114.8(4) . . ?
Mn3 O45 K1 98.2(3) . . ?
P1 O46 Mn2 126.7(5) . . ?
P1 O46 Mn1 124.1(5) . . ?
Mn2 O46 Mn1 91.1(3) . . ?
P1 O46 Mn3 123.8(5) . . ?
Mn2 O46 Mn3 90.9(3) . . ?
Mn1 O46 Mn3 89.4(3) . . ?
P1 O47 W5 123.3(5) . . ?
P1 O47 W4 125.4(5) . . ?
W5 O47 W4 89.8(2) . . ?
P1 O47 W1 127.6(4) . . ?
W5 O47 W1 89.9(3) . . ?
W4 O47 W1 89.4(3) . . ?
P1 O48 W7 125.0(5) . . ?
P1 O48 W6 125.5(5) . . ?
W7 O48 W6 90.3(3) . . ?
P1 O48 W2 126.6(5) . . ?
W7 O48 W2 89.0(3) . . ?
W6 O48 W2 89.0(3) . . ?
P1 O49 W8 126.1(5) . . ?
P1 O49 W9 125.3(5) . . ?
W8 O49 W9 90.1(3) . . ?
P1 O49 W3 126.0(5) . . ?
W8 O49 W3 88.7(3) . . ?
W9 O49 W3 89.0(3) . . ?
W11 O50 W10 149.0(5) . . ?
W12 O51 W11 150.7(6) . . ?
W12 O52 W10 151.0(6) . . ?
W12 O52 Na3 105.3(5) . . ?
W10 O52 Na3 100.5(4) . . ?
W10 O53 W13 126.9(5) . . ?
W10 O54 W14 125.4(5) . . ?
W10 O54 Na3 106.1(4) . . ?
W14 O54 Na3 99.2(4) . . ?
W10 O54 Na20 111.3(6) . . ?
W14 O54 Na20 110.7(6) . . ?
Na3 O54 Na20 100.0(6) . . ?
W11 O55 W18 126.9(5) . . ?
W11 O56 W17 126.8(6) . . ?
W12 O57 W16 127.2(6) . . ?
W12 O58 W15 126.2(5) . . ?
W12 O58 Na3 105.3(4) . . ?
W15 O58 Na3 97.4(4) . . ?
W14 O59 W13 123.1(5) . . ?
W18 O60 W13 148.0(5) . . ?
W18 O60 Na23 106.6(6) . . ?
W13 O60 Na23 105.4(6) . . ?
W18 O61 W17 124.8(5) . . ?
W16 O62 W17 147.9(5) . . ?
W15 O63 W16 124.2(5) . . ?
W14 O64 W15 147.7(6) . . ?
W14 O64 Na3 104.8(5) . . ?
W15 O64 Na3 105.9(5) . . ?
W13 O65 Mn6 142.8(5) . . ?
W13 O65 K1 115.0(4) . . ?
Mn6 O65 K1 100.1(3) . . ?
W18 O66 Mn6 145.4(5) . . ?
W17 O67 Mn4 145.1(6) . . ?
W16 O68 Mn4 142.8(5) . . ?
W15 O69 Mn5 144.6(5) . . ?
W14 O70 Mn5 143.5(5) . . ?
W14 O70 K1 114.2(4) . . ?
Mn5 O70 K1 100.0(3) . . ?
P2 O71 Mn6 125.7(5) . . ?
P2 O71 Mn4 125.0(5) . . ?
Mn6 O71 Mn4 90.6(3) . . ?
P2 O71 Mn5 124.1(5) . . ?
Mn6 O71 Mn5 90.2(3) . . ?
Mn4 O71 Mn5 90.6(3) . . ?
P2 O72 W14 125.5(5) . . ?
P2 O72 W13 124.6(5) . . ?
W14 O72 W13 89.8(3) . . ?
P2 O72 W10 127.0(5) . . ?
W14 O72 W10 89.1(3) . . ?
W13 O72 W10 89.1(3) . . ?
P2 O73 W18 127.0(5) . . ?
P2 O73 W17 125.3(5) . . ?
W18 O73 W17 90.1(3) . . ?
P2 O73 W11 126.1(5) . . ?
W18 O73 W11 88.2(3) . . ?
W17 O73 W11 88.0(3) . . ?
P2 O74 W16 127.0(5) . . ?
P2 O74 W15 124.5(5) . . ?
W16 O74 W15 89.5(3) . . ?
P2 O74 W12 127.3(5) . . ?
W16 O74 W12 88.1(3) . . ?
W15 O74 W12 87.9(3) . . ?
W19 O75 Mn3 134.4(5) . . ?
W20 O76 W19 126.7(4) . . ?
W21 O77 W19 127.5(5) . . ?
W21 O77 Na18 111.7(5) . 2_655 ?
W19 O77 Na18 107.3(5) . 2_655 ?
W19 O78 Mn6 136.3(5) . . ?
W19 O78 Na19 115.9(5) . 2_655 ?
Mn6 O78 Na19 106.4(4) . 2_655 ?
W20 O79 Mn3 130.2(5) . . ?
W20 O79 Mn1 124.6(5) . . ?
Mn3 O79 Mn1 102.6(4) . . ?
W20 O80 W21 124.1(5) . . ?
W20 O80 Na4 103.3(4) . . ?
W21 O80 Na4 100.9(4) . . ?
W21 O81 Mn6 131.2(5) . . ?
W21 O81 Mn4 125.3(5) . . ?
Mn6 O81 Mn4 100.9(4) . . ?
W24 O82 W20 150.8(5) . . ?
W24 O82 Na4 103.3(4) . . ?
W20 O82 Na4 102.2(4) . . ?
W23 O83 W21 149.9(5) . . ?
W23 O83 Na4 103.9(4) . . ?
W21 O83 Na4 102.6(4) . . ?
W24 O84 Mn2 130.2(5) . . ?
W24 O84 Mn1 124.8(5) . . ?
Mn2 O84 Mn1 102.1(4) . . ?
W24 O85 W23 125.4(5) . . ?
W24 O85 Na4 102.2(4) . . ?
W23 O85 Na4 100.6(4) . . ?
W23 O86 Mn5 130.6(5) . . ?
W23 O86 Mn4 125.6(5) . . ?
Mn5 O86 Mn4 101.3(4) . . ?
W24 O87 W22 125.7(4) . . ?
W23 O88 W22 126.7(4) . . ?
W22 O89 Mn5 134.0(5) . . ?
W22 O89 Na10 111.8(5) . . ?
Mn5 O89 Na10 112.9(5) . . ?
W22 O90 Mn2 134.5(5) . . ?
P3 O91 W20 124.5(5) . . ?
P3 O91 W21 124.3(5) . . ?
W20 O91 W21 91.1(3) . . ?
P3 O91 W19 127.0(5) . . ?
W20 O91 W19 89.4(3) . . ?
W21 O91 W19 89.6(3) . . ?
P3 O92 W24 127.5(5) . . ?
P3 O92 W23 124.7(5) . . ?
W24 O92 W23 90.6(3) . . ?
P3 O92 W22 125.3(5) . . ?
W24 O92 W22 88.8(3) . . ?
W23 O92 W22 87.9(3) . . ?
P3 O93 Mn2 124.4(5) . . ?
P3 O93 Mn3 124.5(5) . . ?
Mn2 O93 Mn3 96.9(3) . . ?
P3 O93 K1 100.4(4) . . ?
Mn2 O93 K1 106.7(3) . . ?
Mn3 O93 K1 101.0(3) . . ?
P3 O94 Mn6 125.8(5) . . ?
P3 O94 Mn5 123.0(5) . . ?
Mn6 O94 Mn5 97.1(3) . . ?
P3 O94 K1 97.0(4) . . ?
Mn6 O94 K1 104.1(3) . . ?
Mn5 O94 K1 107.7(3) . . ?
Mn1 O1W Na20 119.7(6) . 4_575 ?
Na2 O3W K1 127.1(5) . . ?
Na1 O4W K1 130.8(5) . . ?
Na4 O5W Na25 92.7(5) . . ?
Na4 O6W Na16 114.7(7) . . ?
Na4 O6W Na25 91.2(5) . . ?
Na16 O6W Na25 104.7(7) . . ?
Na2 O8W Na26 115.3(7) . . ?
Na2 O8W Na10 103.8(6) . . ?
Na26 O8W Na10 103.2(7) . . ?
Na1 O9W Na2 117.3(5) 2_645 . ?
Na1 O9W Na19 111.1(5) 2_645 . ?
Na2 O9W Na19 92.3(5) . . ?
Na12 O10W Na5 105.1(6) . . ?
Na12 O10W Na10 129.5(7) . 2_655 ?
Na5 O10W Na10 96.2(5) . 2_655 ?
Na16 O11W Na5 119.1(8) 1_455 . ?
Na7 O12W Na14 98.1(4) . 2_655 ?
Na7 O12W Na19 89.5(4) . 2_655 ?
Na14 O12W Na19 140.3(6) 2_655 2_655 ?
Na12 O16W Na6 124.5(6) 2_545 . ?
Na14 O17W Na6 124.1(6) . . ?
Na6 O19W Na18 113.9(6) . . ?
Na8 O23W Na8 97.5(6) . 3_665 ?
Na8 O23W Na23 129.7(8) . 4_575 ?
Na8 O23W Na23 109.1(7) 3_665 4_575 ?
Na17 O25W Na12 114.3(11) . . ?
Na17 O27W Na11 92.2(8) 4_575 . ?
Na15 O28W Na9 82.4(7) 3_776 . ?
Na17 O32W Na11 90.5(10) 4_575 . ?
Na11 O33W Na21 116.2(11) . . ?
Na16 O35W Na18 120.1(9) . 2_655 ?
Na15 O36W Na9 86.3(8) . . ?
Na15 O36W Na24 119.2(10) . 2_655 ?
Na9 O36W Na24 111.2(9) . 2_655 ?
Na26 O38W Na13 126.5(8) . 4_576 ?
Na26 O39W Na20 95.4(9) . . ?
Na3 O40W Na26 120.6(8) . . ?
Na14 O41W Na12 149.2(11) . . ?
Na14 O47W Na18 122.4(10) . . ?
Na8 O50W Na24 114.6(11) . . ?
Na8 O51W Na11 138.7(17) . . ?
Na11 O54W Na20 123.3(15) . 4_575 ?
Na23 O55W Na24 95.1(18) . 2_655 ?
O46 P1 O48 110.0(5) . . ?
O46 P1 O47 111.4(5) . . ?
O48 P1 O47 108.7(5) . . ?
O46 P1 O49 111.5(5) . . ?
O48 P1 O49 107.9(5) . . ?
O47 P1 O49 107.2(5) . . ?
O71 P2 O74 111.5(5) . . ?
O71 P2 O73 109.6(5) . . ?
O74 P2 O73 108.0(5) . . ?
O71 P2 O72 111.3(5) . . ?
O74 P2 O72 108.6(5) . . ?
O73 P2 O72 107.7(5) . . ?
O93 P3 O94 112.1(5) . . ?
O93 P3 O92 108.5(5) . . ?
O94 P3 O92 111.6(5) . . ?
O93 P3 O91 108.3(5) . . ?
O94 P3 O91 107.6(5) . . ?
O92 P3 O91 108.7(5) . . ?
O1 W1 O29 103.7(4) . . ?
O1 W1 O28 104.9(4) . . ?
O29 W1 O28 91.8(4) . . ?
O1 W1 O25 100.1(4) . . ?
O29 W1 O25 85.4(4) . . ?
O28 W1 O25 154.8(4) . . ?
O1 W1 O27 101.5(4) . . ?
O29 W1 O27 154.0(4) . . ?
O28 W1 O27 88.0(4) . . ?
O25 W1 O27 83.9(3) . . ?
O1 W1 O47 174.2(3) . . ?
O29 W1 O47 71.8(3) . . ?
O28 W1 O47 72.0(3) . . ?
O25 W1 O47 83.4(3) . . ?
O27 W1 O47 83.5(3) . . ?
O1 W1 Na7 91.1(3) . 2_645 ?
O29 W1 Na7 44.9(3) . 2_645 ?
O28 W1 Na7 136.6(3) . 2_645 ?
O25 W1 Na7 44.7(3) . 2_645 ?
O27 W1 Na7 128.6(3) . 2_645 ?
O47 W1 Na7 88.1(2) . 2_645 ?
O2 W2 O31 103.2(5) . . ?
O2 W2 O30 104.1(4) . . ?
O31 W2 O30 90.4(4) . . ?
O2 W2 O25 102.3(4) . . ?
O31 W2 O25 154.2(4) . . ?
O30 W2 O25 87.2(4) . . ?
O2 W2 O26 100.3(4) . . ?
O31 W2 O26 87.7(4) . . ?
O30 W2 O26 155.4(4) . . ?
O25 W2 O26 84.0(4) . . ?
O2 W2 O48 172.5(4) . . ?
O31 W2 O48 71.7(4) . . ?
O30 W2 O48 71.0(3) . . ?
O25 W2 O48 83.4(3) . . ?
O26 W2 O48 85.2(3) . . ?
O2 W2 Na7 92.0(4) . 2_645 ?
O31 W2 Na7 136.1(3) . 2_645 ?
O30 W2 Na7 45.7(3) . 2_645 ?
O25 W2 Na7 46.3(3) . 2_645 ?
O26 W2 Na7 130.2(3) . 2_645 ?
O48 W2 Na7 88.3(2) . 2_645 ?
O3 W3 O32 103.4(4) . . ?
O3 W3 O26 100.4(4) . . ?
O32 W3 O26 89.5(4) . . ?
O3 W3 O27 102.5(4) . . ?
O32 W3 O27 154.0(4) . . ?
O26 W3 O27 84.6(4) . . ?
O3 W3 O33 104.3(4) . . ?
O32 W3 O33 89.3(4) . . ?
O26 W3 O33 154.8(4) . . ?
O27 W3 O33 85.5(4) . . ?
O3 W3 O49 172.7(4) . . ?
O32 W3 O49 71.5(4) . . ?
O26 W3 O49 84.8(3) . . ?
O27 W3 O49 82.8(3) . . ?
O33 W3 O49 71.0(3) . . ?
O45 W4 O4 103.1(4) . . ?
O45 W4 O34 92.7(4) . . ?
O4 W4 O34 99.4(4) . . ?
O45 W4 O39 94.4(4) . . ?
O4 W4 O39 103.9(4) . . ?
O34 W4 O39 153.5(4) . . ?
O45 W4 O28 158.8(4) . . ?
O4 W4 O28 98.1(4) . . ?
O34 W4 O28 82.1(4) . . ?
O39 W4 O28 82.1(4) . . ?
O45 W4 O47 85.9(3) . . ?
O4 W4 O47 168.2(4) . . ?
O34 W4 O47 72.3(3) . . ?
O39 W4 O47 82.7(3) . . ?
O28 W4 O47 72.9(3) . . ?
O5 W5 O40 103.0(4) . . ?
O5 W5 O35 103.7(4) . . ?
O40 W5 O35 93.3(4) . . ?
O5 W5 O34 98.9(4) . . ?
O40 W5 O34 93.6(4) . . ?
O35 W5 O34 154.2(4) . . ?
O5 W5 O29 98.4(4) . . ?
O40 W5 O29 158.6(4) . . ?
O35 W5 O29 81.9(4) . . ?
O34 W5 O29 82.7(4) . . ?
O5 W5 O47 167.5(4) . . ?
O40 W5 O47 86.5(3) . . ?
O35 W5 O47 83.5(3) . . ?
O34 W5 O47 72.1(3) . . ?
O29 W5 O47 72.2(3) . . ?
O5 W5 Na7 89.7(3) . 2_645 ?
O40 W5 Na7 134.5(3) . 2_645 ?
O35 W5 Na7 41.2(3) . 2_645 ?
O34 W5 Na7 127.9(3) . 2_645 ?
O29 W5 Na7 45.2(3) . 2_645 ?
O47 W5 Na7 89.2(2) . 2_645 ?
O41 W6 O6 102.1(4) . . ?
O41 W6 O36 93.6(4) . . ?
O6 W6 O36 100.7(4) . . ?
O41 W6 O35 93.1(4) . . ?
O6 W6 O35 102.9(4) . . ?
O36 W6 O35 153.6(4) . . ?
O41 W6 O30 160.2(4) . . ?
O6 W6 O30 97.7(4) . . ?
O36 W6 O30 81.9(4) . . ?
O35 W6 O30 83.2(4) . . ?
O41 W6 O48 87.5(4) . . ?
O6 W6 O48 168.6(4) . . ?
O36 W6 O48 72.3(3) . . ?
O35 W6 O48 82.4(3) . . ?
O30 W6 O48 72.7(3) . . ?
O41 W6 Na7 135.7(3) . 2_645 ?
O6 W6 Na7 87.7(3) . 2_645 ?
O36 W6 Na7 127.3(3) . 2_645 ?
O35 W6 Na7 42.8(3) . 2_645 ?
O30 W6 Na7 45.4(3) . 2_645 ?
O48 W6 Na7 89.7(2) . 2_645 ?
O7 W7 O42 102.4(5) . . ?
O7 W7 O37 102.2(4) . . ?
O42 W7 O37 93.9(4) . . ?
O7 W7 O36 99.5(4) . . ?
O42 W7 O36 93.3(4) . . ?
O37 W7 O36 155.1(4) . . ?
O7 W7 O31 97.8(4) . . ?
O42 W7 O31 159.6(4) . . ?
O37 W7 O31 84.1(4) . . ?
O36 W7 O31 80.9(4) . . ?
O7 W7 O48 167.7(4) . . ?
O42 W7 O48 87.3(4) . . ?
O37 W7 O48 84.5(3) . . ?
O36 W7 O48 72.0(3) . . ?
O31 W7 O48 72.3(4) . . ?
O8 W8 O43 102.4(5) . . ?
O8 W8 O38 99.2(4) . . ?
O43 W8 O38 94.1(4) . . ?
O8 W8 O37 103.4(4) . . ?
O43 W8 O37 92.5(4) . . ?
O38 W8 O37 154.4(4) . . ?
O8 W8 O32 97.0(4) . . ?
O43 W8 O32 160.5(4) . . ?
O38 W8 O32 81.5(4) . . ?
O37 W8 O32 84.1(4) . . ?
O8 W8 O49 167.3(4) . . ?
O43 W8 O49 88.0(4) . . ?
O38 W8 O49 72.4(3) . . ?
O37 W8 O49 83.2(3) . . ?
O32 W8 O49 72.6(3) . . ?
O9 W9 O44 103.6(4) . . ?
O9 W9 O39 102.4(4) . . ?
O44 W9 O39 93.6(4) . . ?
O9 W9 O38 98.9(4) . . ?
O44 W9 O38 92.4(4) . . ?
O39 W9 O38 155.8(4) . . ?
O9 W9 O33 97.1(4) . . ?
O44 W9 O33 159.3(4) . . ?
O39 W9 O33 83.8(4) . . ?
O38 W9 O33 82.3(4) . . ?
O9 W9 O49 168.2(4) . . ?
O44 W9 O49 85.6(3) . . ?
O39 W9 O49 84.2(3) . . ?
O38 W9 O49 72.9(3) . . ?
O33 W9 O49 73.7(3) . . ?
O9 W9 Na26 39.7(4) . 2_655 ?
O44 W9 Na26 69.0(3) . 2_655 ?
O39 W9 Na26 122.7(3) . 2_655 ?
O38 W9 Na26 81.3(3) . 2_655 ?
O33 W9 Na26 129.2(3) . 2_655 ?
O49 W9 Na26 142.9(3) . 2_655 ?
O10 W10 O53 102.7(4) . . ?
O10 W10 O54 101.7(4) . . ?
O53 W10 O54 91.1(4) . . ?
O10 W10 O52 102.2(4) . . ?
O53 W10 O52 155.0(4) . . ?
O54 W10 O52 86.2(4) . . ?
O10 W10 O50 101.9(4) . . ?
O53 W10 O50 85.5(4) . . ?
O54 W10 O50 156.3(4) . . ?
O52 W10 O50 87.1(4) . . ?
O10 W10 O72 171.6(4) . . ?
O53 W10 O72 71.8(3) . . ?
O54 W10 O72 72.4(3) . . ?
O52 W10 O72 83.7(3) . . ?
O50 W10 O72 84.3(3) . . ?
O11 W11 O56 102.5(5) . . ?
O11 W11 O50 102.8(5) . . ?
O56 W11 O50 154.7(4) . . ?
O11 W11 O55 103.5(5) . . ?
O56 W11 O55 91.9(4) . . ?
O50 W11 O55 83.4(4) . . ?
O11 W11 O51 101.9(5) . . ?
O56 W11 O51 85.7(4) . . ?
O50 W11 O51 88.0(4) . . ?
O55 W11 O51 154.4(4) . . ?
O11 W11 O73 171.4(4) . . ?
O56 W11 O73 71.8(4) . . ?
O50 W11 O73 83.2(3) . . ?
O55 W11 O73 70.7(3) . . ?
O51 W11 O73 84.4(3) . . ?
O12 W12 O57 102.1(5) . . ?
O12 W12 O58 101.5(5) . . ?
O57 W12 O58 90.4(4) . . ?
O12 W12 O52 102.6(5) . . ?
O57 W12 O52 155.2(4) . . ?
O58 W12 O52 85.4(4) . . ?
O12 W12 O51 101.7(4) . . ?
O57 W12 O51 88.0(4) . . ?
O58 W12 O51 156.6(4) . . ?
O52 W12 O51 86.3(4) . . ?
O12 W12 O74 171.2(4) . . ?
O57 W12 O74 71.9(4) . . ?
O58 W12 O74 72.6(4) . . ?
O52 W12 O74 83.6(4) . . ?
O51 W12 O74 84.8(3) . . ?
O13 W13 O65 104.2(4) . . ?
O13 W13 O60 102.5(4) . . ?
O65 W13 O60 93.2(4) . . ?
O13 W13 O59 99.2(4) . . ?
O65 W13 O59 92.2(4) . . ?
O60 W13 O59 155.6(4) . . ?
O13 W13 O53 96.8(4) . . ?
O65 W13 O53 158.9(4) . . ?
O60 W13 O53 84.3(4) . . ?
O59 W13 O53 82.1(4) . . ?
O13 W13 O72 166.9(4) . . ?
O65 W13 O72 86.9(4) . . ?
O60 W13 O72 83.5(3) . . ?
O59 W13 O72 73.1(3) . . ?
O53 W13 O72 72.0(3) . . ?
O14 W14 O70 103.8(4) . . ?
O14 W14 O64 102.4(4) . . ?
O70 W14 O64 93.2(4) . . ?
O14 W14 O59 99.7(4) . . ?
O70 W14 O59 91.3(4) . . ?
O64 W14 O59 155.7(4) . . ?
O14 W14 O54 98.1(4) . . ?
O70 W14 O54 158.0(4) . . ?
O64 W14 O54 83.4(4) . . ?
O59 W14 O54 83.5(4) . . ?
O14 W14 O72 168.7(4) . . ?
O70 W14 O72 85.5(4) . . ?
O64 W14 O72 83.1(3) . . ?
O59 W14 O72 73.4(4) . . ?
O54 W14 O72 72.5(3) . . ?
O15 W15 O69 103.1(4) . . ?
O15 W15 O64 102.2(4) . . ?
O69 W15 O64 92.2(4) . . ?
O15 W15 O63 100.1(4) . . ?
O69 W15 O63 93.0(4) . . ?
O64 W15 O63 155.3(4) . . ?
O15 W15 O58 98.6(4) . . ?
O69 W15 O58 158.2(4) . . ?
O64 W15 O58 85.1(4) . . ?
O63 W15 O58 81.2(4) . . ?
O15 W15 O74 169.3(4) . . ?
O69 W15 O74 85.3(4) . . ?
O64 W15 O74 83.9(4) . . ?
O63 W15 O74 72.5(3) . . ?
O58 W15 O74 73.0(3) . . ?
O16 W16 O68 102.7(5) . . ?
O16 W16 O62 102.1(5) . . ?
O68 W16 O62 93.5(4) . . ?
O16 W16 O63 100.6(5) . . ?
O68 W16 O63 93.1(4) . . ?
O62 W16 O63 154.4(4) . . ?
O16 W16 O57 98.3(5) . . ?
O68 W16 O57 158.9(4) . . ?
O62 W16 O57 83.8(4) . . ?
O63 W16 O57 81.1(4) . . ?
O16 W16 O74 169.4(4) . . ?
O68 W16 O74 86.4(4) . . ?
O62 W16 O74 82.6(4) . . ?
O63 W16 O74 73.1(3) . . ?
O57 W16 O74 72.5(4) . . ?
O17 W17 O67 104.8(5) . . ?
O17 W17 O62 100.8(5) . . ?
O67 W17 O62 91.5(4) . . ?
O17 W17 O61 102.6(5) . . ?
O67 W17 O61 93.4(4) . . ?
O62 W17 O61 153.9(4) . . ?
O17 W17 O56 97.2(5) . . ?
O67 W17 O56 158.0(5) . . ?
O62 W17 O56 84.4(4) . . ?
O61 W17 O56 81.5(4) . . ?
O17 W17 O73 169.0(4) . . ?
O67 W17 O73 85.0(4) . . ?
O62 W17 O73 83.5(4) . . ?
O61 W17 O73 71.5(4) . . ?
O56 W17 O73 73.0(4) . . ?
O18 W18 O66 106.0(4) . . ?
O18 W18 O60 102.2(4) . . ?
O66 W18 O60 92.0(4) . . ?
O18 W18 O61 100.0(5) . . ?
O66 W18 O61 92.8(4) . . ?
O60 W18 O61 155.1(4) . . ?
O18 W18 O55 96.4(4) . . ?
O66 W18 O55 157.6(4) . . ?
O60 W18 O55 83.4(4) . . ?
O61 W18 O55 82.8(4) . . ?
O18 W18 O73 168.2(4) . . ?
O66 W18 O73 84.1(3) . . ?
O60 W18 O73 83.2(3) . . ?
O61 W18 O73 73.0(4) . . ?
O55 W18 O73 73.6(3) . . ?
O19 W19 O78 102.9(4) . . ?
O19 W19 O75 103.8(4) . . ?
O78 W19 O75 97.2(4) . . ?
O19 W19 O77 100.0(4) . . ?
O78 W19 O77 86.5(4) . . ?
O75 W19 O77 154.4(4) . . ?
O19 W19 O76 101.5(4) . . ?
O78 W19 O76 153.8(4) . . ?
O75 W19 O76 86.4(4) . . ?
O77 W19 O76 79.7(4) . . ?
O19 W19 O91 167.2(4) . . ?
O78 W19 O91 84.5(3) . . ?
O75 W19 O91 85.4(3) . . ?
O77 W19 O91 69.7(3) . . ?
O76 W19 O91 69.8(3) . . ?
O20 W20 O79 103.4(4) . . ?
O20 W20 O76 100.2(4) . . ?
O79 W20 O76 90.7(4) . . ?
O20 W20 O82 101.2(4) . . ?
O79 W20 O82 89.4(4) . . ?
O76 W20 O82 157.9(4) . . ?
O20 W20 O80 98.8(4) . . ?
O79 W20 O80 157.6(4) . . ?
O76 W20 O80 87.8(4) . . ?
O82 W20 O80 83.9(4) . . ?
O20 W20 O91 169.5(4) . . ?
O79 W20 O91 85.7(3) . . ?
O76 W20 O91 74.1(3) . . ?
O82 W20 O91 84.0(3) . . ?
O80 W20 O91 72.4(3) . . ?
O21 W21 O81 102.1(4) . . ?
O21 W21 O83 99.4(4) . . ?
O81 W21 O83 90.1(4) . . ?
O21 W21 O77 102.6(4) . . ?
O81 W21 O77 90.3(4) . . ?
O83 W21 O77 157.4(4) . . ?
O21 W21 O80 101.7(4) . . ?
O81 W21 O80 156.2(4) . . ?
O83 W21 O80 84.3(4) . . ?
O77 W21 O80 86.2(4) . . ?
O21 W21 O91 172.0(4) . . ?
O81 W21 O91 84.8(3) . . ?
O83 W21 O91 84.6(3) . . ?
O77 W21 O91 73.0(3) . . ?
O80 W21 O91 71.6(3) . . ?
O22 W22 O90 103.3(4) . . ?
O22 W22 O89 102.7(4) . . ?
O90 W22 O89 96.6(4) . . ?
O22 W22 O88 100.3(4) . . ?
O90 W22 O88 154.5(4) . . ?
O89 W22 O88 87.6(4) . . ?
O22 W22 O87 99.6(4) . . ?
O90 W22 O87 88.8(4) . . ?
O89 W22 O87 155.1(4) . . ?
O88 W22 O87 77.7(4) . . ?
O22 W22 O92 167.0(4) . . ?
O90 W22 O92 84.1(3) . . ?
O89 W22 O92 86.7(3) . . ?
O88 W22 O92 71.0(3) . . ?
O87 W22 O92 69.6(3) . . ?
O23 W23 O86 102.7(4) . . ?
O23 W23 O83 98.8(4) . . ?
O86 W23 O83 90.0(4) . . ?
O23 W23 O88 102.9(4) . . ?
O86 W23 O88 91.7(4) . . ?
O83 W23 O88 157.3(4) . . ?
O23 W23 O85 101.3(4) . . ?
O86 W23 O85 155.9(4) . . ?
O83 W23 O85 84.4(3) . . ?
O88 W23 O85 84.8(3) . . ?
O23 W23 O92 171.5(4) . . ?
O86 W23 O92 85.4(3) . . ?
O83 W23 O92 83.6(3) . . ?
O88 W23 O92 73.9(3) . . ?
O85 W23 O92 70.7(3) . . ?
O24 W24 O84 103.2(4) . . ?
O24 W24 O87 100.7(4) . . ?
O84 W24 O87 91.9(4) . . ?
O24 W24 O82 99.7(4) . . ?
O84 W24 O82 89.4(4) . . ?
O87 W24 O82 158.7(4) . . ?
O24 W24 O85 99.3(4) . . ?
O84 W24 O85 157.4(4) . . ?
O87 W24 O85 85.9(4) . . ?
O82 W24 O85 84.8(4) . . ?
O24 W24 O92 171.2(4) . . ?
O84 W24 O92 85.1(3) . . ?
O87 W24 O92 75.6(3) . . ?
O82 W24 O92 83.4(3) . . ?
O85 W24 O92 72.6(3) . . ?

loop_
_geom_bond_atom_site_label_1
_geom_bond_atom_site_label_2
_geom_bond_distance
_geom_bond_site_symmetry_2
_geom_bond_publ_flag
K1 O3W 2.690(10) . ?
K1 O4W 2.734(11) . ?
K1 O24W 2.76(2) . ?
K1 O93 2.925(9) . ?
K1 O94 3.003(10) . ?
K1 O45 3.099(10) . ?
K1 O65 3.202(11) . ?
K1 O40 3.265(10) . ?
K1 O70 3.343(10) . ?
Mn1 O42 2.131(10) . ?
Mn1 O79 2.137(9) . ?
Mn1 O43 2.155(9) . ?
Mn1 O84 2.158(9) . ?
Mn1 O1W 2.197(10) . ?
Mn1 O46 2.352(9) . ?
Mn2 O90 2.100(9) . ?
Mn2 O84 2.112(9) . ?
Mn2 O40 2.117(9) . ?
Mn2 O41 2.163(9) . ?
Mn2 O93 2.208(9) . ?
Mn2 O46 2.300(9) . ?
Mn3 O75 2.099(9) . ?
Mn3 O79 2.123(10) . ?
Mn3 O44 2.136(9) . ?
Mn3 O45 2.145(9) . ?
Mn3 O93 2.247(9) . ?
Mn3 O46 2.377(9) . ?
Mn4 O67 2.089(10) . ?
Mn4 O68 2.136(10) . ?
Mn4 O86 2.157(9) . ?
Mn4 O81 2.158(9) . ?
Mn4 O2W 2.201(10) . ?
Mn4 O71 2.332(9) . ?
Mn5 O89 2.080(9) . ?
Mn5 O70 2.101(9) . ?
Mn5 O69 2.110(9) . ?
Mn5 O86 2.145(9) . ?
Mn5 O94 2.225(9) . ?
Mn5 O71 2.349(9) . ?
Mn6 O78 2.070(9) . ?
Mn6 O66 2.098(9) . ?
Mn6 O65 2.103(10) . ?
Mn6 O81 2.135(9) . ?
Mn6 O94 2.192(9) . ?
Mn6 O71 2.325(9) . ?
Na1 O4W 2.400(13) . ?
Na1 O9W 2.439(13) 2_655 ?
Na1 O4 2.450(11) . ?
Na1 O7W 2.456(14) . ?
Na1 O22 2.479(12) 2_655 ?
Na1 Na10 3.086(16) 2_655 ?
Na2 O8W 2.290(17) . ?
Na2 O5 2.384(12) . ?
Na2 O3W 2.417(13) . ?
Na2 O9W 2.533(16) . ?
Na2 O19 2.542(12) 2_645 ?
Na2 O42W 2.61(2) . ?
Na3 O40W 2.38(2) . ?
Na3 O15W 2.403(15) . ?
Na3 O14W 2.412(14) . ?
Na3 O64 2.520(12) . ?
Na3 O54 2.574(12) . ?
Na3 O52 2.660(13) . ?
Na3 O58 2.675(14) . ?
Na4 O6W 2.232(16) . ?
Na4 O5W 2.300(13) . ?
Na4 O80 2.413(11) . ?
Na4 O83 2.417(11) . ?
Na4 O82 2.443(12) . ?
Na4 O85 2.470(11) . ?
Na5 O11W 2.276(15) . ?
Na5 O10W 2.332(13) . ?
Na5 O15 2.454(11) 2_655 ?
Na5 O33 2.469(12) . ?
Na5 O39 2.479(12) . ?
Na5 O27 2.610(11) . ?
Na5 O28 2.735(11) . ?
Na5 Na16 3.853(18) 1_455 ?
Na5 Na10 3.902(15) 2_655 ?
Na6 O20W 2.334(13) . ?
Na6 O18W 2.378(13) . ?
Na6 O19W 2.398(13) . ?
Na6 O21W 2.418(14) . ?
Na6 O16W 2.525(12) . ?
Na6 O17W 2.529(13) . ?
Na7 O13W 2.315(14) . ?
Na7 O12W 2.368(12) . ?
Na7 O18 2.380(11) . ?
Na7 O35 2.440(12) 2_655 ?
Na7 O30 2.516(11) 2_655 ?
Na7 O25 2.533(10) 2_655 ?
Na7 O29 2.545(11) 2_655 ?
Na7 W2 3.445(6) 2_655 ?
Na7 W6 3.476(6) 2_655 ?
Na7 W1 3.509(5) 2_655 ?
Na7 W5 3.528(6) 2_655 ?
Na7 Na14 3.709(13) 2_655 ?
Na8 O51W 2.28(3) . ?
Na8 O50W 2.36(3) . ?
Na8 O22W 2.449(16) . ?
Na8 O23W 2.50(2) . ?
Na8 O29W 2.51(2) . ?
Na8 O23W 2.531(17) 3_665 ?
Na8 Na8 3.78(2) 3_665 ?
Na9 O36W 2.40(2) . ?
Na9 O36W 2.40(2) 3_776 ?
Na9 O28W 2.431(18) 3_776 ?
Na9 O28W 2.431(18) . ?
Na9 O11 2.492(11) 3_776 ?
Na9 O11 2.492(11) . ?
Na9 Na15 3.191(18) 3_776 ?
Na10 O89 2.774(14) . ?
Na10 O10W 2.887(18) 2_645 ?
Na10 O8W 3.00(2) . ?
Na10 O9 3.005(16) 2_645 ?
Na10 Na1 3.086(16) 2_645 ?
Na10 Na5 3.902(15) 2_645 ?
Na11 O54W 2.23(4) . ?
Na11 O33W 2.32(3) . ?
Na11 O7 2.367(15) . ?
Na11 O51W 2.40(3) . ?
Na11 O27W 2.41(2) . ?
Na11 O32W 2.49(3) . ?
Na11 Na17 3.43(2) 4_575 ?
Na12 O25W 2.17(2) . ?
Na12 O10W 2.331(18) . ?
Na12 O16W 2.48(2) 2 ?
Na12 O41W 2.64(3) . ?
Na12 O28 2.672(17) . ?
Na12 O4 2.700(18) . ?
Na13 O44W 2.08(3) . ?
Na13 O26W 2.23(2) . ?
Na13 O34W 2.35(3) . ?
Na13 O20 2.529(15) 3_675 ?
Na13 O8 2.570(15) . ?
Na13 O38W 2.63(2) 4_575 ?
Na14 O57W 2.08(3) . ?
Na14 O41W 2.42(3) . ?
Na14 O47W 2.43(2) . ?
Na14 O17W 2.513(17) . ?
Na14 O12W 2.540(17) 2_645 ?
Na14 O29 2.576(13) . ?
Na14 O5 2.971(15) . ?
Na14 Na7 3.709(13) 2_645 ?
Na15 O48W 2.07(3) . ?
Na15 O36W 2.27(2) . ?
Na15 O49W 2.37(2) . ?
Na15 O28W 2.41(2) 3_776 ?
Na15 O52W 2.82(3) . ?
Na15 O11 2.91(2) . ?
Na16 O43W 2.14(3) . ?
Na16 O11W 2.19(2) 1_655 ?
Na16 O35W 2.34(3) . ?
Na16 O53W 2.43(3) . ?
Na16 O3 2.519(18) 1_655 ?
Na16 O6W 2.71(2) . ?
Na16 Na5 3.853(18) 1_655 ?
Na17 O25W 1.94(2) . ?
Na17 O17 2.31(2) 1_455 ?
Na17 O32W 2.34(3) 4_576 ?
Na17 O27W 2.35(3) 4_576 ?
Na17 O37W 2.38(3) . ?
Na17 O45W 2.45(4) . ?
Na17 Na11 3.43(2) 4_576 ?
Na18 O47W 2.73(3) . ?
Na18 O19W 2.74(2) . ?
Na18 O77 2.778(19) 2_645 ?
Na18 O35W 2.93(3) 2_645 ?
Na19 O9W 2.733(17) . ?
Na19 O78 2.790(14) 2_645 ?
Na19 O6 2.876(14) . ?
Na19 O12W 2.979(17) 2_645 ?
Na19 Na7 3.790(13) 2_645 ?
Na20 O54W 2.58(4) 4_576 ?
Na20 O1W 2.71(2) 4_576 ?
Na20 O54 2.81(2) . ?
Na20 O39W 2.88(3) . ?
Na21 O31W 2.69(3) . ?
Na21 O56W 2.72(3) . ?
Na21 O37 2.85(2) . ?
Na21 O46W 2.87(4) . ?
Na21 O33W 2.95(4) . ?
Na21 O32 2.95(2) . ?
Na23 O55W 1.75(4) . ?
Na23 Na24 2.71(3) 2_655 ?
Na23 O60 2.94(2) . ?
Na23 O23W 3.02(3) 4_576 ?
Na24 O55W 1.92(4) 2_645 ?
Na24 Na23 2.71(3) 2_645 ?
Na24 O36W 2.84(3) 2_645 ?
Na24 O50W 2.93(3) . ?
Na24 O31 2.99(2) . ?
Na25 O12 2.704(14) 4_575 ?
Na25 O2 2.705(14) 1_655 ?
Na25 O5W 2.736(16) . ?
Na25 O6W 2.848(19) . ?
Na26 O38W 2.240(19) . ?
Na26 O14 2.359(14) . ?
Na26 O8W 2.400(19) . ?
Na26 O9 2.523(16) 2_645 ?
Na26 O39W 2.52(3) . ?
Na26 O40W 2.58(2) . ?
Na26 W9 3.591(12) 2_645 ?
O1 W1 1.691(9) . ?
O2 W2 1.666(10) . ?
O2 Na25 2.705(14) 1_455 ?
O3 W3 1.698(10) . ?
O3 Na16 2.519(18) 1_455 ?
O4 W4 1.733(9) . ?
O5 W5 1.724(9) . ?
O6 W6 1.746(9) . ?
O7 W7 1.740(10) . ?
O8 W8 1.724(10) . ?
O9 W9 1.713(9) . ?
O9 Na26 2.523(16) 2_655 ?
O9 Na10 3.005(16) 2_655 ?
O10 W10 1.706(9) . ?
O11 W11 1.722(11) . ?
O12 W12 1.694(11) . ?
O12 Na25 2.704(14) 4_576 ?
O13 W13 1.706(10) . ?
O14 W14 1.680(10) . ?
O15 W15 1.729(9) . ?
O15 Na5 2.454(11) 2_645 ?
O16 W16 1.676(12) . ?
O17 W17 1.670(12) . ?
O17 Na17 2.31(2) 1_655 ?
O18 W18 1.711(9) . ?
O19 W19 1.703(9) . ?
O19 Na2 2.542(12) 2_655 ?
O20 W20 1.742(9) . ?
O20 Na13 2.529(15) 3_675 ?
O21 W21 1.685(11) . ?
O22 W22 1.745(9) . ?
O22 Na1 2.479(12) 2_645 ?
O23 W23 1.706(10) . ?
O24 W24 1.717(9) . ?
O25 W2 1.915(8) . ?
O25 W1 1.928(9) . ?
O25 Na7 2.533(10) 2_645 ?
O26 W3 1.898(10) . ?
O26 W2 1.923(10) . ?
O27 W3 1.908(9) . ?
O27 W1 1.930(9) . ?
O28 W1 1.915(9) . ?
O28 W4 1.995(10) . ?
O29 W1 1.897(9) . ?
O29 W5 2.021(9) . ?
O29 Na7 2.545(11) 2_645 ?
O30 W2 1.899(8) . ?
O30 W6 1.980(9) . ?
O30 Na7 2.516(11) 2_645 ?
O31 W2 1.864(10) . ?
O31 W7 2.017(11) . ?
O32 W3 1.857(10) . ?
O32 W8 2.024(10) . ?
O33 W3 1.927(9) . ?
O33 W9 1.983(10) . ?
O34 W4 1.913(9) . ?
O34 W5 1.941(9) . ?
O35 W5 1.915(9) . ?
O35 W6 1.940(10) . ?
O35 Na7 2.440(12) 2_645 ?
O36 W6 1.925(9) . ?
O36 W7 1.944(9) . ?
O37 W7 1.886(9) . ?
O37 W8 1.961(9) . ?
O38 W9 1.915(10) . ?
O38 W8 1.949(9) . ?
O39 W9 1.912(9) . ?
O39 W4 1.939(8) . ?
O40 W5 1.733(8) . ?
O41 W6 1.739(10) . ?
O42 W7 1.745(10) . ?
O43 W8 1.730(10) . ?
O44 W9 1.748(9) . ?
O45 W4 1.728(9) . ?
O46 P1 1.533(9) . ?
O47 P1 1.560(8) . ?
O47 W5 2.414(8) . ?
O47 W4 2.424(8) . ?
O47 W1 2.513(8) . ?
O48 P1 1.555(9) . ?
O48 W7 2.414(9) . ?
O48 W6 2.414(9) . ?
O48 W2 2.539(9) . ?
O49 P1 1.579(9) . ?
O49 W8 2.409(9) . ?
O49 W9 2.410(8) . ?
O49 W3 2.561(9) . ?
O50 W11 1.881(9) . ?
O50 W10 1.978(9) . ?
O51 W12 1.912(10) . ?
O51 W11 1.934(10) . ?
O52 W12 1.896(10) . ?
O52 W10 1.954(10) . ?
O53 W10 1.865(9) . ?
O53 W13 2.025(9) . ?
O54 W10 1.870(9) . ?
O54 W14 2.042(9) . ?
O55 W11 1.882(10) . ?
O55 W18 2.005(10) . ?
O56 W11 1.862(11) . ?
O56 W17 2.043(11) . ?
O57 W12 1.834(11) . ?
O57 W16 2.035(10) . ?
O58 W12 1.878(10) . ?
O58 W15 2.029(10) . ?
O59 W14 1.941(10) . ?
O59 W13 1.952(10) . ?
O60 W18 1.903(10) . ?
O60 W13 1.916(9) . ?
O61 W18 1.905(11) . ?
O61 W17 1.952(10) . ?
O62 W16 1.888(10) . ?
O62 W17 1.942(10) . ?
O63 W15 1.935(10) . ?
O63 W16 1.946(9) . ?
O64 W14 1.913(10) . ?
O64 W15 1.914(10) . ?
O65 W13 1.776(9) . ?
O66 W18 1.779(9) . ?
O67 W17 1.780(10) . ?
O68 W16 1.753(9) . ?
O69 W15 1.772(9) . ?
O70 W14 1.786(9) . ?
O71 P2 1.521(8) . ?
O72 P2 1.555(9) . ?
O72 W14 2.421(9) . ?
O72 W13 2.426(9) . ?
O72 W10 2.534(8) . ?
O73 P2 1.552(9) . ?
O73 W18 2.398(8) . ?
O73 W17 2.431(9) . ?
O73 W11 2.596(8) . ?
O74 P2 1.523(9) . ?
O74 W16 2.418(9) . ?
O74 W15 2.453(9) . ?
O74 W12 2.565(9) . ?
O75 W19 1.793(10) . ?
O76 W20 1.902(8) . ?
O76 W19 2.010(9) . ?
O77 W21 1.930(9) . ?
O77 W19 1.982(10) . ?
O77 Na18 2.778(19) 2_655 ?
O78 W19 1.784(9) . ?
O78 Na19 2.790(14) 2_655 ?
O79 W20 1.830(9) . ?
O80 W20 1.947(10) . ?
O80 W21 1.985(9) . ?
O81 W21 1.831(9) . ?
O82 W24 1.920(9) . ?
O82 W20 1.946(9) . ?
O83 W23 1.924(9) . ?
O83 W21 1.927(9) . ?
O84 W24 1.830(9) . ?
O85 W24 1.924(9) . ?
O85 W23 1.970(8) . ?
O86 W23 1.830(8) . ?
O87 W24 1.886(8) . ?
O87 W22 2.032(8) . ?
O88 W23 1.942(8) . ?
O88 W22 1.968(9) . ?
O89 W22 1.796(9) . ?
O90 W22 1.778(9) . ?
O91 P3 1.619(9) . ?
O91 W20 2.428(8) . ?
O91 W21 2.437(9) . ?
O91 W19 2.543(8) . ?
O92 P3 1.557(9) . ?
O92 W24 2.409(8) . ?
O92 W23 2.461(9) . ?
O92 W22 2.571(8) . ?
O93 P3 1.523(9) . ?
O94 P3 1.531(8) . ?
O1W Na20 2.71(2) 4_575 ?
O9W Na1 2.439(13) 2_645 ?
O10W Na10 2.887(18) 2_655 ?
O11W Na16 2.19(2) 1_455 ?
O12W Na14 2.540(17) 2_655 ?
O12W Na19 2.979(17) 2_655 ?
O16W Na12 2.48(2) 2_545 ?
O23W Na8 2.531(17) 3_665 ?
O23W Na23 3.02(3) 4_575 ?
O27W Na17 2.35(3) 4_575 ?
O28W Na15 2.41(2) 3_776 ?
O32W Na17 2.34(3) 4_575 ?
O35W Na18 2.93(3) 2_655 ?
O36W Na24 2.84(3) 2_655 ?
O38W Na13 2.63(2) 4_576 ?
O54W Na20 2.58(4) 4_575 ?
O55W Na24 1.92(4) 2_655 ?
W1 Na7 3.509(5) 2_645 ?
W2 Na7 3.445(6) 2_645 ?
W5 Na7 3.528(6) 2_645 ?
W6 Na7 3.476(7) 2_645 ?
W9 Na26 3.591(12) 2_655 ?

loop_
_geom_torsion_atom_site_label_1
_geom_torsion_atom_site_label_2
_geom_torsion_atom_site_label_3
_geom_torsion_atom_site_label_4
_geom_torsion
_geom_torsion_site_symmetry_1
_geom_torsion_site_symmetry_2
_geom_torsion_site_symmetry_3
_geom_torsion_site_symmetry_4
_geom_torsion_publ_flag
O4W Na1 O4 W4 -45.4(7) . . . . ?
O9W Na1 O4 W4 28.8(19) 2_655 . . . ?
O7W Na1 O4 W4 -129.5(6) . . . . ?
O22 Na1 O4 W4 150.9(6) 2_655 . . . ?
Na10 Na1 O4 W4 79.5(7) 2_655 . . . ?
O4W Na1 O4 Na12 154.7(6) . . . . ?
O9W Na1 O4 Na12 -131.1(14) 2_655 . . . ?
O7W Na1 O4 Na12 70.6(7) . . . . ?
O22 Na1 O4 Na12 -8.9(7) 2_655 . . . ?
Na10 Na1 O4 Na12 -80.3(6) 2_655 . . . ?
O25W Na12 O4 W4 169.4(7) . . . . ?
O10W Na12 O4 W4 -91.9(5) . . . . ?
O16W Na12 O4 W4 -99(2) 2 . . . ?
O41W Na12 O4 W4 63.2(8) . . . . ?
O28 Na12 O4 W4 -4.3(4) . . . . ?
O25W Na12 O4 Na1 -25.7(8) . . . . ?
O10W Na12 O4 Na1 72.9(7) . . . . ?
O16W Na12 O4 Na1 66(2) 2 . . . ?
O41W Na12 O4 Na1 -131.9(7) . . . . ?
O28 Na12 O4 Na1 160.6(6) . . . . ?
O8W Na2 O5 W5 -165(3) . . . . ?
O3W Na2 O5 W5 27.7(8) . . . . ?
O9W Na2 O5 W5 -50.3(8) . . . . ?
O19 Na2 O5 W5 -154.2(7) 2_645 . . . ?
O42W Na2 O5 W5 122.9(8) . . . . ?
O8W Na2 O5 Na14 23(3) . . . . ?
O3W Na2 O5 Na14 -144.4(6) . . . . ?
O9W Na2 O5 Na14 137.6(6) . . . . ?
O19 Na2 O5 Na14 33.7(6) 2_645 . . . ?
O42W Na2 O5 Na14 -49.2(7) . . . . ?
O57W Na14 O5 W5 172.7(9) . . . . ?
O41W Na14 O5 W5 -66.0(7) . . . . ?
O47W Na14 O5 W5 -161.6(7) . . . . ?
O17W Na14 O5 W5 108.6(11) . . . . ?
O12W Na14 O5 W5 99.1(5) 2_645 . . . ?
O29 Na14 O5 W5 10.6(4) . . . . ?
Na7 Na14 O5 W5 57.1(3) 2_645 . . . ?
O57W Na14 O5 Na2 -12.9(10) . . . . ?
O41W Na14 O5 Na2 108.4(8) . . . . ?
O47W Na14 O5 Na2 12.7(8) . . . . ?
O17W Na14 O5 Na2 -77.1(12) . . . . ?
O12W Na14 O5 Na2 -86.5(6) 2_645 . . . ?
O29 Na14 O5 Na2 -175.0(6) . . . . ?
Na7 Na14 O5 Na2 -128.5(5) 2_645 . . . ?
O9W Na19 O6 W6 -70.9(6) . . . . ?
O78 Na19 O6 W6 165.4(10) 2_645 . . . ?
O12W Na19 O6 W6 45.6(6) 2_645 . . . ?
Na7 Na19 O6 W6 48.6(4) 2_645 . . . ?
O54W Na11 O7 W7 101(2) . . . . ?
O33W Na11 O7 W7 10(2) . . . . ?
O51W Na11 O7 W7 -176(2) . . . . ?
O27W Na11 O7 W7 -133(4) . . . . ?
O32W Na11 O7 W7 -76(2) . . . . ?
Na17 Na11 O7 W7 -76(2) 4_575 . . . ?
O44W Na13 O8 W8 68.3(13) . . . . ?
O26W Na13 O8 W8 -133.5(10) . . . . ?
O34W Na13 O8 W8 -49.4(12) . . . . ?
O20 Na13 O8 W8 -56(4) 3_675 . . . ?
O38W Na13 O8 W8 156.0(8) 4_575 . . . ?
O36W Na9 O11 W11 115.4(8) . . . . ?
O36W Na9 O11 W11 -64.6(8) 3_776 . . . ?
O28W Na9 O11 W11 -168.8(9) 3_776 . . . ?
O28W Na9 O11 W11 11.2(9) . . . . ?
O11 Na9 O11 W11 -10(100) 3_776 . . . ?
Na15 Na9 O11 W11 -36.8(9) 3_776 . . . ?
O36W Na9 O11 Na15 -27.8(6) . . . . ?
O36W Na9 O11 Na15 152.2(6) 3_776 . . . ?
O28W Na9 O11 Na15 48.0(6) 3_776 . . . ?
O28W Na9 O11 Na15 -132.0(6) . . . . ?
O11 Na9 O11 Na15 -153(100) 3_776 . . . ?
Na15 Na9 O11 Na15 180.000(3) 3_776 . . . ?
O48W Na15 O11 W11 92.3(14) . . . . ?
O36W Na15 O11 W11 -95.2(11) . . . . ?
O49W Na15 O11 W11 -0.7(12) . . . . ?
O28W Na15 O11 W11 -175.5(10) 3_776 . . . ?
O52W Na15 O11 W11 34(5) . . . . ?
O48W Na15 O11 Na9 -143.1(11) . . . . ?
O36W Na15 O11 Na9 29.4(6) . . . . ?
O49W Na15 O11 Na9 123.9(6) . . . . ?
O28W Na15 O11 Na9 -50.8(5) 3_776 . . . ?
O52W Na15 O11 Na9 159(4) . . . . ?
O38W Na26 O14 W14 162(3) . . . . ?
O8W Na26 O14 W14 -117.7(14) . . . . ?
O9 Na26 O14 W14 -40.2(14) 2_645 . . . ?
O39W Na26 O14 W14 122.6(14) . . . . ?
O40W Na26 O14 W14 28.1(15) . . . . ?
W9 Na26 O14 W14 -41.9(15) 2_645 . . . ?
O13W Na7 O18 W18 -77(2) . . . . ?
O12W Na7 O18 W18 24(2) . . . . ?
O35 Na7 O18 W18 111(2) 2_655 . . . ?
O30 Na7 O18 W18 170(2) 2_655 . . . ?
O25 Na7 O18 W18 -154.0(19) 2_655 . . . ?
O29 Na7 O18 W18 52(3) 2_655 . . . ?
W2 Na7 O18 W18 -166(2) 2_655 . . . ?
W6 Na7 O18 W18 136(2) 2_655 . . . ?
W1 Na7 O18 W18 -131.4(18) 2_655 . . . ?
W5 Na7 O18 W18 86(2) 2_655 . . . ?
Na14 Na7 O18 W18 9(2) 2_655 . . . ?
O11W Na5 O27 W3 95.4(5) . . . . ?
O10W Na5 O27 W3 -157.5(6) . . . . ?
O15 Na5 O27 W3 14.3(9) 2_655 . . . ?
O33 Na5 O27 W3 -21.0(4) . . . . ?
O39 Na5 O27 W3 -87.8(4) . . . . ?
O28 Na5 O27 W3 -149.6(5) . . . . ?
Na16 Na5 O27 W3 68.0(4) 1_455 . . . ?
Na10 Na5 O27 W3 -85.2(6) 2_655 . . . ?
O11W Na5 O27 W1 -96.6(5) . . . . ?
O10W Na5 O27 W1 10.5(9) . . . . ?
O15 Na5 O27 W1 -177.7(6) 2_655 . . . ?
O33 Na5 O27 W1 147.0(5) . . . . ?
O39 Na5 O27 W1 80.3(4) . . . . ?
O28 Na5 O27 W1 18.4(4) . . . . ?
Na16 Na5 O27 W1 -124.0(5) 1_455 . . . ?
Na10 Na5 O27 W1 82.8(6) 2_655 . . . ?
O25W Na12 O28 W1 151.4(13) . . . . ?
O10W Na12 O28 W1 -122.3(7) . . . . ?
O16W Na12 O28 W1 -42.9(10) 2 . . . ?
O41W Na12 O28 W1 51.1(9) . . . . ?
O4 Na12 O28 W1 162.6(7) . . . . ?
O25W Na12 O28 W4 -7.5(16) . . . . ?
O10W Na12 O28 W4 78.8(5) . . . . ?
O16W Na12 O28 W4 158.1(6) 2 . . . ?
O41W Na12 O28 W4 -107.9(7) . . . . ?
O4 Na12 O28 W4 3.7(4) . . . . ?
O25W Na12 O28 Na5 -107.3(15) . . . . ?
O10W Na12 O28 Na5 -21.0(5) . . . . ?
O16W Na12 O28 Na5 58.4(6) 2 . . . ?
O41W Na12 O28 Na5 152.4(7) . . . . ?
O4 Na12 O28 Na5 -96.1(4) . . . . ?
O11W Na5 O28 W1 54.5(6) . . . . ?
O10W Na5 O28 W1 156.3(5) . . . . ?
O15 Na5 O28 W1 -173.5(9) 2_655 . . . ?
O33 Na5 O28 W1 -63.4(5) . . . . ?
O39 Na5 O28 W1 -110.5(5) . . . . ?
O27 Na5 O28 W1 -18.3(4) . . . . ?
Na16 Na5 O28 W1 23.9(6) 1_455 . . . ?
Na10 Na5 O28 W1 -159.2(4) 2_655 . . . ?
O11W Na5 O28 W4 -176.4(5) . . . . ?
O10W Na5 O28 W4 -74.5(4) . . . . ?
O15 Na5 O28 W4 -44.4(12) 2_655 . . . ?
O33 Na5 O28 W4 65.8(4) . . . . ?
O39 Na5 O28 W4 18.6(3) . . . . ?
O27 Na5 O28 W4 110.8(4) . . . . ?
Na16 Na5 O28 W4 153.1(4) 1_455 . . . ?
Na10 Na5 O28 W4 -30.0(4) 2_655 . . . ?
O11W Na5 O28 Na12 -80.8(6) . . . . ?
O10W Na5 O28 Na12 21.1(5) . . . . ?
O15 Na5 O28 Na12 51.2(12) 2_655 . . . ?
O33 Na5 O28 Na12 161.4(5) . . . . ?
O39 Na5 O28 Na12 114.2(5) . . . . ?
O27 Na5 O28 Na12 -153.6(5) . . . . ?
Na16 Na5 O28 Na12 -111.3(5) 1_455 . . . ?
Na10 Na5 O28 Na12 65.6(5) 2_655 . . . ?
O57W Na14 O29 W1 -175.4(8) . . . . ?
O41W Na14 O29 W1 -49.1(8) . . . . ?
O47W Na14 O29 W1 -148.0(10) . . . . ?
O17W Na14 O29 W1 52.5(8) . . . . ?
O12W Na14 O29 W1 133.3(6) 2_645 . . . ?
O5 Na14 O29 W1 -159.4(6) . . . . ?
Na7 Na14 O29 W1 108.4(6) 2_645 . . . ?
O57W Na14 O29 W5 -25.2(9) . . . . ?
O41W Na14 O29 W5 101.1(7) . . . . ?
O47W Na14 O29 W5 2.2(12) . . . . ?
O17W Na14 O29 W5 -157.3(5) . . . . ?
O12W Na14 O29 W5 -76.5(5) 2_645 . . . ?
O5 Na14 O29 W5 -9.2(3) . . . . ?
Na7 Na14 O29 W5 -101.4(4) 2_645 . . . ?
O57W Na14 O29 Na7 76.3(9) . . . 2_645 ?
O41W Na14 O29 Na7 -157.4(7) . . . 2_645 ?
O47W Na14 O29 Na7 103.6(11) . . . 2_645 ?
O17W Na14 O29 Na7 -55.9(6) . . . 2_645 ?
O12W Na14 O29 Na7 25.0(4) 2_645 . . 2_645 ?
O5 Na14 O29 Na7 92.2(4) . . . 2_645 ?
O55W Na24 O31 W2 -24.3(13) 2_645 . . . ?
Na23 Na24 O31 W2 -64.4(11) 2_645 . . . ?
O36W Na24 O31 W2 76.8(11) 2_645 . . . ?
O50W Na24 O31 W2 -172.9(12) . . . . ?
O55W Na24 O31 W7 109.5(12) 2_645 . . . ?
Na23 Na24 O31 W7 69.3(11) 2_645 . . . ?
O36W Na24 O31 W7 -149.5(9) 2_645 . . . ?
O50W Na24 O31 W7 -39.2(14) . . . . ?
O31W Na21 O32 W3 -14.9(16) . . . . ?
O56W Na21 O32 W3 19.7(19) . . . . ?
O37 Na21 O32 W3 -106.6(5) . . . . ?
O46W Na21 O32 W3 114.8(9) . . . . ?
O33W Na21 O32 W3 -158.9(8) . . . . ?
O31W Na21 O32 W8 119.9(14) . . . . ?
O56W Na21 O32 W8 154.5(16) . . . . ?
O37 Na21 O32 W8 28.3(4) . . . . ?
O46W Na21 O32 W8 -110.4(9) . . . . ?
O33W Na21 O32 W8 -24.1(10) . . . . ?
O11W Na5 O33 W3 -51.3(6) . . . . ?
O10W Na5 O33 W3 154.3(6) . . . . ?
O15 Na5 O33 W3 -137.6(4) 2_655 . . . ?
O39 Na5 O33 W3 110.1(4) . . . . ?
O27 Na5 O33 W3 21.2(4) . . . . ?
O28 Na5 O33 W3 65.3(5) . . . . ?
Na16 Na5 O33 W3 -53.7(4) 1_455 . . . ?
Na10 Na5 O33 W3 162.2(4) 2_655 . . . ?
O11W Na5 O33 W9 177.0(5) . . . . ?
O10W Na5 O33 W9 22.7(8) . . . . ?
O15 Na5 O33 W9 90.7(4) 2_655 . . . ?
O39 Na5 O33 W9 -21.6(3) . . . . ?
O27 Na5 O33 W9 -110.5(4) . . . . ?
O28 Na5 O33 W9 -66.3(4) . . . . ?
Na16 Na5 O33 W9 174.7(4) 1_455 . . . ?
Na10 Na5 O33 W9 30.5(4) 2_655 . . . ?
O31W Na21 O37 W7 15.3(12) . . . . ?
O56W Na21 O37 W7 6.0(17) . . . . ?
O46W Na21 O37 W7 -162.1(11) . . . . ?
O33W Na21 O37 W7 -78.0(7) . . . . ?
O32 Na21 O37 W7 145.2(5) . . . . ?
O31W Na21 O37 W8 -159.7(9) . . . . ?
O56W Na21 O37 W8 -169.0(14) . . . . ?
O46W Na21 O37 W8 22.9(14) . . . . ?
O33W Na21 O37 W8 107.0(7) . . . . ?
O32 Na21 O37 W8 -29.8(4) . . . . ?
O11W Na5 O39 W9 97.4(18) . . . . ?
O10W Na5 O39 W9 -131.4(4) . . . . ?
O15 Na5 O39 W9 -53.0(5) 2_655 . . . ?
O33 Na5 O39 W9 22.6(3) . . . . ?
O27 Na5 O39 W9 87.2(4) . . . . ?
O28 Na5 O39 W9 149.8(5) . . . . ?
Na16 Na5 O39 W9 48.7(8) 1_455 . . . ?
Na10 Na5 O39 W9 -90.8(4) 2_655 . . . ?
O11W Na5 O39 W4 -72.7(19) . . . . ?
O10W Na5 O39 W4 58.5(5) . . . . ?
O15 Na5 O39 W4 136.9(4) 2_655 . . . ?
O33 Na5 O39 W4 -147.5(5) . . . . ?
O27 Na5 O39 W4 -82.9(4) . . . . ?
O28 Na5 O39 W4 -20.3(3) . . . . ?
Na16 Na5 O39 W4 -121.4(7) 1_455 . . . ?
Na10 Na5 O39 W4 99.1(5) 2_655 . . . ?
O90 Mn2 O40 W5 -124.0(9) . . . . ?
O84 Mn2 O40 W5 58(2) . . . . ?
O41 Mn2 O40 W5 -33.8(8) . . . . ?
O93 Mn2 O40 W5 141.2(8) . . . . ?
O46 Mn2 O40 W5 53.9(8) . . . . ?
O90 Mn2 O40 K1 79.2(3) . . . . ?
O84 Mn2 O40 K1 -99(2) . . . . ?
O41 Mn2 O40 K1 169.4(3) . . . . ?
O93 Mn2 O40 K1 -15.6(3) . . . . ?
O46 Mn2 O40 K1 -102.9(3) . . . . ?
O3W K1 O40 W5 100.2(5) . . . . ?
O4W K1 O40 W5 -78.5(5) . . . . ?
O24W K1 O40 W5 12.0(5) . . . . ?
O93 K1 O40 W5 -152.5(5) . . . . ?
O94 K1 O40 W5 179.3(4) . . . . ?
O45 K1 O40 W5 -78.5(4) . . . . ?
O65 K1 O40 W5 178.9(7) . . . . ?
O70 K1 O40 W5 119.8(4) . . . . ?
O3W K1 O40 Mn2 -93.7(4) . . . . ?
O4W K1 O40 Mn2 87.6(4) . . . . ?
O24W K1 O40 Mn2 178.0(5) . . . . ?
O93 K1 O40 Mn2 13.6(3) . . . . ?
O94 K1 O40 Mn2 -14.7(3) . . . . ?
O45 K1 O40 Mn2 87.5(3) . . . . ?
O65 K1 O40 Mn2 -15.0(10) . . . . ?
O70 K1 O40 Mn2 -74.2(3) . . . . ?
O90 Mn2 O41 W6 127.0(8) . . . . ?
O84 Mn2 O41 W6 -133.8(8) . . . . ?
O40 Mn2 O41 W6 36.3(8) . . . . ?
O93 Mn2 O41 W6 -35(4) . . . . ?
O46 Mn2 O41 W6 -49.4(8) . . . . ?
O79 Mn1 O42 W7 63(3) . . . . ?
O43 Mn1 O42 W7 -36.4(9) . . . . ?
O84 Mn1 O42 W7 135.0(9) . . . . ?
O1W Mn1 O42 W7 -125.1(9) . . . . ?
O46 Mn1 O42 W7 52.9(9) . . . . ?
O42 Mn1 O43 W8 38.6(9) . . . . ?
O79 Mn1 O43 W8 -132.4(9) . . . . ?
O84 Mn1 O43 W8 -53(3) . . . . ?
O1W Mn1 O43 W8 127.1(9) . . . . ?
O46 Mn1 O43 W8 -48.5(9) . . . . ?
O75 Mn3 O44 W9 -124.4(9) . . . . ?
O79 Mn3 O44 W9 136.6(9) . . . . ?
O45 Mn3 O44 W9 -32.3(9) . . . . ?
O93 Mn3 O44 W9 41(3) . . . . ?
O46 Mn3 O44 W9 53.2(9) . . . . ?
O75 Mn3 O45 W4 121.9(8) . . . . ?
O79 Mn3 O45 W4 -65(2) . . . . ?
O44 Mn3 O45 W4 30.2(8) . . . . ?
O93 Mn3 O45 W4 -141.7(8) . . . . ?
O46 Mn3 O45 W4 -57.1(8) . . . . ?
O75 Mn3 O45 K1 -74.8(3) . . . . ?
O79 Mn3 O45 K1 98.7(19) . . . . ?
O44 Mn3 O45 K1 -166.5(3) . . . . ?
O93 Mn3 O45 K1 21.7(3) . . . . ?
O46 Mn3 O45 K1 106.3(3) . . . . ?
O3W K1 O45 W4 80.7(5) . . . . ?
O4W K1 O45 W4 -98.0(5) . . . . ?
O24W K1 O45 W4 -5.8(6) . . . . ?
O93 K1 O45 W4 151.1(5) . . . . ?
O94 K1 O45 W4 176.8(4) . . . . ?
O65 K1 O45 W4 -120.1(4) . . . . ?
O40 K1 O45 W4 81.9(4) . . . . ?
O70 K1 O45 W4 154.2(8) . . . . ?
O3W K1 O45 Mn3 -89.0(4) . . . . ?
O4W K1 O45 Mn3 92.3(4) . . . . ?
O24W K1 O45 Mn3 -175.5(5) . . . . ?
O93 K1 O45 Mn3 -18.6(3) . . . . ?
O94 K1 O45 Mn3 7.1(4) . . . . ?
O65 K1 O45 Mn3 70.2(4) . . . . ?
O40 K1 O45 Mn3 -87.8(3) . . . . ?
O70 K1 O45 Mn3 -15.6(11) . . . . ?
O90 Mn2 O46 P1 -13(5) . . . . ?
O84 Mn2 O46 P1 137.4(6) . . . . ?
O40 Mn2 O46 P1 -43.3(6) . . . . ?
O41 Mn2 O46 P1 43.8(6) . . . . ?
O93 Mn2 O46 P1 -134.9(6) . . . . ?
O90 Mn2 O46 Mn1 -149(4) . . . . ?
O84 Mn2 O46 Mn1 1.8(3) . . . . ?
O40 Mn2 O46 Mn1 -178.9(3) . . . . ?
O41 Mn2 O46 Mn1 -91.8(3) . . . . ?
O93 Mn2 O46 Mn1 89.5(3) . . . . ?
O90 Mn2 O46 Mn3 122(4) . . . . ?
O84 Mn2 O46 Mn3 -87.6(3) . . . . ?
O40 Mn2 O46 Mn3 91.7(3) . . . . ?
O41 Mn2 O46 Mn3 178.8(3) . . . . ?
O93 Mn2 O46 Mn3 0.1(3) . . . . ?
O42 Mn1 O46 P1 -45.9(6) . . . . ?
O79 Mn1 O46 P1 135.7(6) . . . . ?
O43 Mn1 O46 P1 41.5(6) . . . . ?
O84 Mn1 O46 P1 -139.1(6) . . . . ?
O1W Mn1 O46 P1 -22(5) . . . . ?
O42 Mn1 O46 Mn2 91.5(3) . . . . ?
O79 Mn1 O46 Mn2 -86.9(3) . . . . ?
O43 Mn1 O46 Mn2 178.9(3) . . . . ?
O84 Mn1 O46 Mn2 -1.7(3) . . . . ?
O1W Mn1 O46 Mn2 115(4) . . . . ?
O42 Mn1 O46 Mn3 -177.6(3) . . . . ?
O79 Mn1 O46 Mn3 4.0(3) . . . . ?
O43 Mn1 O46 Mn3 -90.2(3) . . . . ?
O84 Mn1 O46 Mn3 89.2(3) . . . . ?
O1W Mn1 O46 Mn3 -154(4) . . . . ?
O75 Mn3 O46 P1 22(8) . . . . ?
O79 Mn3 O46 P1 -136.0(6) . . . . ?
O44 Mn3 O46 P1 -41.3(6) . . . . ?
O45 Mn3 O46 P1 45.4(6) . . . . ?
O93 Mn3 O46 P1 136.9(6) . . . . ?
O75 Mn3 O46 Mn2 -115(8) . . . . ?
O79 Mn3 O46 Mn2 87.0(3) . . . . ?
O44 Mn3 O46 Mn2 -178.3(3) . . . . ?
O45 Mn3 O46 Mn2 -91.5(3) . . . . ?
O93 Mn3 O46 Mn2 -0.1(3) . . . . ?
O75 Mn3 O46 Mn1 154(7) . . . . ?
O79 Mn3 O46 Mn1 -4.1(3) . . . . ?
O44 Mn3 O46 Mn1 90.6(3) . . . . ?
O45 Mn3 O46 Mn1 177.4(3) . . . . ?
O93 Mn3 O46 Mn1 -91.1(3) . . . . ?
O40W Na3 O52 W12 -178.2(9) . . . . ?
O15W Na3 O52 W12 94.3(5) . . . . ?
O14W Na3 O52 W12 19.9(7) . . . . ?
O64 Na3 O52 W12 -82.9(4) . . . . ?
O54 Na3 O52 W12 -148.4(5) . . . . ?
O58 Na3 O52 W12 -18.0(4) . . . . ?
O40W Na3 O52 W10 -11.6(11) . . . . ?
O15W Na3 O52 W10 -99.0(5) . . . . ?
O14W Na3 O52 W10 -173.5(5) . . . . ?
O64 Na3 O52 W10 83.8(4) . . . . ?
O54 Na3 O52 W10 18.2(3) . . . . ?
O58 Na3 O52 W10 148.7(5) . . . . ?
O40W Na3 O54 W10 144.3(6) . . . . ?
O15W Na3 O54 W10 44.7(6) . . . . ?
O14W Na3 O54 W10 -113(3) . . . . ?
O64 Na3 O54 W10 -109.4(5) . . . . ?
O52 Na3 O54 W10 -19.5(4) . . . . ?
O58 Na3 O54 W10 -60.4(5) . . . . ?
O40W Na3 O54 W14 -84.5(5) . . . . ?
O15W Na3 O54 W14 175.8(5) . . . . ?
O14W Na3 O54 W14 18(4) . . . . ?
O64 Na3 O54 W14 21.8(4) . . . . ?
O52 Na3 O54 W14 111.6(4) . . . . ?
O58 Na3 O54 W14 70.8(4) . . . . ?
O40W Na3 O54 Na20 28.5(7) . . . . ?
O15W Na3 O54 Na20 -71.1(7) . . . . ?
O14W Na3 O54 Na20 131(3) . . . . ?
O64 Na3 O54 Na20 134.8(6) . . . . ?
O52 Na3 O54 Na20 -135.3(6) . . . . ?
O58 Na3 O54 Na20 -176.2(5) . . . . ?
O54W Na20 O54 W10 84.1(9) 4_576 . . . ?
O1W Na20 O54 W10 -46.0(7) 4_576 . . . ?
O39W Na20 O54 W10 165.0(7) . . . . ?
O54W Na20 O54 W14 -60.2(9) 4_576 . . . ?
O1W Na20 O54 W14 169.6(5) 4_576 . . . ?
O39W Na20 O54 W14 20.6(10) . . . . ?
O54W Na20 O54 Na3 -164.1(8) 4_576 . . . ?
O1W Na20 O54 Na3 65.7(6) 4_576 . . . ?
O39W Na20 O54 Na3 -83.2(8) . . . . ?
O40W Na3 O58 W12 173.6(11) . . . . ?
O15W Na3 O58 W12 -48.4(5) . . . . ?
O14W Na3 O58 W12 -128.0(5) . . . . ?
O64 Na3 O58 W12 109.7(5) . . . . ?
O54 Na3 O58 W12 60.4(5) . . . . ?
O52 Na3 O58 W12 18.2(4) . . . . ?
O40W Na3 O58 W15 42.8(13) . . . . ?
O15W Na3 O58 W15 -179.2(4) . . . . ?
O14W Na3 O58 W15 101.3(5) . . . . ?
O64 Na3 O58 W15 -21.1(3) . . . . ?
O54 Na3 O58 W15 -70.4(4) . . . . ?
O52 Na3 O58 W15 -112.6(4) . . . . ?
O55W Na23 O60 W18 2.9(14) . . . . ?
Na24 Na23 O60 W18 5.8(17) 2_655 . . . ?
O23W Na23 O60 W18 140.4(10) 4_576 . . . ?
O55W Na23 O60 W13 -177.5(12) . . . . ?
Na24 Na23 O60 W13 -174.6(14) 2_655 . . . ?
O23W Na23 O60 W13 -40.0(12) 4_576 . . . ?
O40W Na3 O64 W14 58.1(6) . . . . ?
O15W Na3 O64 W14 -92.8(12) . . . . ?
O14W Na3 O64 W14 155.5(5) . . . . ?
O54 Na3 O64 W14 -23.9(4) . . . . ?
O52 Na3 O64 W14 -86.8(4) . . . . ?
O58 Na3 O64 W14 -146.8(5) . . . . ?
O40W Na3 O64 W15 -132.0(6) . . . . ?
O15W Na3 O64 W15 77.1(13) . . . . ?
O14W Na3 O64 W15 -34.6(6) . . . . ?
O54 Na3 O64 W15 146.0(5) . . . . ?
O52 Na3 O64 W15 83.1(4) . . . . ?
O58 Na3 O64 W15 23.1(4) . . . . ?
O78 Mn6 O65 W13 -123.9(8) . . . . ?
O66 Mn6 O65 W13 -33.3(8) . . . . ?
O81 Mn6 O65 W13 68(3) . . . . ?
O94 Mn6 O65 W13 139.5(8) . . . . ?
O71 Mn6 O65 W13 52.5(8) . . . . ?
O78 Mn6 O65 K1 75.6(3) . . . . ?
O66 Mn6 O65 K1 166.2(3) . . . . ?
O81 Mn6 O65 K1 -93(3) . . . . ?
O94 Mn6 O65 K1 -21.0(3) . . . . ?
O71 Mn6 O65 K1 -108.0(3) . . . . ?
O3W K1 O65 W13 -79.6(5) . . . . ?
O4W K1 O65 W13 98.4(5) . . . . ?
O24W K1 O65 W13 17.1(6) . . . . ?
O93 K1 O65 W13 -174.1(4) . . . . ?
O94 K1 O65 W13 -149.3(5) . . . . ?
O45 K1 O65 W13 120.1(4) . . . . ?
O40 K1 O65 W13 -148.9(7) . . . . ?
O70 K1 O65 W13 -80.7(4) . . . . ?
O3W K1 O65 Mn6 87.5(4) . . . . ?
O4W K1 O65 Mn6 -94.5(4) . . . . ?
O24W K1 O65 Mn6 -175.7(5) . . . . ?
O93 K1 O65 Mn6 -6.9(4) . . . . ?
O94 K1 O65 Mn6 17.9(3) . . . . ?
O45 K1 O65 Mn6 -72.7(4) . . . . ?
O40 K1 O65 Mn6 18.2(10) . . . . ?
O70 K1 O65 Mn6 86.4(4) . . . . ?
O78 Mn6 O66 W18 122.1(9) . . . . ?
O65 Mn6 O66 W18 31.5(9) . . . . ?
O81 Mn6 O66 W18 -140.6(9) . . . . ?
O94 Mn6 O66 W18 -48(3) . . . . ?
O71 Mn6 O66 W18 -56.4(9) . . . . ?
O68 Mn4 O67 W17 -34.6(10) . . . . ?
O86 Mn4 O67 W17 63(3) . . . . ?
O81 Mn4 O67 W17 136.7(10) . . . . ?
O2W Mn4 O67 W17 -123.2(10) . . . . ?
O71 Mn4 O67 W17 53.1(10) . . . . ?
O67 Mn4 O68 W16 34.2(9) . . . . ?
O86 Mn4 O68 W16 -136.7(9) . . . . ?
O81 Mn4 O68 W16 -69(3) . . . . ?
O2W Mn4 O68 W16 123.4(9) . . . . ?
O71 Mn4 O68 W16 -52.8(9) . . . . ?
O89 Mn5 O69 W15 -125.0(9) . . . . ?
O70 Mn5 O69 W15 -33.4(9) . . . . ?
O86 Mn5 O69 W15 137.2(9) . . . . ?
O94 Mn5 O69 W15 44(3) . . . . ?
O71 Mn5 O69 W15 53.6(9) . . . . ?
O89 Mn5 O70 W14 120.2(9) . . . . ?
O69 Mn5 O70 W14 31.2(9) . . . . ?
O86 Mn5 O70 W14 -73(2) . . . . ?
O94 Mn5 O70 W14 -141.5(9) . . . . ?
O71 Mn5 O70 W14 -55.9(9) . . . . ?
O89 Mn5 O70 K1 -80.4(3) . . . . ?
O69 Mn5 O70 K1 -169.4(3) . . . . ?
O86 Mn5 O70 K1 86(2) . . . . ?
O94 Mn5 O70 K1 17.9(3) . . . . ?
O71 Mn5 O70 K1 103.5(3) . . . . ?
O3W K1 O70 W14 -98.7(5) . . . . ?
O4W K1 O70 W14 79.2(5) . . . . ?
O24W K1 O70 W14 -24.1(6) . . . . ?
O93 K1 O70 W14 179.8(4) . . . . ?
O94 K1 O70 W14 151.0(5) . . . . ?
O45 K1 O70 W14 177.0(7) . . . . ?
O65 K1 O70 W14 80.1(4) . . . . ?
O40 K1 O70 W14 -119.1(4) . . . . ?
O3W K1 O70 Mn5 94.6(4) . . . . ?
O4W K1 O70 Mn5 -87.5(4) . . . . ?
O24W K1 O70 Mn5 169.2(5) . . . . ?
O93 K1 O70 Mn5 13.1(4) . . . . ?
O94 K1 O70 Mn5 -15.7(3) . . . . ?
O45 K1 O70 Mn5 10.3(11) . . . . ?
O65 K1 O70 Mn5 -86.6(4) . . . . ?
O40 K1 O70 Mn5 74.2(4) . . . . ?
O78 Mn6 O71 P2 23(6) . . . . ?
O66 Mn6 O71 P2 44.9(6) . . . . ?
O65 Mn6 O71 P2 -43.7(6) . . . . ?
O81 Mn6 O71 P2 138.5(6) . . . . ?
O94 Mn6 O71 P2 -134.1(6) . . . . ?
O78 Mn6 O71 Mn4 -113(5) . . . . ?
O66 Mn6 O71 Mn4 -90.7(3) . . . . ?
O65 Mn6 O71 Mn4 -179.2(3) . . . . ?
O81 Mn6 O71 Mn4 3.0(3) . . . . ?
O94 Mn6 O71 Mn4 90.3(3) . . . . ?
O78 Mn6 O71 Mn5 156(5) . . . . ?
O66 Mn6 O71 Mn5 178.7(3) . . . . ?
O65 Mn6 O71 Mn5 90.2(3) . . . . ?
O81 Mn6 O71 Mn5 -87.7(3) . . . . ?
O94 Mn6 O71 Mn5 -0.3(3) . . . . ?
O67 Mn4 O71 P2 -44.5(6) . . . . ?
O68 Mn4 O71 P2 43.5(6) . . . . ?
O86 Mn4 O71 P2 137.1(6) . . . . ?
O81 Mn4 O71 P2 -138.9(6) . . . . ?
O2W Mn4 O71 P2 -2(4) . . . . ?
O67 Mn4 O71 Mn6 91.5(4) . . . . ?
O68 Mn4 O71 Mn6 179.5(3) . . . . ?
O86 Mn4 O71 Mn6 -86.9(3) . . . . ?
O81 Mn4 O71 Mn6 -2.9(3) . . . . ?
O2W Mn4 O71 Mn6 134(4) . . . . ?
O67 Mn4 O71 Mn5 -178.2(4) . . . . ?
O68 Mn4 O71 Mn5 -90.2(3) . . . . ?
O86 Mn4 O71 Mn5 3.4(3) . . . . ?
O81 Mn4 O71 Mn5 87.3(3) . . . . ?
O2W Mn4 O71 Mn5 -135(4) . . . . ?
O89 Mn5 O71 P2 -24(5) . . . . ?
O70 Mn5 O71 P2 45.1(6) . . . . ?
O69 Mn5 O71 P2 -43.5(6) . . . . ?
O86 Mn5 O71 P2 -137.8(6) . . . . ?
O94 Mn5 O71 P2 135.3(6) . . . . ?
O89 Mn5 O71 Mn6 -159(5) . . . . ?
O70 Mn5 O71 Mn6 -89.9(3) . . . . ?
O69 Mn5 O71 Mn6 -178.5(4) . . . . ?
O86 Mn5 O71 Mn6 87.2(3) . . . . ?
O94 Mn5 O71 Mn6 0.3(3) . . . . ?
O89 Mn5 O71 Mn4 111(5) . . . . ?
O70 Mn5 O71 Mn4 179.5(3) . . . . ?
O69 Mn5 O71 Mn4 90.9(3) . . . . ?
O86 Mn5 O71 Mn4 -3.4(3) . . . . ?
O94 Mn5 O71 Mn4 -90.3(3) . . . . ?
O79 Mn3 O75 W19 -29.5(7) . . . . ?
O44 Mn3 O75 W19 -124.2(7) . . . . ?
O45 Mn3 O75 W19 149.2(7) . . . . ?
O93 Mn3 O75 W19 57.9(7) . . . . ?
O46 Mn3 O75 W19 173(87) . . . . ?
O66 Mn6 O78 W19 125.0(7) . . . . ?
O65 Mn6 O78 W19 -146.7(7) . . . . ?
O81 Mn6 O78 W19 31.7(8) . . . . ?
O94 Mn6 O78 W19 -56.2(8) . . . . ?
O71 Mn6 O78 W19 147(5) . . . . ?
O66 Mn6 O78 Na19 -39.8(5) . . . 2_655 ?
O65 Mn6 O78 Na19 48.6(5) . . . 2_655 ?
O81 Mn6 O78 Na19 -133.1(4) . . . 2_655 ?
O94 Mn6 O78 Na19 139.0(4) . . . 2_655 ?
O71 Mn6 O78 Na19 -18(5) . . . 2_655 ?
O75 Mn3 O79 W20 23.4(7) . . . . ?
O44 Mn3 O79 W20 116.0(6) . . . . ?
O45 Mn3 O79 W20 -150.0(16) . . . . ?
O93 Mn3 O79 W20 -72.5(6) . . . . ?
O46 Mn3 O79 W20 -157.6(6) . . . . ?
O75 Mn3 O79 Mn1 -174.4(4) . . . . ?
O44 Mn3 O79 Mn1 -81.9(4) . . . . ?
O45 Mn3 O79 Mn1 12(2) . . . . ?
O93 Mn3 O79 Mn1 89.6(4) . . . . ?
O46 Mn3 O79 Mn1 4.6(4) . . . . ?
O42 Mn1 O79 W20 148(2) . . . . ?
O43 Mn1 O79 W20 -112.4(6) . . . . ?
O84 Mn1 O79 W20 76.1(6) . . . . ?
O1W Mn1 O79 W20 -23.0(6) . . . . ?
O46 Mn1 O79 W20 158.9(6) . . . . ?
O42 Mn1 O79 Mn3 -15(3) . . . . ?
O43 Mn1 O79 Mn3 84.1(4) . . . . ?
O84 Mn1 O79 Mn3 -87.4(4) . . . . ?
O1W Mn1 O79 Mn3 173.5(4) . . . . ?
O46 Mn1 O79 Mn3 -4.6(4) . . . . ?
O6W Na4 O80 W20 153.7(5) . . . . ?
O5W Na4 O80 W20 48.9(7) . . . . ?
O83 Na4 O80 W20 -111.6(5) . . . . ?
O82 Na4 O80 W20 -17.3(4) . . . . ?
O85 Na4 O80 W20 -63.2(5) . . . . ?
O6W Na4 O80 W21 -77.0(6) . . . . ?
O5W Na4 O80 W21 178.1(5) . . . . ?
O83 Na4 O80 W21 17.6(4) . . . . ?
O82 Na4 O80 W21 112.0(4) . . . . ?
O85 Na4 O80 W21 66.0(5) . . . . ?
O78 Mn6 O81 W21 -25.0(6) . . . . ?
O66 Mn6 O81 W21 -116.1(6) . . . . ?
O65 Mn6 O81 W21 143(2) . . . . ?
O94 Mn6 O81 W21 71.3(6) . . . . ?
O71 Mn6 O81 W21 158.5(6) . . . . ?
O78 Mn6 O81 Mn4 173.2(4) . . . . ?
O66 Mn6 O81 Mn4 82.1(4) . . . . ?
O65 Mn6 O81 Mn4 -19(3) . . . . ?
O94 Mn6 O81 Mn4 -90.5(4) . . . . ?
O71 Mn6 O81 Mn4 -3.2(3) . . . . ?
O67 Mn4 O81 W21 113.5(6) . . . . ?
O68 Mn4 O81 W21 -144(2) . . . . ?
O86 Mn4 O81 W21 -75.3(5) . . . . ?
O2W Mn4 O81 W21 23.7(6) . . . . ?
O71 Mn4 O81 W21 -160.0(6) . . . . ?
O67 Mn4 O81 Mn6 -83.3(4) . . . . ?
O68 Mn4 O81 Mn6 19(3) . . . . ?
O86 Mn4 O81 Mn6 87.9(4) . . . . ?
O2W Mn4 O81 Mn6 -173.1(4) . . . . ?
O71 Mn4 O81 Mn6 3.2(3) . . . . ?
O6W Na4 O82 W24 178.5(18) . . . . ?
O5W Na4 O82 W24 79.9(5) . . . . ?
O80 Na4 O82 W24 -148.5(5) . . . . ?
O83 Na4 O82 W24 -82.2(4) . . . . ?
O85 Na4 O82 W24 -17.3(3) . . . . ?
O6W Na4 O82 W20 -16(2) . . . . ?
O5W Na4 O82 W20 -114.3(5) . . . . ?
O80 Na4 O82 W20 17.2(3) . . . . ?
O83 Na4 O82 W20 83.6(4) . . . . ?
O85 Na4 O82 W20 148.5(4) . . . . ?
O6W Na4 O83 W23 -114.2(5) . . . . ?
O5W Na4 O83 W23 19.5(17) . . . . ?
O80 Na4 O83 W23 147.3(5) . . . . ?
O82 Na4 O83 W23 82.1(4) . . . . ?
O85 Na4 O83 W23 18.2(4) . . . . ?
O6W Na4 O83 W21 80.2(5) . . . . ?
O5W Na4 O83 W21 -146.1(14) . . . . ?
O80 Na4 O83 W21 -18.3(4) . . . . ?
O82 Na4 O83 W21 -83.5(4) . . . . ?
O85 Na4 O83 W21 -147.4(5) . . . . ?
O90 Mn2 O84 W24 -23.3(7) . . . . ?
O40 Mn2 O84 W24 154.7(17) . . . . ?
O41 Mn2 O84 W24 -114.0(6) . . . . ?
O93 Mn2 O84 W24 71.2(6) . . . . ?
O46 Mn2 O84 W24 158.9(6) . . . . ?
O90 Mn2 O84 Mn1 175.9(4) . . . . ?
O40 Mn2 O84 Mn1 -6(2) . . . . ?
O41 Mn2 O84 Mn1 85.1(4) . . . . ?
O93 Mn2 O84 Mn1 -89.7(4) . . . . ?
O46 Mn2 O84 Mn1 -2.0(4) . . . . ?
O42 Mn1 O84 W24 113.1(6) . . . . ?
O79 Mn1 O84 W24 -75.6(6) . . . . ?
O43 Mn1 O84 W24 -156(2) . . . . ?
O1W Mn1 O84 W24 24.2(6) . . . . ?
O46 Mn1 O84 W24 -160.3(6) . . . . ?
O42 Mn1 O84 Mn2 -84.7(4) . . . . ?
O79 Mn1 O84 Mn2 86.6(4) . . . . ?
O43 Mn1 O84 Mn2 6(3) . . . . ?
O1W Mn1 O84 Mn2 -173.6(4) . . . . ?
O46 Mn1 O84 Mn2 1.9(3) . . . . ?
O6W Na4 O85 W24 -168.7(6) . . . . ?
O5W Na4 O85 W24 -66.9(5) . . . . ?
O80 Na4 O85 W24 63.7(5) . . . . ?
O83 Na4 O85 W24 112.6(4) . . . . ?
O82 Na4 O85 W24 17.2(3) . . . . ?
O6W Na4 O85 W23 61.2(8) . . . . ?
O5W Na4 O85 W23 163.0(5) . . . . ?
O80 Na4 O85 W23 -66.5(5) . . . . ?
O83 Na4 O85 W23 -17.5(3) . . . . ?
O82 Na4 O85 W23 -112.9(4) . . . . ?
O89 Mn5 O86 W23 25.2(6) . . . . ?
O70 Mn5 O86 W23 -141.1(19) . . . . ?
O69 Mn5 O86 W23 114.8(6) . . . . ?
O94 Mn5 O86 W23 -72.7(6) . . . . ?
O71 Mn5 O86 W23 -158.7(6) . . . . ?
O89 Mn5 O86 Mn4 -172.4(4) . . . . ?
O70 Mn5 O86 Mn4 21(2) . . . . ?
O69 Mn5 O86 Mn4 -82.8(4) . . . . ?
O94 Mn5 O86 Mn4 89.7(4) . . . . ?
O71 Mn5 O86 Mn4 3.7(3) . . . . ?
O67 Mn4 O86 W23 150(2) . . . . ?
O68 Mn4 O86 W23 -112.9(6) . . . . ?
O81 Mn4 O86 W23 75.4(5) . . . . ?
O2W Mn4 O86 W23 -23.7(6) . . . . ?
O71 Mn4 O86 W23 159.8(6) . . . . ?
O67 Mn4 O86 Mn5 -14(2) . . . . ?
O68 Mn4 O86 Mn5 83.5(4) . . . . ?
O81 Mn4 O86 Mn5 -88.2(4) . . . . ?
O2W Mn4 O86 Mn5 172.7(4) . . . . ?
O71 Mn4 O86 Mn5 -3.8(3) . . . . ?
O70 Mn5 O89 W22 144.2(7) . . . . ?
O69 Mn5 O89 W22 -127.5(7) . . . . ?
O86 Mn5 O89 W22 -33.6(7) . . . . ?
O94 Mn5 O89 W22 54.0(7) . . . . ?
O71 Mn5 O89 W22 -147(4) . . . . ?
O70 Mn5 O89 Na10 -50.4(5) . . . . ?
O69 Mn5 O89 Na10 38.0(5) . . . . ?
O86 Mn5 O89 Na10 131.9(5) . . . . ?
O94 Mn5 O89 Na10 -140.5(5) . . . . ?
O71 Mn5 O89 Na10 18(5) . . . . ?
O10W Na10 O89 W22 73.9(6) 2_645 . . . ?
O8W Na10 O89 W22 -93.0(7) . . . . ?
O9 Na10 O89 W22 -172.5(8) 2_645 . . . ?
Na1 Na10 O89 W22 -15.5(6) 2_645 . . . ?
Na5 Na10 O89 W22 98.7(6) 2_645 . . . ?
O10W Na10 O89 Mn5 -94.9(5) 2_645 . . . ?
O8W Na10 O89 Mn5 98.2(7) . . . . ?
O9 Na10 O89 Mn5 18.7(12) 2_645 . . . ?
Na1 Na10 O89 Mn5 175.7(4) 2_645 . . . ?
Na5 Na10 O89 Mn5 -70.2(6) 2_645 . . . ?
O84 Mn2 O90 W22 26.7(7) . . . . ?
O40 Mn2 O90 W22 -152.9(6) . . . . ?
O41 Mn2 O90 W22 120.1(7) . . . . ?
O93 Mn2 O90 W22 -61.5(7) . . . . ?
O46 Mn2 O90 W22 177(82) . . . . ?
O90 Mn2 O93 P3 42.9(6) . . . . ?
O84 Mn2 O93 P3 -56.1(6) . . . . ?
O40 Mn2 O93 P3 133.7(6) . . . . ?
O41 Mn2 O93 P3 -155(4) . . . . ?
O46 Mn2 O93 P3 -140.8(6) . . . . ?
O90 Mn2 O93 Mn3 -176.4(4) . . . . ?
O84 Mn2 O93 Mn3 84.6(4) . . . . ?
O40 Mn2 O93 Mn3 -85.6(3) . . . . ?
O41 Mn2 O93 Mn3 -14(4) . . . . ?
O46 Mn2 O93 Mn3 -0.1(3) . . . . ?
O90 Mn2 O93 K1 -72.8(4) . . . . ?
O84 Mn2 O93 K1 -171.8(4) . . . . ?
O40 Mn2 O93 K1 18.1(4) . . . . ?
O41 Mn2 O93 K1 89(4) . . . . ?
O46 Mn2 O93 K1 103.6(3) . . . . ?
O75 Mn3 O93 P3 -41.7(6) . . . . ?
O79 Mn3 O93 P3 56.8(6) . . . . ?
O44 Mn3 O93 P3 153(2) . . . . ?
O45 Mn3 O93 P3 -134.0(6) . . . . ?
O46 Mn3 O93 P3 140.7(6) . . . . ?
O75 Mn3 O93 Mn2 177.7(3) . . . . ?
O79 Mn3 O93 Mn2 -83.9(4) . . . . ?
O44 Mn3 O93 Mn2 12(2) . . . . ?
O45 Mn3 O93 Mn2 85.3(3) . . . . ?
O46 Mn3 O93 Mn2 0.1(3) . . . . ?
O75 Mn3 O93 K1 69.1(4) . . . . ?
O79 Mn3 O93 K1 167.6(4) . . . . ?
O44 Mn3 O93 K1 -96(2) . . . . ?
O45 Mn3 O93 K1 -23.2(3) . . . . ?
O46 Mn3 O93 K1 -108.5(3) . . . . ?
O3W K1 O93 P3 -88.3(5) . . . . ?
O4W K1 O93 P3 90.6(5) . . . . ?
O24W K1 O93 P3 -171.5(7) . . . . ?
O94 K1 O93 P3 -1.1(4) . . . . ?
O45 K1 O93 P3 146.3(5) . . . . ?
O65 K1 O93 P3 26.5(5) . . . . ?
O40 K1 O93 P3 -144.3(5) . . . . ?
O70 K1 O93 P3 -32.7(5) . . . . ?
O3W K1 O93 Mn2 42.6(4) . . . . ?
O4W K1 O93 Mn2 -138.6(4) . . . . ?
O24W K1 O93 Mn2 -40.6(9) . . . . ?
O94 K1 O93 Mn2 129.7(5) . . . . ?
O45 K1 O93 Mn2 -82.8(3) . . . . ?
O65 K1 O93 Mn2 157.3(3) . . . . ?
O40 K1 O93 Mn2 -13.5(3) . . . . ?
O70 K1 O93 Mn2 98.1(3) . . . . ?
O3W K1 O93 Mn3 143.3(4) . . . . ?
O4W K1 O93 Mn3 -37.8(4) . . . . ?
O24W K1 O93 Mn3 60.1(9) . . . . ?
O94 K1 O93 Mn3 -129.5(4) . . . . ?
O45 K1 O93 Mn3 17.9(3) . . . . ?
O65 K1 O93 Mn3 -101.9(3) . . . . ?
O40 K1 O93 Mn3 87.3(3) . . . . ?
O70 K1 O93 Mn3 -161.2(3) . . . . ?
O78 Mn6 O94 P3 41.8(7) . . . . ?
O66 Mn6 O94 P3 -148(3) . . . . ?
O65 Mn6 O94 P3 132.5(6) . . . . ?
O81 Mn6 O94 P3 -55.1(6) . . . . ?
O71 Mn6 O94 P3 -139.8(6) . . . . ?
O78 Mn6 O94 Mn5 -178.1(3) . . . . ?
O66 Mn6 O94 Mn5 -8(3) . . . . ?
O65 Mn6 O94 Mn5 -87.4(4) . . . . ?
O81 Mn6 O94 Mn5 85.0(3) . . . . ?
O71 Mn6 O94 Mn5 0.3(3) . . . . ?
O78 Mn6 O94 K1 -67.8(4) . . . . ?
O66 Mn6 O94 K1 103(3) . . . . ?
O65 Mn6 O94 K1 22.9(3) . . . . ?
O81 Mn6 O94 K1 -164.7(3) . . . . ?
O71 Mn6 O94 K1 110.6(3) . . . . ?
O89 Mn5 O94 P3 -40.2(6) . . . . ?
O70 Mn5 O94 P3 -131.7(6) . . . . ?
O69 Mn5 O94 P3 151(3) . . . . ?
O86 Mn5 O94 P3 57.2(6) . . . . ?
O71 Mn5 O94 P3 141.3(6) . . . . ?
O89 Mn5 O94 Mn6 178.2(4) . . . . ?
O70 Mn5 O94 Mn6 86.7(4) . . . . ?
O69 Mn5 O94 Mn6 10(3) . . . . ?
O86 Mn5 O94 Mn6 -84.4(3) . . . . ?
O71 Mn5 O94 Mn6 -0.3(3) . . . . ?
O89 Mn5 O94 K1 70.9(4) . . . . ?
O70 Mn5 O94 K1 -20.7(4) . . . . ?
O69 Mn5 O94 K1 -98(3) . . . . ?
O86 Mn5 O94 K1 168.3(4) . . . . ?
O71 Mn5 O94 K1 -107.6(3) . . . . ?
O3W K1 O94 P3 91.7(5) . . . . ?
O4W K1 O94 P3 -90.6(5) . . . . ?
O24W K1 O94 P3 160.4(16) . . . . ?
O93 K1 O94 P3 1.1(4) . . . . ?
O45 K1 O94 P3 -28.8(5) . . . . ?
O65 K1 O94 P3 -147.0(5) . . . . ?
O40 K1 O94 P3 33.1(4) . . . . ?
O70 K1 O94 P3 143.3(5) . . . . ?
O3W K1 O94 Mn6 -138.6(4) . . . . ?
O4W K1 O94 Mn6 39.0(4) . . . . ?
O24W K1 O94 Mn6 -70.0(17) . . . . ?
O93 K1 O94 Mn6 130.8(4) . . . . ?
O45 K1 O94 Mn6 100.9(3) . . . . ?
O65 K1 O94 Mn6 -17.4(3) . . . . ?
O40 K1 O94 Mn6 162.7(3) . . . . ?
O70 K1 O94 Mn6 -87.1(3) . . . . ?
O3W K1 O94 Mn5 -36.2(4) . . . . ?
O4W K1 O94 Mn5 141.4(4) . . . . ?
O24W K1 O94 Mn5 32.4(18) . . . . ?
O93 K1 O94 Mn5 -126.9(4) . . . . ?
O45 K1 O94 Mn5 -156.8(3) . . . . ?
O65 K1 O94 Mn5 85.0(3) . . . . ?
O40 K1 O94 Mn5 -94.9(3) . . . . ?
O70 K1 O94 Mn5 15.3(3) . . . . ?
O42 Mn1 O1W Na20 45.6(7) . . . 4_575 ?
O79 Mn1 O1W Na20 -135.7(7) . . . 4_575 ?
O43 Mn1 O1W Na20 -41.8(7) . . . 4_575 ?
O84 Mn1 O1W Na20 138.2(7) . . . 4_575 ?
O46 Mn1 O1W Na20 22(5) . . . 4_575 ?
O8W Na2 O3W K1 -137.2(6) . . . . ?
O5 Na2 O3W K1 40.5(7) . . . . ?
O9W Na2 O3W K1 129.0(6) . . . . ?
O19 Na2 O3W K1 -97(10) 2_645 . . . ?
O42W Na2 O3W K1 -43.9(8) . . . . ?
O4W K1 O3W Na2 83(9) . . . . ?
O24W K1 O3W Na2 18.9(7) . . . . ?
O93 K1 O3W Na2 -125.4(6) . . . . ?
O94 K1 O3W Na2 -176.0(6) . . . . ?
O45 K1 O3W Na2 -68.7(7) . . . . ?
O65 K1 O3W Na2 130.6(5) . . . . ?
O40 K1 O3W Na2 -69.9(6) . . . . ?
O70 K1 O3W Na2 131.7(7) . . . . ?
O9W Na1 O4W K1 169.7(6) 2_655 . . . ?
O4 Na1 O4W K1 -28.3(6) . . . . ?
O7W Na1 O4W K1 81.7(7) . . . . ?
O22 Na1 O4W K1 82.1(16) 2_655 . . . ?
Na10 Na1 O4W K1 -101.7(7) 2_655 . . . ?
O3W K1 O4W Na1 -87(9) . . . . ?
O24W K1 O4W Na1 -23.0(7) . . . . ?
O93 K1 O4W Na1 121.5(6) . . . . ?
O94 K1 O4W Na1 172.1(6) . . . . ?
O45 K1 O4W Na1 65.3(6) . . . . ?
O65 K1 O4W Na1 -135.5(7) . . . . ?
O40 K1 O4W Na1 65.2(7) . . . . ?
O70 K1 O4W Na1 -134.6(5) . . . . ?
O6W Na4 O5W Na25 22.2(6) . . . . ?
O80 Na4 O5W Na25 130.1(6) . . . . ?
O83 Na4 O5W Na25 -112.0(14) . . . . ?
O82 Na4 O5W Na25 -174.0(4) . . . . ?
O85 Na4 O5W Na25 -110.7(4) . . . . ?
O12 Na25 O5W Na4 -123.4(5) 4_575 . . . ?
O2 Na25 O5W Na4 89.6(9) 1_655 . . . ?
O6W Na25 O5W Na4 -17.9(5) . . . . ?
O5W Na4 O6W Na16 85.5(8) . . . . ?
O80 Na4 O6W Na16 -42.0(8) . . . . ?
O83 Na4 O6W Na16 -109.0(7) . . . . ?
O82 Na4 O6W Na16 -12(2) . . . . ?
O85 Na4 O6W Na16 -172.8(5) . . . . ?
O5W Na4 O6W Na25 -21.3(5) . . . . ?
O80 Na4 O6W Na25 -148.8(4) . . . . ?
O83 Na4 O6W Na25 144.2(4) . . . . ?
O82 Na4 O6W Na25 -118.7(18) . . . . ?
O85 Na4 O6W Na25 80.4(7) . . . . ?
O43W Na16 O6W Na4 118(5) . . . . ?
O11W Na16 O6W Na4 114.4(8) 1_655 . . . ?
O35W Na16 O6W Na4 14.8(9) . . . . ?
O53W Na16 O6W Na4 -70.5(11) . . . . ?
O3 Na16 O6W Na4 -142.8(7) 1_655 . . . ?
Na5 Na16 O6W Na4 144.5(7) 1_655 . . . ?
O43W Na16 O6W Na25 -144(5) . . . . ?
O11W Na16 O6W Na25 -147.2(7) 1_655 . . . ?
O35W Na16 O6W Na25 113.2(7) . . . . ?
O53W Na16 O6W Na25 27.9(10) . . . . ?
O3 Na16 O6W Na25 -44.4(6) 1_655 . . . ?
Na5 Na16 O6W Na25 -117.1(5) 1_655 . . . ?
O12 Na25 O6W Na4 95.1(6) 4_575 . . . ?
O2 Na25 O6W Na4 -123.0(6) 1_655 . . . ?
O5W Na25 O6W Na4 18.5(5) . . . . ?
O12 Na25 O6W Na16 -20.9(7) 4_575 . . . ?
O2 Na25 O6W Na16 121.0(6) 1_655 . . . ?
O5W Na25 O6W Na16 -97.5(6) . . . . ?
O5 Na2 O8W Na26 -85(3) . . . . ?
O3W Na2 O8W Na26 82.8(8) . . . . ?
O9W Na2 O8W Na26 161.4(7) . . . . ?
O19 Na2 O8W Na26 -95.4(7) 2_645 . . . ?
O42W Na2 O8W Na26 -13.1(9) . . . . ?
O5 Na2 O8W Na10 163(3) . . . . ?
O3W Na2 O8W Na10 -29.3(6) . . . . ?
O9W Na2 O8W Na10 49.4(6) . . . . ?
O19 Na2 O8W Na10 152.6(6) 2_645 . . . ?
O42W Na2 O8W Na10 -125.2(7) . . . . ?
O38W Na26 O8W Na2 108.1(8) . . . . ?
O14 Na26 O8W Na2 -59.0(8) . . . . ?
O9 Na26 O8W Na2 -145.7(8) 2_645 . . . ?
O39W Na26 O8W Na2 25.3(11) . . . . ?
O40W Na26 O8W Na2 -141.0(10) . . . . ?
W9 Na26 O8W Na2 -172.1(7) 2_645 . . . ?
O38W Na26 O8W Na10 -139.5(7) . . . . ?
O14 Na26 O8W Na10 53.4(6) . . . . ?
O9 Na26 O8W Na10 -33.3(5) 2_645 . . . ?
O39W Na26 O8W Na10 137.7(8) . . . . ?
O40W Na26 O8W Na10 -28.6(13) . . . . ?
W9 Na26 O8W Na10 -59.7(4) 2_645 . . . ?
O89 Na10 O8W Na2 15.4(9) . . . . ?
O10W Na10 O8W Na2 -142.2(10) 2_645 . . . ?
O9 Na10 O8W Na2 151.4(7) 2_645 . . . ?
Na1 Na10 O8W Na2 -69.4(5) 2_645 . . . ?
Na5 Na10 O8W Na2 -175.5(5) 2_645 . . . ?
O89 Na10 O8W Na26 -105.3(7) . . . . ?
O10W Na10 O8W Na26 97.1(11) 2_645 . . . ?
O9 Na10 O8W Na26 30.7(5) 2_645 . . . ?
Na1 Na10 O8W Na26 169.9(6) 2_645 . . . ?
Na5 Na10 O8W Na26 63.8(7) 2_645 . . . ?
O8W Na2 O9W Na1 -3.0(7) . . . 2_645 ?
O5 Na2 O9W Na1 -173.1(5) . . . 2_645 ?
O3W Na2 O9W Na1 93.0(6) . . . 2_645 ?
O19 Na2 O9W Na1 -84.9(6) 2_645 . . 2_645 ?
O42W Na2 O9W Na1 142(4) . . . 2_645 ?
O8W Na2 O9W Na19 112.2(5) . . . . ?
O5 Na2 O9W Na19 -57.9(4) . . . . ?
O3W Na2 O9W Na19 -151.8(5) . . . . ?
O19 Na2 O9W Na19 30.3(5) 2_645 . . . ?
O42W Na2 O9W Na19 -103(4) . . . . ?
O78 Na19 O9W Na1 58.4(7) 2_645 . . 2_645 ?
O6 Na19 O9W Na1 -98.2(6) . . . 2_645 ?
O12W Na19 O9W Na1 153.7(5) 2_645 . . 2_645 ?
Na7 Na19 O9W Na1 -163.0(4) 2_645 . . 2_645 ?
O78 Na19 O9W Na2 -62.1(5) 2_645 . . . ?
O6 Na19 O9W Na2 141.3(4) . . . . ?
O12W Na19 O9W Na2 33.2(6) 2_645 . . . ?
Na7 Na19 O9W Na2 76.5(5) 2_645 . . . ?
O25W Na12 O10W Na5 171.7(7) . . . . ?
O16W Na12 O10W Na5 -92.1(6) 2 . . . ?
O41W Na12 O10W Na5 10(2) . . . . ?
O28 Na12 O10W Na5 25.8(6) . . . . ?
O4 Na12 O10W Na5 90.7(5) . . . . ?
O25W Na12 O10W Na10 60.1(10) . . . 2_655 ?
O16W Na12 O10W Na10 156.4(7) 2 . . 2_655 ?
O41W Na12 O10W Na10 -101(2) . . . 2_655 ?
O28 Na12 O10W Na10 -85.8(8) . . . 2_655 ?
O4 Na12 O10W Na10 -20.8(8) . . . 2_655 ?
O11W Na5 O10W Na12 81.7(7) . . . . ?
O15 Na5 O10W Na12 167.0(6) 2_655 . . . ?
O33 Na5 O10W Na12 -123.1(8) . . . . ?
O39 Na5 O10W Na12 -84.4(6) . . . . ?
O27 Na5 O10W Na12 -18.2(10) . . . . ?
O28 Na5 O10W Na12 -25.2(6) . . . . ?
Na16 Na5 O10W Na12 95.5(7) 1_455 . . . ?
Na10 Na5 O10W Na12 -133.8(7) 2_655 . . . ?
O11W Na5 O10W Na10 -144.5(5) . . . 2_655 ?
O15 Na5 O10W Na10 -59.2(5) 2_655 . . 2_655 ?
O33 Na5 O10W Na10 10.7(8) . . . 2_655 ?
O39 Na5 O10W Na10 49.4(4) . . . 2_655 ?
O27 Na5 O10W Na10 115.6(7) . . . 2_655 ?
O28 Na5 O10W Na10 108.6(5) . . . 2_655 ?
Na16 Na5 O10W Na10 -130.7(6) 1_455 . . 2_655 ?
O10W Na5 O11W Na16 159.1(8) . . . 1_455 ?
O15 Na5 O11W Na16 80.0(9) 2_655 . . 1_455 ?
O33 Na5 O11W Na16 -4.6(10) . . . 1_455 ?
O39 Na5 O11W Na16 -72(2) . . . 1_455 ?
O27 Na5 O11W Na16 -61.9(9) . . . 1_455 ?
O28 Na5 O11W Na16 -117.9(8) . . . 1_455 ?
Na10 Na5 O11W Na16 118.7(9) 2_655 . . 1_455 ?
O13W Na7 O12W Na14 -72.7(5) . . . 2_655 ?
O18 Na7 O12W Na14 -161.7(5) . . . 2_655 ?
O35 Na7 O12W Na14 89.1(5) 2_655 . . 2_655 ?
O30 Na7 O12W Na14 130.8(6) 2_655 . . 2_655 ?
O25 Na7 O12W Na14 15.8(9) 2_655 . . 2_655 ?
O29 Na7 O12W Na14 27.2(4) 2_655 . . 2_655 ?
W2 Na7 O12W Na14 69.3(18) 2_655 . . 2_655 ?
W6 Na7 O12W Na14 114.5(4) 2_655 . . 2_655 ?
W1 Na7 O12W Na14 12.7(5) 2_655 . . 2_655 ?
W5 Na7 O12W Na14 61.9(4) 2_655 . . 2_655 ?
O13W Na7 O12W Na19 146.3(4) . . . 2_655 ?
O18 Na7 O12W Na19 57.4(4) . . . 2_655 ?
O35 Na7 O12W Na19 -51.9(4) 2_655 . . 2_655 ?
O30 Na7 O12W Na19 -10.2(8) 2_655 . . 2_655 ?
O25 Na7 O12W Na19 -125.1(6) 2_655 . . 2_655 ?
O29 Na7 O12W Na19 -113.7(4) 2_655 . . 2_655 ?
W2 Na7 O12W Na19 -71.6(17) 2_655 . . 2_655 ?
W6 Na7 O12W Na19 -26.4(4) 2_655 . . 2_655 ?
W1 Na7 O12W Na19 -128.3(3) 2_655 . . 2_655 ?
W5 Na7 O12W Na19 -79.1(3) 2_655 . . 2_655 ?
Na14 Na7 O12W Na19 -140.9(6) 2_655 . . 2_655 ?
O20W Na6 O16W Na12 8.2(8) . . . 2_545 ?
O18W Na6 O16W Na12 -172.2(8) . . . 2_545 ?
O19W Na6 O16W Na12 92.8(8) . . . 2_545 ?
O21W Na6 O16W Na12 -88.2(8) . . . 2_545 ?
O17W Na6 O16W Na12 52(20) . . . 2_545 ?
O57W Na14 O17W Na6 -32.2(11) . . . . ?
O41W Na14 O17W Na6 -166.0(7) . . . . ?
O47W Na14 O17W Na6 -64.8(9) . . . . ?
O12W Na14 O17W Na6 27.8(7) 2_645 . . . ?
O29 Na14 O17W Na6 101.5(7) . . . . ?
O5 Na14 O17W Na6 19.3(14) . . . . ?
Na7 Na14 O17W Na6 66.9(6) 2_645 . . . ?
O20W Na6 O17W Na14 172.9(6) . . . . ?
O18W Na6 O17W Na14 -6.7(7) . . . . ?
O19W Na6 O17W Na14 88.2(7) . . . . ?
O21W Na6 O17W Na14 -90.8(7) . . . . ?
O16W Na6 O17W Na14 129(20) . . . . ?
O20W Na6 O19W Na18 -157.3(6) . . . . ?
O18W Na6 O19W Na18 25.5(6) . . . . ?
O21W Na6 O19W Na18 -41(16) . . . . ?
O16W Na6 O19W Na18 109.0(6) . . . . ?
O17W Na6 O19W Na18 -72.1(6) . . . . ?
O47W Na18 O19W Na6 55.2(9) . . . . ?
O77 Na18 O19W Na6 -49.6(7) 2_645 . . . ?
O35W Na18 O19W Na6 -144.7(6) 2_645 . . . ?
O51W Na8 O23W Na8 90.6(10) . . . 3_665 ?
O50W Na8 O23W Na8 -29(3) . . . 3_665 ?
O22W Na8 O23W Na8 -179.7(7) . . . 3_665 ?
O29W Na8 O23W Na8 -98.3(7) . . . 3_665 ?
O23W Na8 O23W Na8 0.0 3_665 . . 3_665 ?
O51W Na8 O23W Na23 -32.1(12) . . . 4_575 ?
O50W Na8 O23W Na23 -152(3) . . . 4_575 ?
O22W Na8 O23W Na23 57.7(9) . . . 4_575 ?
O29W Na8 O23W Na23 139.1(9) . . . 4_575 ?
O23W Na8 O23W Na23 -122.6(10) 3_665 . . 4_575 ?
Na8 Na8 O23W Na23 -122.6(10) 3_665 . . 4_575 ?
O17 Na17 O25W Na12 -76.8(12) 1_455 . . . ?
O32W Na17 O25W Na12 -171(2) 4_576 . . . ?
O27W Na17 O25W Na12 95.0(12) 4_576 . . . ?
O37W Na17 O25W Na12 6(2) . . . . ?
O45W Na17 O25W Na12 -176.1(14) . . . . ?
Na11 Na17 O25W Na12 113.8(14) 4_576 . . . ?
O10W Na12 O25W Na17 -178.0(11) . . . . ?
O16W Na12 O25W Na17 96.4(12) 2 . . . ?
O41W Na12 O25W Na17 -5.9(15) . . . . ?
O28 Na12 O25W Na17 -96.5(17) . . . . ?
O4 Na12 O25W Na17 -106.6(12) . . . . ?
O54W Na11 O27W Na17 -167.2(11) . . . 4_575 ?
O33W Na11 O27W Na17 -75.9(10) . . . 4_575 ?
O7 Na11 O27W Na17 67(4) . . . 4_575 ?
O51W Na11 O27W Na17 110.0(11) . . . 4_575 ?
O32W Na11 O27W Na17 9.4(9) . . . 4_575 ?
O36W Na9 O28W Na15 140.1(7) . . . 3_776 ?
O36W Na9 O28W Na15 -39.9(7) 3_776 . . 3_776 ?
O28W Na9 O28W Na15 -58(100) 3_776 . . 3_776 ?
O11 Na9 O28W Na15 59.3(6) 3_776 . . 3_776 ?
O11 Na9 O28W Na15 -120.7(6) . . . 3_776 ?
O54W Na11 O32W Na17 85(19) . . . 4_575 ?
O33W Na11 O32W Na17 90.1(10) . . . 4_575 ?
O7 Na11 O32W Na17 -179.7(8) . . . 4_575 ?
O51W Na11 O32W Na17 -94.4(11) . . . 4_575 ?
O27W Na11 O32W Na17 -9.4(9) . . . 4_575 ?
O54W Na11 O33W Na21 -129.8(13) . . . . ?
O7 Na11 O33W Na21 -37.8(12) . . . . ?
O51W Na11 O33W Na21 -94(9) . . . . ?
O27W Na11 O33W Na21 135.3(11) . . . . ?
O32W Na11 O33W Na21 50.5(12) . . . . ?
Na17 Na11 O33W Na21 93.6(11) 4_575 . . . ?
O31W Na21 O33W Na11 -49.6(14) . . . . ?
O56W Na21 O33W Na11 -73.0(13) . . . . ?
O37 Na21 O33W Na11 65.6(12) . . . . ?
O46W Na21 O33W Na11 -169.9(13) . . . . ?
O32 Na21 O33W Na11 106.3(12) . . . . ?
O43W Na16 O35W Na18 -62.2(12) . . . 2_655 ?
O11W Na16 O35W Na18 29.4(13) 1_655 . . 2_655 ?
O53W Na16 O35W Na18 -145.3(10) . . . 2_655 ?
O3 Na16 O35W Na18 -180(2) 1_655 . . 2_655 ?
O6W Na16 O35W Na18 105.4(9) . . . 2_655 ?
Na5 Na16 O35W Na18 18.8(15) 1_655 . . 2_655 ?
O48W Na15 O36W Na9 107(7) . . . . ?
O49W Na15 O36W Na9 -107.3(8) . . . . ?
O28W Na15 O36W Na9 42.6(7) 3_776 . . . ?
O52W Na15 O36W Na9 159.5(7) . . . . ?
O11 Na15 O36W Na9 -29.1(6) . . . . ?
O48W Na15 O36W Na24 -141(7) . . . 2_655 ?
O49W Na15 O36W Na24 5.0(13) . . . 2_655 ?
O28W Na15 O36W Na24 154.9(11) 3_776 . . 2_655 ?
O52W Na15 O36W Na24 -88.2(11) . . . 2_655 ?
O11 Na15 O36W Na24 83.2(11) . . . 2_655 ?
O36W Na9 O36W Na15 112(100) 3_776 . . . ?
O28W Na9 O36W Na15 -42.8(7) 3_776 . . . ?
O28W Na9 O36W Na15 137.2(7) . . . . ?
O11 Na9 O36W Na15 -145.1(7) 3_776 . . . ?
O11 Na9 O36W Na15 34.9(7) . . . . ?
Na15 Na9 O36W Na15 180.000(5) 3_776 . . . ?
O36W Na9 O36W Na24 -8(100) 3_776 . . 2_655 ?
O28W Na9 O36W Na24 -162.7(9) 3_776 . . 2_655 ?
O28W Na9 O36W Na24 17.3(9) . . . 2_655 ?
O11 Na9 O36W Na24 94.9(8) 3_776 . . 2_655 ?
O11 Na9 O36W Na24 -85.1(8) . . . 2_655 ?
Na15 Na9 O36W Na24 60.0(11) 3_776 . . 2_655 ?
O14 Na26 O38W Na13 -70(4) . . . 4_576 ?
O8W Na26 O38W Na13 -150.5(10) . . . 4_576 ?
O9 Na26 O38W Na13 133.0(9) 2_645 . . 4_576 ?
O39W Na26 O38W Na13 -30.5(12) . . . 4_576 ?
O40W Na26 O38W Na13 62.4(12) . . . 4_576 ?
W9 Na26 O38W Na13 132.5(10) 2_645 . . 4_576 ?
O38W Na26 O39W Na20 133.6(8) . . . . ?
O14 Na26 O39W Na20 -54.6(7) . . . . ?
O8W Na26 O39W Na20 -141.6(8) . . . . ?
O9 Na26 O39W Na20 10(3) 2_645 . . . ?
O40W Na26 O39W Na20 30.7(8) . . . . ?
W9 Na26 O39W Na20 86.3(18) 2_645 . . . ?
O54W Na20 O39W Na26 118.2(10) 4_576 . . . ?
O1W Na20 O39W Na26 -94.2(14) 4_576 . . . ?
O54 Na20 O39W Na26 34.7(10) . . . . ?
O15W Na3 O40W Na26 166.7(8) . . . . ?
O14W Na3 O40W Na26 -109.4(8) . . . . ?
O64 Na3 O40W Na26 -0.4(9) . . . . ?
O54 Na3 O40W Na26 60.7(8) . . . . ?
O52 Na3 O40W Na26 86.2(12) . . . . ?
O58 Na3 O40W Na26 -55.1(16) . . . . ?
O38W Na26 O40W Na3 160.4(8) . . . . ?
O14 Na26 O40W Na3 -29.3(9) . . . . ?
O8W Na26 O40W Na3 54.0(15) . . . . ?
O9 Na26 O40W Na3 58.9(8) 2_645 . . . ?
O39W Na26 O40W Na3 -114.1(9) . . . . ?
W9 Na26 O40W Na3 85.6(8) 2_645 . . . ?
O57W Na14 O41W Na12 119(2) . . . . ?
O47W Na14 O41W Na12 141(2) . . . . ?
O17W Na14 O41W Na12 -116(2) . . . . ?
O12W Na14 O41W Na12 10(4) 2_645 . . . ?
O29 Na14 O41W Na12 2(2) . . . . ?
O5 Na14 O41W Na12 61(2) . . . . ?
Na7 Na14 O41W Na12 -17(3) 2_645 . . . ?
O25W Na12 O41W Na14 -145(2) . . . . ?
O10W Na12 O41W Na14 16(4) . . . . ?
O16W Na12 O41W Na14 115(2) 2 . . . ?
O28 Na12 O41W Na14 0(2) . . . . ?
O4 Na12 O41W Na14 -59(2) . . . . ?
O57W Na14 O47W Na18 -85.1(18) . . . . ?
O41W Na14 O47W Na18 129.5(12) . . . . ?
O17W Na14 O47W Na18 25.6(13) . . . . ?
O12W Na14 O47W Na18 -63.6(12) 2_645 . . . ?
O29 Na14 O47W Na18 -136.2(10) . . . . ?
O5 Na14 O47W Na18 -126.0(11) . . . . ?
Na7 Na14 O47W Na18 -74.7(14) 2_645 . . . ?
O19W Na18 O47W Na14 -25.2(14) . . . . ?
O77 Na18 O47W Na14 74.5(12) 2_645 . . . ?
O35W Na18 O47W Na14 -154.4(17) 2_645 . . . ?
O51W Na8 O50W Na24 -74.9(13) . . . . ?
O22W Na8 O50W Na24 -163.9(10) . . . . ?
O23W Na8 O50W Na24 45(4) . . . . ?
O29W Na8 O50W Na24 113.3(11) . . . . ?
O23W Na8 O50W Na24 15.9(11) 3_665 . . . ?
Na8 Na8 O50W Na24 21.5(16) 3_665 . . . ?
O55W Na24 O50W Na8 -93.6(17) 2_645 . . . ?
Na23 Na24 O50W Na8 -70.2(12) 2_645 . . . ?
O36W Na24 O50W Na8 178.9(12) 2_645 . . . ?
O31 Na24 O50W Na8 52.4(18) . . . . ?
O50W Na8 O51W Na11 20(2) . . . . ?
O22W Na8 O51W Na11 111(2) . . . . ?
O23W Na8 O51W Na11 -147(2) . . . . ?
O29W Na8 O51W Na11 133(6) . . . . ?
O23W Na8 O51W Na11 -65(2) 3_665 . . . ?
Na8 Na8 O51W Na11 -106(2) 3_665 . . . ?
O54W Na11 O51W Na8 160(2) . . . . ?
O33W Na11 O51W Na8 124(9) . . . . ?
O7 Na11 O51W Na8 68(2) . . . . ?
O27W Na11 O51W Na8 -104(2) . . . . ?
O32W Na11 O51W Na8 -20(2) . . . . ?
Na17 Na11 O51W Na8 -63(2) 4_575 . . . ?
O33W Na11 O54W Na20 54.9(17) . . . 4_575 ?
O7 Na11 O54W Na20 -35.2(16) . . . 4_575 ?
O51W Na11 O54W Na20 -120.6(17) . . . 4_575 ?
O27W Na11 O54W Na20 154.2(15) . . . 4_575 ?
O32W Na11 O54W Na20 60(19) . . . 4_575 ?
Na17 Na11 O54W Na20 141.4(13) 4_575 . . 4_575 ?
O60 Na23 O55W Na24 177.5(11) . . . 2_655 ?
O23W Na23 O55W Na24 28.9(17) 4_576 . . 2_655 ?
Mn2 O46 P1 O48 -60.1(7) . . . . ?
Mn1 O46 P1 O48 62.2(7) . . . . ?
Mn3 O46 P1 O48 178.2(5) . . . . ?
Mn2 O46 P1 O47 60.5(7) . . . . ?
Mn1 O46 P1 O47 -177.2(5) . . . . ?
Mn3 O46 P1 O47 -61.2(7) . . . . ?
Mn2 O46 P1 O49 -179.8(5) . . . . ?
Mn1 O46 P1 O49 -57.5(7) . . . . ?
Mn3 O46 P1 O49 58.5(7) . . . . ?
W7 O48 P1 O46 -61.2(7) . . . . ?
W6 O48 P1 O46 59.3(7) . . . . ?
W2 O48 P1 O46 179.3(5) . . . . ?
W7 O48 P1 O47 176.6(5) . . . . ?
W6 O48 P1 O47 -62.9(7) . . . . ?
W2 O48 P1 O47 57.1(7) . . . . ?
W7 O48 P1 O49 60.6(7) . . . . ?
W6 O48 P1 O49 -178.9(6) . . . . ?
W2 O48 P1 O49 -58.8(7) . . . . ?
W5 O47 P1 O46 -58.4(7) . . . . ?
W4 O47 P1 O46 59.0(7) . . . . ?
W1 O47 P1 O46 -178.7(5) . . . . ?
W5 O47 P1 O48 62.9(6) . . . . ?
W4 O47 P1 O48 -179.6(5) . . . . ?
W1 O47 P1 O48 -57.4(7) . . . . ?
W5 O47 P1 O49 179.4(5) . . . . ?
W4 O47 P1 O49 -63.2(6) . . . . ?
W1 O47 P1 O49 59.1(7) . . . . ?
W8 O49 P1 O46 59.4(7) . . . . ?
W9 O49 P1 O46 -61.8(7) . . . . ?
W3 O49 P1 O46 179.1(5) . . . . ?
W8 O49 P1 O48 -61.5(7) . . . . ?
W9 O49 P1 O48 177.3(6) . . . . ?
W3 O49 P1 O48 58.1(7) . . . . ?
W8 O49 P1 O47 -178.5(5) . . . . ?
W9 O49 P1 O47 60.4(7) . . . . ?
W3 O49 P1 O47 -58.8(6) . . . . ?
Mn6 O71 P2 O74 -179.3(5) . . . . ?
Mn4 O71 P2 O74 -58.1(7) . . . . ?
Mn5 O71 P2 O74 61.3(7) . . . . ?
Mn6 O71 P2 O73 -59.8(7) . . . . ?
Mn4 O71 P2 O73 61.4(7) . . . . ?
Mn5 O71 P2 O73 -179.2(5) . . . . ?
Mn6 O71 P2 O72 59.2(7) . . . . ?
Mn4 O71 P2 O72 -179.6(5) . . . . ?
Mn5 O71 P2 O72 -60.2(7) . . . . ?
W16 O74 P2 O71 58.2(7) . . . . ?
W15 O74 P2 O71 -62.2(7) . . . . ?
W12 O74 P2 O71 179.8(5) . . . . ?
W16 O74 P2 O73 -62.2(7) . . . . ?
W15 O74 P2 O73 177.3(5) . . . . ?
W12 O74 P2 O73 59.3(7) . . . . ?
W16 O74 P2 O72 -178.7(5) . . . . ?
W15 O74 P2 O72 60.9(7) . . . . ?
W12 O74 P2 O72 -57.2(7) . . . . ?
W18 O73 P2 O71 60.2(7) . . . . ?
W17 O73 P2 O71 -62.2(7) . . . . ?
W11 O73 P2 O71 -179.8(5) . . . . ?
W18 O73 P2 O74 -178.2(6) . . . . ?
W17 O73 P2 O74 59.5(7) . . . . ?
W11 O73 P2 O74 -58.1(7) . . . . ?
W18 O73 P2 O72 -61.1(7) . . . . ?
W17 O73 P2 O72 176.6(5) . . . . ?
W11 O73 P2 O72 59.0(7) . . . . ?
W14 O72 P2 O71 60.1(7) . . . . ?
W13 O72 P2 O71 -59.1(7) . . . . ?
W10 O72 P2 O71 -178.9(5) . . . . ?
W14 O72 P2 O74 -63.0(7) . . . . ?
W13 O72 P2 O74 177.7(5) . . . . ?
W10 O72 P2 O74 58.0(7) . . . . ?
W14 O72 P2 O73 -179.7(5) . . . . ?
W13 O72 P2 O73 61.0(6) . . . . ?
W10 O72 P2 O73 -58.7(7) . . . . ?
Mn2 O93 P3 O94 -116.8(6) . . . . ?
Mn3 O93 P3 O94 113.0(6) . . . . ?
K1 O93 P3 O94 1.8(6) . . . . ?
Mn2 O93 P3 O92 6.9(7) . . . . ?
Mn3 O93 P3 O92 -123.4(6) . . . . ?
K1 O93 P3 O92 125.5(4) . . . . ?
Mn2 O93 P3 O91 124.7(6) . . . . ?
Mn3 O93 P3 O91 -5.6(7) . . . . ?
K1 O93 P3 O91 -116.7(4) . . . . ?
Mn6 O94 P3 O93 -114.8(6) . . . . ?
Mn5 O94 P3 O93 114.6(6) . . . . ?
K1 O94 P3 O93 -1.8(6) . . . . ?
Mn6 O94 P3 O92 123.3(6) . . . . ?
Mn5 O94 P3 O92 -7.3(7) . . . . ?
K1 O94 P3 O92 -123.7(4) . . . . ?
Mn6 O94 P3 O91 4.2(7) . . . . ?
Mn5 O94 P3 O91 -126.4(6) . . . . ?
K1 O94 P3 O91 117.2(4) . . . . ?
W24 O92 P3 O93 57.2(7) . . . . ?
W23 O92 P3 O93 -179.7(5) . . . . ?
W22 O92 P3 O93 -63.7(6) . . . . ?
W24 O92 P3 O94 -178.9(5) . . . . ?
W23 O92 P3 O94 -55.7(7) . . . . ?
W22 O92 P3 O94 60.2(7) . . . . ?
W24 O92 P3 O91 -60.4(7) . . . . ?
W23 O92 P3 O91 62.7(6) . . . . ?
W22 O92 P3 O91 178.7(5) . . . . ?
W20 O91 P3 O93 -58.6(7) . . . . ?
W21 O91 P3 O93 -178.4(5) . . . . ?
W19 O91 P3 O93 61.5(7) . . . . ?
W20 O91 P3 O94 180.0(5) . . . . ?
W21 O91 P3 O94 60.2(7) . . . . ?
W19 O91 P3 O94 -59.9(7) . . . . ?
W20 O91 P3 O92 59.1(7) . . . . ?
W21 O91 P3 O92 -60.7(6) . . . . ?
W19 O91 P3 O92 179.2(5) . . . . ?
W5 O29 W1 O1 -168.9(5) . . . . ?
Na7 O29 W1 O1 77.5(4) 2_645 . . . ?
Na14 O29 W1 O1 -25.5(6) . . . . ?
W5 O29 W1 O28 -63.1(6) . . . . ?
Na7 O29 W1 O28 -176.7(4) 2_645 . . . ?
Na14 O29 W1 O28 80.3(6) . . . . ?
W5 O29 W1 O25 91.8(6) . . . . ?
Na7 O29 W1 O25 -21.8(4) 2_645 . . . ?
Na14 O29 W1 O25 -124.8(6) . . . . ?
W5 O29 W1 O27 26.1(12) . . . . ?
Na7 O29 W1 O27 -87.6(9) 2_645 . . . ?
Na14 O29 W1 O27 169.4(7) . . . . ?
W5 O29 W1 O47 7.3(4) . . . . ?
Na7 O29 W1 O47 -106.3(4) 2_645 . . . ?
Na14 O29 W1 O47 150.6(6) . . . . ?
W5 O29 W1 Na7 113.6(7) . . . 2_645 ?
Na14 O29 W1 Na7 -103.0(6) . . . 2_645 ?
W4 O28 W1 O1 169.8(5) . . . . ?
Na12 O28 W1 O1 15.8(8) . . . . ?
Na5 O28 W1 O1 -79.8(4) . . . . ?
W4 O28 W1 O29 65.1(6) . . . . ?
Na12 O28 W1 O29 -88.9(8) . . . . ?
Na5 O28 W1 O29 175.6(4) . . . . ?
W4 O28 W1 O25 -17.8(12) . . . . ?
Na12 O28 W1 O25 -171.8(8) . . . . ?
Na5 O28 W1 O25 92.7(9) . . . . ?
W4 O28 W1 O27 -88.9(6) . . . . ?
Na12 O28 W1 O27 117.1(8) . . . . ?
Na5 O28 W1 O27 21.6(4) . . . . ?
W4 O28 W1 O47 -5.1(5) . . . . ?
Na12 O28 W1 O47 -159.1(8) . . . . ?
Na5 O28 W1 O47 105.4(4) . . . . ?
W4 O28 W1 Na7 61.7(7) . . . 2_645 ?
Na12 O28 W1 Na7 -92.3(8) . . . 2_645 ?
Na5 O28 W1 Na7 172.2(2) . . . 2_645 ?
W2 O25 W1 O1 128.2(11) . . . . ?
Na7 O25 W1 O1 -81.3(4) 2_645 . . . ?
W2 O25 W1 O29 -128.6(12) . . . . ?
Na7 O25 W1 O29 21.9(4) 2_645 . . . ?
W2 O25 W1 O28 -44.3(17) . . . . ?
Na7 O25 W1 O28 106.2(8) 2_645 . . . ?
W2 O25 W1 O27 27.7(11) . . . . ?
Na7 O25 W1 O27 178.2(5) 2_645 . . . ?
W2 O25 W1 O47 -56.5(11) . . . . ?
Na7 O25 W1 O47 94.0(4) 2_645 . . . ?
W2 O25 W1 Na7 -150.5(14) . . . 2_645 ?
W3 O27 W1 O1 -125.1(12) . . . . ?
Na5 O27 W1 O1 81.8(5) . . . . ?
W3 O27 W1 O29 40.1(17) . . . . ?
Na5 O27 W1 O29 -113.1(8) . . . . ?
W3 O27 W1 O28 130.1(12) . . . . ?
Na5 O27 W1 O28 -23.0(4) . . . . ?
W3 O27 W1 O25 -26.0(12) . . . . ?
Na5 O27 W1 O25 -179.1(5) . . . . ?
W3 O27 W1 O47 58.0(12) . . . . ?
Na5 O27 W1 O47 -95.1(4) . . . . ?
W3 O27 W1 Na7 -24.3(14) . . . 2_645 ?
Na5 O27 W1 Na7 -177.5(2) . . . 2_645 ?
P1 O47 W1 O1 169(3) . . . . ?
W5 O47 W1 O1 35(4) . . . . ?
W4 O47 W1 O1 -55(4) . . . . ?
P1 O47 W1 O29 128.8(7) . . . . ?
W5 O47 W1 O29 -5.0(3) . . . . ?
W4 O47 W1 O29 -94.7(3) . . . . ?
P1 O47 W1 O28 -133.0(7) . . . . ?
W5 O47 W1 O28 93.2(3) . . . . ?
W4 O47 W1 O28 3.4(3) . . . . ?
P1 O47 W1 O25 41.6(6) . . . . ?
W5 O47 W1 O25 -92.2(3) . . . . ?
W4 O47 W1 O25 178.0(3) . . . . ?
P1 O47 W1 O27 -43.0(6) . . . . ?
W5 O47 W1 O27 -176.8(3) . . . . ?
W4 O47 W1 O27 93.5(3) . . . . ?
P1 O47 W1 Na7 86.2(6) . . . 2_645 ?
W5 O47 W1 Na7 -47.6(2) . . . 2_645 ?
W4 O47 W1 Na7 -137.4(2) . . . 2_645 ?
Na25 O2 W2 O31 -111.8(5) 1_455 . . . ?
Na25 O2 W2 O30 154.4(5) 1_455 . . . ?
Na25 O2 W2 O25 64.2(6) 1_455 . . . ?
Na25 O2 W2 O26 -21.8(6) 1_455 . . . ?
Na25 O2 W2 O48 -158(3) 1_455 . . . ?
Na25 O2 W2 Na7 109.8(5) 1_455 . . 2_645 ?
W7 O31 W2 O2 -170.0(6) . . . . ?
Na24 O31 W2 O2 -51.0(6) . . . . ?
W7 O31 W2 O30 -65.4(6) . . . . ?
Na24 O31 W2 O30 53.5(5) . . . . ?
W7 O31 W2 O25 19.1(13) . . . . ?
Na24 O31 W2 O25 138.0(9) . . . . ?
W7 O31 W2 O26 90.0(6) . . . . ?
Na24 O31 W2 O26 -151.0(6) . . . . ?
W7 O31 W2 O48 4.3(5) . . . . ?
Na24 O31 W2 O48 123.3(6) . . . . ?
W7 O31 W2 Na7 -62.8(7) . . . 2_645 ?
Na24 O31 W2 Na7 56.1(7) . . . 2_645 ?
W6 O30 W2 O2 168.3(6) . . . . ?
Na7 O30 W2 O2 -78.8(5) 2_645 . . . ?
W6 O30 W2 O31 64.6(6) . . . . ?
Na7 O30 W2 O31 177.5(4) 2_645 . . . ?
W6 O30 W2 O25 -89.8(6) . . . . ?
Na7 O30 W2 O25 23.2(4) 2_645 . . . ?
W6 O30 W2 O26 -20.8(13) . . . . ?
Na7 O30 W2 O26 92.1(9) 2_645 . . . ?
W6 O30 W2 O48 -5.8(5) . . . . ?
Na7 O30 W2 O48 107.1(4) 2_645 . . . ?
W6 O30 W2 Na7 -112.9(6) . . . 2_645 ?
W1 O25 W2 O2 -128.3(11) . . . . ?
Na7 O25 W2 O2 80.9(5) 2_645 . . . ?
W1 O25 W2 O31 42.7(17) . . . . ?
Na7 O25 W2 O31 -108.1(9) 2_645 . . . ?
W1 O25 W2 O30 127.9(11) . . . . ?
Na7 O25 W2 O30 -22.9(4) 2_645 . . . ?
W1 O25 W2 O26 -29.1(11) . . . . ?
Na7 O25 W2 O26 -179.9(4) 2_645 . . . ?
W1 O25 W2 O48 56.7(11) . . . . ?
Na7 O25 W2 O48 -94.1(4) 2_645 . . . ?
W1 O25 W2 Na7 150.8(13) . . . 2_645 ?
W3 O26 W2 O2 133.7(12) . . . . ?
W3 O26 W2 O31 -123.4(12) . . . . ?
W3 O26 W2 O30 -37.4(18) . . . . ?
W3 O26 W2 O25 32.2(12) . . . . ?
W3 O26 W2 O48 -51.6(12) . . . . ?
W3 O26 W2 Na7 32.1(14) . . . 2_645 ?
P1 O48 W2 O2 179(100) . . . . ?
W7 O48 W2 O2 44(3) . . . . ?
W6 O48 W2 O2 -46(3) . . . . ?
P1 O48 W2 O31 131.6(7) . . . . ?
W7 O48 W2 O31 -2.9(3) . . . . ?
W6 O48 W2 O31 -93.2(4) . . . . ?
P1 O48 W2 O30 -131.4(7) . . . . ?
W7 O48 W2 O30 94.2(4) . . . . ?
W6 O48 W2 O30 3.8(3) . . . . ?
P1 O48 W2 O25 -42.0(6) . . . . ?
W7 O48 W2 O25 -176.5(4) . . . . ?
W6 O48 W2 O25 93.1(3) . . . . ?
P1 O48 W2 O26 42.4(6) . . . . ?
W7 O48 W2 O26 -92.1(3) . . . . ?
W6 O48 W2 O26 177.6(4) . . . . ?
P1 O48 W2 Na7 -88.2(6) . . . 2_645 ?
W7 O48 W2 Na7 137.3(2) . . . 2_645 ?
W6 O48 W2 Na7 47.0(2) . . . 2_645 ?
Na16 O3 W3 O32 -148.2(8) 1_455 . . . ?
Na16 O3 W3 O26 119.8(9) 1_455 . . . ?
Na16 O3 W3 O27 33.1(9) 1_455 . . . ?
Na16 O3 W3 O33 -55.4(9) 1_455 . . . ?
Na16 O3 W3 O49 -104(3) 1_455 . . . ?
W8 O32 W3 O3 170.9(6) . . . . ?
Na21 O32 W3 O3 -70.6(6) . . . . ?
W8 O32 W3 O26 -88.5(6) . . . . ?
Na21 O32 W3 O26 30.0(6) . . . . ?
W8 O32 W3 O27 -12.0(12) . . . . ?
Na21 O32 W3 O27 106.5(9) . . . . ?
W8 O32 W3 O33 66.3(6) . . . . ?
Na21 O32 W3 O33 -175.1(6) . . . . ?
W8 O32 W3 O49 -3.8(5) . . . . ?
Na21 O32 W3 O49 114.7(6) . . . . ?
W2 O26 W3 O3 -133.6(12) . . . . ?
W2 O26 W3 O32 122.8(12) . . . . ?
W2 O26 W3 O27 -31.8(12) . . . . ?
W2 O26 W3 O33 35.4(19) . . . . ?
W2 O26 W3 O49 51.4(12) . . . . ?
W1 O27 W3 O3 126.6(12) . . . . ?
Na5 O27 W3 O3 -79.7(5) . . . . ?
W1 O27 W3 O32 -50.5(17) . . . . ?
Na5 O27 W3 O32 103.1(9) . . . . ?
W1 O27 W3 O26 27.1(12) . . . . ?
Na5 O27 W3 O26 -179.2(4) . . . . ?
W1 O27 W3 O33 -129.7(12) . . . . ?
Na5 O27 W3 O33 24.0(4) . . . . ?
W1 O27 W3 O49 -58.3(12) . . . . ?
Na5 O27 W3 O49 95.3(4) . . . . ?
W9 O33 W3 O3 -169.4(6) . . . . ?
Na5 O33 W3 O3 76.0(5) . . . . ?
W9 O33 W3 O32 -65.7(6) . . . . ?
Na5 O33 W3 O32 179.6(5) . . . . ?
W9 O33 W3 O26 21.7(13) . . . . ?
Na5 O33 W3 O26 -92.9(10) . . . . ?
W9 O33 W3 O27 88.8(6) . . . . ?
Na5 O33 W3 O27 -25.8(4) . . . . ?
W9 O33 W3 O49 4.9(5) . . . . ?
Na5 O33 W3 O49 -109.8(4) . . . . ?
P1 O49 W3 O3 -179(100) . . . . ?
W8 O49 W3 O3 -43(3) . . . . ?
W9 O49 W3 O3 47(3) . . . . ?
P1 O49 W3 O32 -132.8(6) . . . . ?
W8 O49 W3 O32 2.5(3) . . . . ?
W9 O49 W3 O32 92.7(4) . . . . ?
P1 O49 W3 O26 -41.6(6) . . . . ?
W8 O49 W3 O26 93.8(3) . . . . ?
W9 O49 W3 O26 -176.1(4) . . . . ?
P1 O49 W3 O27 43.6(6) . . . . ?
W8 O49 W3 O27 178.9(3) . . . . ?
W9 O49 W3 O27 -90.9(3) . . . . ?
P1 O49 W3 O33 131.3(7) . . . . ?
W8 O49 W3 O33 -93.3(4) . . . . ?
W9 O49 W3 O33 -3.2(3) . . . . ?
Mn3 O45 W4 O4 -132.8(8) . . . . ?
K1 O45 W4 O4 65.4(5) . . . . ?
Mn3 O45 W4 O34 126.9(8) . . . . ?
K1 O45 W4 O34 -34.9(4) . . . . ?
Mn3 O45 W4 O39 -27.5(8) . . . . ?
K1 O45 W4 O39 170.7(4) . . . . ?
Mn3 O45 W4 O28 52.0(15) . . . . ?
K1 O45 W4 O28 -109.8(10) . . . . ?
Mn3 O45 W4 O47 54.8(8) . . . . ?
K1 O45 W4 O47 -107.0(4) . . . . ?
Na1 O4 W4 O45 24.0(7) . . . . ?
Na12 O4 W4 O45 -173.0(5) . . . . ?
Na1 O4 W4 O34 119.0(6) . . . . ?
Na12 O4 W4 O34 -78.0(5) . . . . ?
Na1 O4 W4 O39 -73.9(7) . . . . ?
Na12 O4 W4 O39 89.0(5) . . . . ?
Na1 O4 W4 O28 -157.7(6) . . . . ?
Na12 O4 W4 O28 5.2(5) . . . . ?
Na1 O4 W4 O47 163.3(13) . . . . ?
Na12 O4 W4 O47 -33.7(19) . . . . ?
W5 O34 W4 O45 -75.3(6) . . . . ?
W5 O34 W4 O4 -179.0(6) . . . . ?
W5 O34 W4 O39 30.0(12) . . . . ?
W5 O34 W4 O28 84.0(6) . . . . ?
W5 O34 W4 O47 9.5(5) . . . . ?
W9 O39 W4 O45 20.4(9) . . . . ?
Na5 O39 W4 O45 -176.7(4) . . . . ?
W9 O39 W4 O4 125.0(8) . . . . ?
Na5 O39 W4 O4 -72.1(5) . . . . ?
W9 O39 W4 O34 -84.5(12) . . . . ?
Na5 O39 W4 O34 78.3(9) . . . . ?
W9 O39 W4 O28 -138.5(9) . . . . ?
Na5 O39 W4 O28 24.3(4) . . . . ?
W9 O39 W4 O47 -64.9(8) . . . . ?
Na5 O39 W4 O47 98.0(4) . . . . ?
W1 O28 W4 O45 8.2(14) . . . . ?
Na12 O28 W4 O45 170.1(9) . . . . ?
Na5 O28 W4 O45 -102.5(10) . . . . ?
W1 O28 W4 O4 -167.0(6) . . . . ?
Na12 O28 W4 O4 -5.2(5) . . . . ?
Na5 O28 W4 O4 82.3(4) . . . . ?
W1 O28 W4 O34 -68.6(6) . . . . ?
Na12 O28 W4 O34 93.3(5) . . . . ?
Na5 O28 W4 O34 -179.3(4) . . . . ?
W1 O28 W4 O39 90.0(6) . . . . ?
Na12 O28 W4 O39 -108.2(5) . . . . ?
Na5 O28 W4 O39 -20.7(4) . . . . ?
W1 O28 W4 O47 5.3(5) . . . . ?
Na12 O28 W4 O47 167.1(5) . . . . ?
Na5 O28 W4 O47 -105.4(4) . . . . ?
P1 O47 W4 O45 -44.2(6) . . . . ?
W5 O47 W4 O45 87.8(3) . . . . ?
W1 O47 W4 O45 177.8(3) . . . . ?
P1 O47 W4 O4 175.3(16) . . . . ?
W5 O47 W4 O4 -52.6(18) . . . . ?
W1 O47 W4 O4 37.3(18) . . . . ?
P1 O47 W4 O34 -138.4(6) . . . . ?
W5 O47 W4 O34 -6.3(3) . . . . ?
W1 O47 W4 O34 83.7(3) . . . . ?
P1 O47 W4 O39 50.7(6) . . . . ?
W5 O47 W4 O39 -177.2(3) . . . . ?
W1 O47 W4 O39 -87.3(3) . . . . ?
P1 O47 W4 O28 134.7(6) . . . . ?
W5 O47 W4 O28 -93.2(3) . . . . ?
W1 O47 W4 O28 -3.3(3) . . . . ?
Na2 O5 W5 O40 -6.2(8) . . . . ?
Na14 O5 W5 O40 167.6(4) . . . . ?
Na2 O5 W5 O35 90.5(7) . . . . ?
Na14 O5 W5 O35 -95.7(4) . . . . ?
Na2 O5 W5 O34 -102.0(7) . . . . ?
Na14 O5 W5 O34 71.8(4) . . . . ?
Na2 O5 W5 O29 174.1(7) . . . . ?
Na14 O5 W5 O29 -12.0(4) . . . . ?
Na2 O5 W5 O47 -145.4(13) . . . . ?
Na14 O5 W5 O47 28.4(18) . . . . ?
Na2 O5 W5 Na7 129.7(7) . . . 2_645 ?
Na14 O5 W5 Na7 -56.5(3) . . . 2_645 ?
Mn2 O40 W5 O5 134.5(8) . . . . ?
K1 O40 W5 O5 -70.6(4) . . . . ?
Mn2 O40 W5 O35 29.6(9) . . . . ?
K1 O40 W5 O35 -175.5(4) . . . . ?
Mn2 O40 W5 O34 -125.5(8) . . . . ?
K1 O40 W5 O34 29.4(4) . . . . ?
Mn2 O40 W5 O29 -46.5(16) . . . . ?
K1 O40 W5 O29 108.5(9) . . . . ?
Mn2 O40 W5 O47 -53.7(8) . . . . ?
K1 O40 W5 O47 101.3(3) . . . . ?
Mn2 O40 W5 Na7 31.9(10) . . . 2_645 ?
K1 O40 W5 Na7 -173.21(16) . . . 2_645 ?
W6 O35 W5 O5 -125.1(10) . . . . ?
Na7 O35 W5 O5 73.3(5) 2_645 . . . ?
W6 O35 W5 O40 -20.9(10) . . . . ?
Na7 O35 W5 O40 177.6(4) 2_645 . . . ?
W6 O35 W5 O34 84.3(14) . . . . ?
Na7 O35 W5 O34 -77.2(10) 2_645 . . . ?
W6 O35 W5 O29 138.1(10) . . . . ?
Na7 O35 W5 O29 -23.4(4) 2_645 . . . ?
W6 O35 W5 O47 65.2(9) . . . . ?
Na7 O35 W5 O47 -96.3(4) 2_645 . . . ?
W6 O35 W5 Na7 161.5(12) . . . 2_645 ?
W4 O34 W5 O5 179.4(6) . . . . ?
W4 O34 W5 O40 75.6(6) . . . . ?
W4 O34 W5 O35 -29.5(12) . . . . ?
W4 O34 W5 O29 -83.2(6) . . . . ?
W4 O34 W5 O47 -9.6(5) . . . . ?
W4 O34 W5 Na7 -84.0(6) . . . 2_645 ?
W1 O29 W5 O5 164.0(6) . . . . ?
Na7 O29 W5 O5 -81.1(4) 2_645 . . . ?
Na14 O29 W5 O5 14.1(5) . . . . ?
W1 O29 W5 O40 -15.1(14) . . . . ?
Na7 O29 W5 O40 99.9(10) 2_645 . . . ?
Na14 O29 W5 O40 -164.9(9) . . . . ?
W1 O29 W5 O35 -93.3(6) . . . . ?
Na7 O29 W5 O35 21.7(4) 2_645 . . . ?
Na14 O29 W5 O35 116.9(5) . . . . ?
W1 O29 W5 O34 66.0(6) . . . . ?
Na7 O29 W5 O34 -179.1(4) 2_645 . . . ?
Na14 O29 W5 O34 -83.9(4) . . . . ?
W1 O29 W5 O47 -7.6(5) . . . . ?
Na7 O29 W5 O47 107.4(4) 2_645 . . . ?
Na14 O29 W5 O47 -157.4(5) . . . . ?
W1 O29 W5 Na7 -114.9(6) . . . 2_645 ?
Na14 O29 W5 Na7 95.2(5) . . . 2_645 ?
P1 O47 W5 O5 -174.6(15) . . . . ?
W4 O47 W5 O5 51.7(17) . . . . ?
W1 O47 W5 O5 -37.8(18) . . . . ?
P1 O47 W5 O40 45.0(6) . . . . ?
W4 O47 W5 O40 -88.7(3) . . . . ?
W1 O47 W5 O40 -178.1(3) . . . . ?
P1 O47 W5 O35 -48.7(6) . . . . ?
W4 O47 W5 O35 177.6(4) . . . . ?
W1 O47 W5 O35 88.2(4) . . . . ?
P1 O47 W5 O34 139.9(6) . . . . ?
W4 O47 W5 O34 6.2(3) . . . . ?
W1 O47 W5 O34 -83.2(3) . . . . ?
P1 O47 W5 O29 -132.2(6) . . . . ?
W4 O47 W5 O29 94.1(3) . . . . ?
W1 O47 W5 O29 4.6(3) . . . . ?
P1 O47 W5 Na7 -89.6(5) . . . 2_645 ?
W4 O47 W5 Na7 136.7(2) . . . 2_645 ?
W1 O47 W5 Na7 47.2(2) . . . 2_645 ?
Mn2 O41 W6 O6 -137.5(8) . . . . ?
Mn2 O41 W6 O36 120.8(8) . . . . ?
Mn2 O41 W6 O35 -33.6(8) . . . . ?
Mn2 O41 W6 O30 44.8(17) . . . . ?
Mn2 O41 W6 O48 48.7(8) . . . . ?
Mn2 O41 W6 Na7 -38.2(10) . . . 2_645 ?
Na19 O6 W6 O41 86.8(5) . . . . ?
Na19 O6 W6 O36 -177.1(5) . . . . ?
Na19 O6 W6 O35 -9.2(6) . . . . ?
Na19 O6 W6 O30 -94.0(5) . . . . ?
Na19 O6 W6 O48 -126.3(18) . . . . ?
Na19 O6 W6 Na7 -49.6(4) . . . 2_645 ?
W7 O36 W6 O41 -77.5(6) . . . . ?
W7 O36 W6 O6 179.4(6) . . . . ?
W7 O36 W6 O35 26.8(13) . . . . ?
W7 O36 W6 O30 83.0(6) . . . . ?
W7 O36 W6 O48 8.7(5) . . . . ?
W7 O36 W6 Na7 84.2(6) . . . 2_645 ?
W5 O35 W6 O41 22.9(10) . . . . ?
Na7 O35 W6 O41 -175.2(4) 2_645 . . . ?
W5 O35 W6 O6 126.1(10) . . . . ?
Na7 O35 W6 O6 -72.1(5) 2_645 . . . ?
W5 O35 W6 O36 -81.5(14) . . . . ?
Na7 O35 W6 O36 80.3(10) 2_645 . . . ?
W5 O35 W6 O30 -137.5(10) . . . . ?
Na7 O35 W6 O30 24.3(4) 2_645 . . . ?
W5 O35 W6 O48 -64.1(9) . . . . ?
Na7 O35 W6 O48 97.7(4) 2_645 . . . ?
W5 O35 W6 Na7 -161.8(12) . . . 2_645 ?
W2 O30 W6 O41 10.1(15) . . . . ?
Na7 O30 W6 O41 -103.3(11) 2_645 . . . ?
W2 O30 W6 O6 -167.6(6) . . . . ?
Na7 O30 W6 O6 79.0(4) 2_645 . . . ?
W2 O30 W6 O36 -67.9(6) . . . . ?
Na7 O30 W6 O36 178.7(4) 2_645 . . . ?
W2 O30 W6 O35 90.2(6) . . . . ?
Na7 O30 W6 O35 -23.2(4) 2_645 . . . ?
W2 O30 W6 O48 6.1(5) . . . . ?
Na7 O30 W6 O48 -107.4(4) 2_645 . . . ?
W2 O30 W6 Na7 113.4(6) . . . 2_645 ?
P1 O48 W6 O41 -46.2(7) . . . . ?
W7 O48 W6 O41 88.8(4) . . . . ?
W2 O48 W6 O41 177.8(4) . . . . ?
P1 O48 W6 O6 166.1(18) . . . . ?
W7 O48 W6 O6 -59(2) . . . . ?
W2 O48 W6 O6 30(2) . . . . ?
P1 O48 W6 O36 -140.8(7) . . . . ?
W7 O48 W6 O36 -5.8(3) . . . . ?
W2 O48 W6 O36 83.2(4) . . . . ?
P1 O48 W6 O35 47.2(6) . . . . ?
W7 O48 W6 O35 -177.7(4) . . . . ?
W2 O48 W6 O35 -88.8(4) . . . . ?
P1 O48 W6 O30 132.4(7) . . . . ?
W7 O48 W6 O30 -92.6(3) . . . . ?
W2 O48 W6 O30 -3.6(3) . . . . ?
P1 O48 W6 Na7 89.6(6) . . . 2_645 ?
W7 O48 W6 Na7 -135.4(2) . . . 2_645 ?
W2 O48 W6 Na7 -46.4(2) . . . 2_645 ?
Na11 O7 W7 O42 -120(2) . . . . ?
Na11 O7 W7 O37 -23(2) . . . . ?
Na11 O7 W7 O36 144(2) . . . . ?
Na11 O7 W7 O31 62(2) . . . . ?
Na11 O7 W7 O48 99(2) . . . . ?
Mn1 O42 W7 O7 136.2(8) . . . . ?
Mn1 O42 W7 O37 32.8(9) . . . . ?
Mn1 O42 W7 O36 -123.3(9) . . . . ?
Mn1 O42 W7 O31 -50.6(17) . . . . ?
Mn1 O42 W7 O48 -51.5(8) . . . . ?
W8 O37 W7 O7 -128.5(9) . . . . ?
Na21 O37 W7 O7 60.2(7) . . . . ?
W8 O37 W7 O42 -24.9(9) . . . . ?
Na21 O37 W7 O42 163.8(6) . . . . ?
W8 O37 W7 O36 81.6(13) . . . . ?
Na21 O37 W7 O36 -89.7(10) . . . . ?
W8 O37 W7 O31 134.8(9) . . . . ?
Na21 O37 W7 O31 -36.5(6) . . . . ?
W8 O37 W7 O48 62.0(9) . . . . ?
Na21 O37 W7 O48 -109.3(6) . . . . ?
W6 O36 W7 O7 -179.4(6) . . . . ?
W6 O36 W7 O42 77.4(6) . . . . ?
W6 O36 W7 O37 -29.2(13) . . . . ?
W6 O36 W7 O31 -83.0(6) . . . . ?
W6 O36 W7 O48 -8.7(5) . . . . ?
W2 O31 W7 O7 167.8(6) . . . . ?
Na24 O31 W7 O7 49.6(6) . . . . ?
W2 O31 W7 O42 -5.5(16) . . . . ?
Na24 O31 W7 O42 -123.7(12) . . . . ?
W2 O31 W7 O37 -90.6(6) . . . . ?
Na24 O31 W7 O37 151.1(6) . . . . ?
W2 O31 W7 O36 69.4(6) . . . . ?
Na24 O31 W7 O36 -48.9(6) . . . . ?
W2 O31 W7 O48 -4.5(5) . . . . ?
Na24 O31 W7 O48 -122.8(6) . . . . ?
P1 O48 W7 O7 -170.8(17) . . . . ?
W6 O48 W7 O7 53.8(19) . . . . ?
W2 O48 W7 O7 -35(2) . . . . ?
P1 O48 W7 O42 46.7(7) . . . . ?
W6 O48 W7 O42 -88.7(4) . . . . ?
W2 O48 W7 O42 -177.6(4) . . . . ?
P1 O48 W7 O37 -47.4(6) . . . . ?
W6 O48 W7 O37 177.2(4) . . . . ?
W2 O48 W7 O37 88.2(3) . . . . ?
P1 O48 W7 O36 141.1(7) . . . . ?
W6 O48 W7 O36 5.7(3) . . . . ?
W2 O48 W7 O36 -83.3(4) . . . . ?
P1 O48 W7 O31 -133.0(7) . . . . ?
W6 O48 W7 O31 91.6(4) . . . . ?
W2 O48 W7 O31 2.7(3) . . . . ?
Na13 O8 W8 O43 -113.1(10) . . . . ?
Na13 O8 W8 O38 -16.8(11) . . . . ?
Na13 O8 W8 O37 151.2(9) . . . . ?
Na13 O8 W8 O32 65.6(10) . . . . ?
Na13 O8 W8 O49 31(2) . . . . ?
Mn1 O43 W8 O8 -139.5(8) . . . . ?
Mn1 O43 W8 O38 120.1(9) . . . . ?
Mn1 O43 W8 O37 -35.2(9) . . . . ?
Mn1 O43 W8 O32 44.2(17) . . . . ?
Mn1 O43 W8 O49 47.9(8) . . . . ?
W9 O38 W8 O8 177.7(6) . . . . ?
W9 O38 W8 O43 -79.0(7) . . . . ?
W9 O38 W8 O37 25.6(13) . . . . ?
W9 O38 W8 O32 81.9(6) . . . . ?
W9 O38 W8 O49 7.5(5) . . . . ?
W7 O37 W8 O8 129.1(9) . . . . ?
Na21 O37 W8 O8 -59.3(7) . . . . ?
W7 O37 W8 O43 25.8(9) . . . . ?
Na21 O37 W8 O43 -162.7(6) . . . . ?
W7 O37 W8 O38 -79.2(13) . . . . ?
Na21 O37 W8 O38 92.3(10) . . . . ?
W7 O37 W8 O32 -135.0(9) . . . . ?
Na21 O37 W8 O32 36.5(6) . . . . ?
W7 O37 W8 O49 -61.9(9) . . . . ?
Na21 O37 W8 O49 109.6(6) . . . . ?
W3 O32 W8 O8 -168.5(6) . . . . ?
Na21 O32 W8 O8 68.5(6) . . . . ?
W3 O32 W8 O43 7.9(15) . . . . ?
Na21 O32 W8 O43 -115.2(12) . . . . ?
W3 O32 W8 O38 -70.1(6) . . . . ?
Na21 O32 W8 O38 166.8(5) . . . . ?
W3 O32 W8 O37 88.7(6) . . . . ?
Na21 O32 W8 O37 -34.4(5) . . . . ?
W3 O32 W8 O49 4.0(5) . . . . ?
Na21 O32 W8 O49 -119.1(5) . . . . ?
P1 O49 W8 O8 169.2(16) . . . . ?
W9 O49 W8 O8 -55.1(19) . . . . ?
W3 O49 W8 O8 33.9(19) . . . . ?
P1 O49 W8 O43 -45.7(6) . . . . ?
W9 O49 W8 O43 90.0(4) . . . . ?
W3 O49 W8 O43 179.0(4) . . . . ?
P1 O49 W8 O38 -140.6(7) . . . . ?
W9 O49 W8 O38 -5.0(3) . . . . ?
W3 O49 W8 O38 84.0(4) . . . . ?
P1 O49 W8 O37 47.1(6) . . . . ?
W9 O49 W8 O37 -177.2(4) . . . . ?
W3 O49 W8 O37 -88.2(3) . . . . ?
P1 O49 W8 O32 133.0(7) . . . . ?
W9 O49 W8 O32 -91.3(3) . . . . ?
W3 O49 W8 O32 -2.3(3) . . . . ?
Na26 O9 W9 O44 29.9(6) 2_655 . . . ?
Na10 O9 W9 O44 -82.5(6) 2_655 . . . ?
Na26 O9 W9 O39 126.8(5) 2_655 . . . ?
Na10 O9 W9 O39 14.4(6) 2_655 . . . ?
Na26 O9 W9 O38 -64.8(6) 2_655 . . . ?
Na10 O9 W9 O38 -177.2(5) 2_655 . . . ?
Na26 O9 W9 O33 -148.0(5) 2_655 . . . ?
Na10 O9 W9 O33 99.6(5) 2_655 . . . ?
Na26 O9 W9 O49 -110.1(19) 2_655 . . . ?
Na10 O9 W9 O49 137.5(17) 2_655 . . . ?
Na10 O9 W9 Na26 -112.5(7) 2_655 . . 2_655 ?
Mn3 O44 W9 O9 134.2(8) . . . . ?
Mn3 O44 W9 O39 30.5(9) . . . . ?
Mn3 O44 W9 O38 -126.1(9) . . . . ?
Mn3 O44 W9 O33 -51.7(16) . . . . ?
Mn3 O44 W9 O49 -53.4(8) . . . . ?
Mn3 O44 W9 Na26 154.2(9) . . . 2_655 ?
W4 O39 W9 O9 -125.9(8) . . . . ?
Na5 O39 W9 O9 70.4(5) . . . . ?
W4 O39 W9 O44 -21.2(9) . . . . ?
Na5 O39 W9 O44 175.2(4) . . . . ?
W4 O39 W9 O38 83.1(13) . . . . ?
Na5 O39 W9 O38 -80.6(10) . . . . ?
W4 O39 W9 O33 138.2(9) . . . . ?
Na5 O39 W9 O33 -25.5(4) . . . . ?
W4 O39 W9 O49 64.0(8) . . . . ?
Na5 O39 W9 O49 -99.6(4) . . . . ?
W4 O39 W9 Na26 -88.5(8) . . . 2_655 ?
Na5 O39 W9 Na26 107.8(4) . . . 2_655 ?
W8 O38 W9 O9 -178.7(6) . . . . ?
W8 O38 W9 O44 77.1(6) . . . . ?
W8 O38 W9 O39 -27.3(14) . . . . ?
W8 O38 W9 O33 -82.7(6) . . . . ?
W8 O38 W9 O49 -7.5(5) . . . . ?
W8 O38 W9 Na26 145.5(6) . . . 2_655 ?
W3 O33 W9 O9 167.4(6) . . . . ?
Na5 O33 W9 O9 -76.4(4) . . . . ?
W3 O33 W9 O44 -6.9(15) . . . . ?
Na5 O33 W9 O44 109.4(11) . . . . ?
W3 O33 W9 O39 -90.8(6) . . . . ?
Na5 O33 W9 O39 25.4(4) . . . . ?
W3 O33 W9 O38 69.3(6) . . . . ?
Na5 O33 W9 O38 -174.4(4) . . . . ?
W3 O33 W9 O49 -5.1(5) . . . . ?
Na5 O33 W9 O49 111.2(4) . . . . ?
W3 O33 W9 Na26 141.4(4) . . . 2_655 ?
Na5 O33 W9 Na26 -102.3(4) . . . 2_655 ?
P1 O49 W9 O9 -171.4(17) . . . . ?
W8 O49 W9 O9 52(2) . . . . ?
W3 O49 W9 O9 -36(2) . . . . ?
P1 O49 W9 O44 47.4(6) . . . . ?
W8 O49 W9 O44 -88.9(4) . . . . ?
W3 O49 W9 O44 -177.6(4) . . . . ?
P1 O49 W9 O39 -46.8(6) . . . . ?
W8 O49 W9 O39 177.0(4) . . . . ?
W3 O49 W9 O39 88.3(3) . . . . ?
P1 O49 W9 O38 141.3(7) . . . . ?
W8 O49 W9 O38 5.0(4) . . . . ?
W3 O49 W9 O38 -83.6(4) . . . . ?
P1 O49 W9 O33 -132.0(7) . . . . ?
W8 O49 W9 O33 91.8(4) . . . . ?
W3 O49 W9 O33 3.1(3) . . . . ?
P1 O49 W9 Na26 93.2(7) . . . 2_655 ?
W8 O49 W9 Na26 -43.1(6) . . . 2_655 ?
W3 O49 W9 Na26 -131.8(4) . . . 2_655 ?
W13 O53 W10 O10 -169.0(6) . . . . ?
W13 O53 W10 O54 -66.8(6) . . . . ?
W13 O53 W10 O52 16.6(13) . . . . ?
W13 O53 W10 O50 89.8(6) . . . . ?
W13 O53 W10 O72 4.4(5) . . . . ?
W14 O54 W10 O10 167.3(6) . . . . ?
Na3 O54 W10 O10 -78.5(5) . . . . ?
Na20 O54 W10 O10 29.3(7) . . . . ?
W14 O54 W10 O53 64.2(6) . . . . ?
Na3 O54 W10 O53 178.3(5) . . . . ?
Na20 O54 W10 O53 -73.8(6) . . . . ?
W14 O54 W10 O52 -90.9(6) . . . . ?
Na3 O54 W10 O52 23.2(4) . . . . ?
Na20 O54 W10 O52 131.1(6) . . . . ?
W14 O54 W10 O50 -17.1(13) . . . . ?
Na3 O54 W10 O50 97.0(10) . . . . ?
Na20 O54 W10 O50 -155.1(9) . . . . ?
W14 O54 W10 O72 -6.4(5) . . . . ?
Na3 O54 W10 O72 107.8(4) . . . . ?
Na20 O54 W10 O72 -144.4(6) . . . . ?
W12 O52 W10 O10 -128.1(11) . . . . ?
Na3 O52 W10 O10 79.3(5) . . . . ?
W12 O52 W10 O53 46.3(17) . . . . ?
Na3 O52 W10 O53 -106.3(9) . . . . ?
W12 O52 W10 O54 130.7(11) . . . . ?
Na3 O52 W10 O54 -21.9(4) . . . . ?
W12 O52 W10 O50 -26.6(11) . . . . ?
Na3 O52 W10 O50 -179.2(4) . . . . ?
W12 O52 W10 O72 58.0(11) . . . . ?
Na3 O52 W10 O72 -94.6(4) . . . . ?
W11 O50 W10 O10 125.2(10) . . . . ?
W11 O50 W10 O53 -132.8(10) . . . . ?
W11 O50 W10 O54 -50.4(16) . . . . ?
W11 O50 W10 O52 23.3(10) . . . . ?
W11 O50 W10 O72 -60.6(10) . . . . ?
P2 O72 W10 O10 -178(41) . . . . ?
W14 O72 W10 O10 -43(3) . . . . ?
W13 O72 W10 O10 47(3) . . . . ?
P2 O72 W10 O53 131.5(7) . . . . ?
W14 O72 W10 O53 -92.8(4) . . . . ?
W13 O72 W10 O53 -2.9(3) . . . . ?
P2 O72 W10 O54 -131.4(7) . . . . ?
W14 O72 W10 O54 4.4(3) . . . . ?
W13 O72 W10 O54 94.2(4) . . . . ?
P2 O72 W10 O52 -43.3(7) . . . . ?
W14 O72 W10 O52 92.4(4) . . . . ?
W13 O72 W10 O52 -177.8(4) . . . . ?
P2 O72 W10 O50 44.3(6) . . . . ?
W14 O72 W10 O50 -179.9(3) . . . . ?
W13 O72 W10 O50 -90.1(3) . . . . ?
Na9 O11 W11 O56 63.0(7) . . . . ?
Na15 O11 W11 O56 170.5(10) . . . . ?
Na9 O11 W11 O50 -118.3(6) . . . . ?
Na15 O11 W11 O50 -10.7(11) . . . . ?
Na9 O11 W11 O55 -32.1(8) . . . . ?
Na15 O11 W11 O55 75.5(11) . . . . ?
Na9 O11 W11 O51 151.1(6) . . . . ?
Na15 O11 W11 O51 -101.3(10) . . . . ?
Na9 O11 W11 O73 15(3) . . . . ?
Na15 O11 W11 O73 123(3) . . . . ?
W17 O56 W11 O11 -167.8(6) . . . . ?
W17 O56 W11 O50 15.0(14) . . . . ?
W17 O56 W11 O55 -63.5(6) . . . . ?
W17 O56 W11 O51 91.0(6) . . . . ?
W17 O56 W11 O73 5.5(5) . . . . ?
W10 O50 W11 O11 -125.7(10) . . . . ?
W10 O50 W11 O56 51.5(15) . . . . ?
W10 O50 W11 O55 131.9(10) . . . . ?
W10 O50 W11 O51 -24.0(10) . . . . ?
W10 O50 W11 O73 60.6(9) . . . . ?
W18 O55 W11 O11 166.0(7) . . . . ?
W18 O55 W11 O56 62.6(7) . . . . ?
W18 O55 W11 O50 -92.4(7) . . . . ?
W18 O55 W11 O51 -21.4(14) . . . . ?
W18 O55 W11 O73 -7.3(5) . . . . ?
W12 O51 W11 O11 132.0(11) . . . . ?
W12 O51 W11 O56 -126.1(11) . . . . ?
W12 O51 W11 O50 29.3(11) . . . . ?
W12 O51 W11 O55 -40.6(18) . . . . ?
W12 O51 W11 O73 -54.0(11) . . . . ?
P2 O73 W11 O11 179(63) . . . . ?
W18 O73 W11 O11 -44(3) . . . . ?
W17 O73 W11 O11 46(3) . . . . ?
P2 O73 W11 O56 129.9(7) . . . . ?
W18 O73 W11 O56 -93.9(4) . . . . ?
W17 O73 W11 O56 -3.7(3) . . . . ?
P2 O73 W11 O50 -46.0(6) . . . . ?
W18 O73 W11 O50 90.2(3) . . . . ?
W17 O73 W11 O50 -179.6(3) . . . . ?
P2 O73 W11 O55 -131.4(7) . . . . ?
W18 O73 W11 O55 4.9(4) . . . . ?
W17 O73 W11 O55 95.0(4) . . . . ?
P2 O73 W11 O51 42.6(6) . . . . ?
W18 O73 W11 O51 178.8(4) . . . . ?
W17 O73 W11 O51 -91.0(4) . . . . ?
Na25 O12 W12 O57 105.9(6) 4_576 . . . ?
Na25 O12 W12 O58 -161.1(6) 4_576 . . . ?
Na25 O12 W12 O52 -73.3(6) 4_576 . . . ?
Na25 O12 W12 O51 15.4(7) 4_576 . . . ?
Na25 O12 W12 O74 152(3) 4_576 . . . ?
W16 O57 W12 O12 168.2(6) . . . . ?
W16 O57 W12 O58 66.4(6) . . . . ?
W16 O57 W12 O52 -13.5(14) . . . . ?
W16 O57 W12 O51 -90.2(6) . . . . ?
W16 O57 W12 O74 -5.1(5) . . . . ?
W15 O58 W12 O12 -168.3(7) . . . . ?
Na3 O58 W12 O12 80.3(5) . . . . ?
W15 O58 W12 O57 -65.8(7) . . . . ?
Na3 O58 W12 O57 -177.2(5) . . . . ?
W15 O58 W12 O52 89.7(7) . . . . ?
Na3 O58 W12 O52 -21.7(4) . . . . ?
W15 O58 W12 O51 20.1(15) . . . . ?
Na3 O58 W12 O51 -91.3(11) . . . . ?
W15 O58 W12 O74 5.0(5) . . . . ?
Na3 O58 W12 O74 -106.4(4) . . . . ?
W10 O52 W12 O12 129.1(11) . . . . ?
Na3 O52 W12 O12 -78.9(5) . . . . ?
W10 O52 W12 O57 -49.2(17) . . . . ?
Na3 O52 W12 O57 102.8(10) . . . . ?
W10 O52 W12 O58 -130.2(11) . . . . ?
Na3 O52 W12 O58 21.8(4) . . . . ?
W10 O52 W12 O51 27.9(11) . . . . ?
Na3 O52 W12 O51 179.9(4) . . . . ?
W10 O52 W12 O74 -57.3(11) . . . . ?
Na3 O52 W12 O74 94.8(4) . . . . ?
W11 O51 W12 O12 -131.9(11) . . . . ?
W11 O51 W12 O57 126.2(11) . . . . ?
W11 O51 W12 O58 39.7(19) . . . . ?
W11 O51 W12 O52 -29.7(11) . . . . ?
W11 O51 W12 O74 54.1(11) . . . . ?
P2 O74 W12 O12 178(3) . . . . ?
W16 O74 W12 O12 -45(3) . . . . ?
W15 O74 W12 O12 45(3) . . . . ?
P2 O74 W12 O57 -133.7(7) . . . . ?
W16 O74 W12 O57 3.4(3) . . . . ?
W15 O74 W12 O57 93.0(4) . . . . ?
P2 O74 W12 O58 129.9(7) . . . . ?
W16 O74 W12 O58 -92.9(4) . . . . ?
W15 O74 W12 O58 -3.4(4) . . . . ?
P2 O74 W12 O52 42.8(7) . . . . ?
W16 O74 W12 O52 179.9(4) . . . . ?
W15 O74 W12 O52 -90.5(4) . . . . ?
P2 O74 W12 O51 -44.1(7) . . . . ?
W16 O74 W12 O51 93.0(4) . . . . ?
W15 O74 W12 O51 -177.4(4) . . . . ?
Mn6 O65 W13 O13 135.0(8) . . . . ?
K1 O65 W13 O13 -66.2(5) . . . . ?
Mn6 O65 W13 O60 31.2(8) . . . . ?
K1 O65 W13 O60 -170.0(4) . . . . ?
Mn6 O65 W13 O59 -125.0(8) . . . . ?
K1 O65 W13 O59 33.8(4) . . . . ?
Mn6 O65 W13 O53 -51.4(16) . . . . ?
K1 O65 W13 O53 107.4(11) . . . . ?
Mn6 O65 W13 O72 -52.1(8) . . . . ?
K1 O65 W13 O72 106.7(4) . . . . ?
W18 O60 W13 O13 -129.6(10) . . . . ?
Na23 O60 W13 O13 51.1(6) . . . . ?
W18 O60 W13 O65 -24.2(10) . . . . ?
Na23 O60 W13 O65 156.5(6) . . . . ?
W18 O60 W13 O59 78.3(14) . . . . ?
Na23 O60 W13 O59 -101.0(10) . . . . ?
W18 O60 W13 O53 134.7(10) . . . . ?
Na23 O60 W13 O53 -44.5(6) . . . . ?
W18 O60 W13 O72 62.3(9) . . . . ?
Na23 O60 W13 O72 -117.0(5) . . . . ?
W14 O59 W13 O13 -176.3(5) . . . . ?
W14 O59 W13 O65 79.0(6) . . . . ?
W14 O59 W13 O60 -23.8(12) . . . . ?
W14 O59 W13 O53 -80.6(5) . . . . ?
W14 O59 W13 O72 -7.1(4) . . . . ?
W10 O53 W13 O13 168.5(6) . . . . ?
W10 O53 W13 O65 -5.3(15) . . . . ?
W10 O53 W13 O60 -89.5(6) . . . . ?
W10 O53 W13 O59 70.2(6) . . . . ?
W10 O53 W13 O72 -4.6(5) . . . . ?
P2 O72 W13 O13 -165.2(15) . . . . ?
W14 O72 W13 O13 60.0(17) . . . . ?
W10 O72 W13 O13 -29.2(18) . . . . ?
P2 O72 W13 O65 46.4(6) . . . . ?
W14 O72 W13 O65 -88.4(4) . . . . ?
W10 O72 W13 O65 -177.6(4) . . . . ?
P2 O72 W13 O60 -47.3(6) . . . . ?
W14 O72 W13 O60 177.9(3) . . . . ?
W10 O72 W13 O60 88.8(3) . . . . ?
P2 O72 W13 O59 139.6(6) . . . . ?
W14 O72 W13 O59 4.8(3) . . . . ?
W10 O72 W13 O59 -84.4(3) . . . . ?
P2 O72 W13 O53 -133.4(6) . . . . ?
W14 O72 W13 O53 91.8(3) . . . . ?
W10 O72 W13 O53 2.7(3) . . . . ?
Na26 O14 W14 O70 123.4(13) . . . . ?
Na26 O14 W14 O64 26.9(14) . . . . ?
Na26 O14 W14 O59 -142.8(13) . . . . ?
Na26 O14 W14 O54 -58.0(14) . . . . ?
Na26 O14 W14 O72 -91(2) . . . . ?
Mn5 O70 W14 O14 -132.1(9) . . . . ?
K1 O70 W14 O14 70.3(5) . . . . ?
Mn5 O70 W14 O64 -28.5(9) . . . . ?
K1 O70 W14 O64 173.9(4) . . . . ?
Mn5 O70 W14 O59 127.6(9) . . . . ?
K1 O70 W14 O59 -30.1(4) . . . . ?
Mn5 O70 W14 O54 51.8(16) . . . . ?
K1 O70 W14 O54 -105.9(10) . . . . ?
Mn5 O70 W14 O72 54.4(8) . . . . ?
K1 O70 W14 O72 -103.3(4) . . . . ?
W15 O64 W14 O14 128.6(10) . . . . ?
Na3 O64 W14 O14 -69.9(5) . . . . ?
W15 O64 W14 O70 23.6(10) . . . . ?
Na3 O64 W14 O70 -174.8(5) . . . . ?
W15 O64 W14 O59 -76.8(14) . . . . ?
Na3 O64 W14 O59 84.7(10) . . . . ?
W15 O64 W14 O54 -134.6(11) . . . . ?
Na3 O64 W14 O54 27.0(4) . . . . ?
W15 O64 W14 O72 -61.5(10) . . . . ?
Na3 O64 W14 O72 100.1(4) . . . . ?
W13 O59 W14 O14 177.9(6) . . . . ?
W13 O59 W14 O70 -77.8(6) . . . . ?
W13 O59 W14 O64 23.1(13) . . . . ?
W13 O59 W14 O54 80.8(5) . . . . ?
W13 O59 W14 O72 7.1(4) . . . . ?
W10 O54 W14 O14 -166.9(6) . . . . ?
Na3 O54 W14 O14 75.8(5) . . . . ?
Na20 O54 W14 O14 -28.6(6) . . . . ?
W10 O54 W14 O70 9.4(14) . . . . ?
Na3 O54 W14 O70 -108.0(10) . . . . ?
Na20 O54 W14 O70 147.6(10) . . . . ?
W10 O54 W14 O64 91.5(6) . . . . ?
Na3 O54 W14 O64 -25.8(4) . . . . ?
Na20 O54 W14 O64 -130.2(6) . . . . ?
W10 O54 W14 O59 -67.9(6) . . . . ?
Na3 O54 W14 O59 174.7(5) . . . . ?
Na20 O54 W14 O59 70.3(6) . . . . ?
W10 O54 W14 O72 6.7(5) . . . . ?
Na3 O54 W14 O72 -110.7(4) . . . . ?
Na20 O54 W14 O72 144.9(6) . . . . ?
P2 O72 W14 O14 167.4(18) . . . . ?
W13 O72 W14 O14 -58(2) . . . . ?
W10 O72 W14 O14 31(2) . . . . ?
P2 O72 W14 O70 -46.2(6) . . . . ?
W13 O72 W14 O70 87.9(4) . . . . ?
W10 O72 W14 O70 177.0(4) . . . . ?
P2 O72 W14 O64 47.6(6) . . . . ?
W13 O72 W14 O64 -178.3(4) . . . . ?
W10 O72 W14 O64 -89.2(4) . . . . ?
P2 O72 W14 O59 -138.9(7) . . . . ?
W13 O72 W14 O59 -4.8(3) . . . . ?
W10 O72 W14 O59 84.3(3) . . . . ?
P2 O72 W14 O54 132.8(7) . . . . ?
W13 O72 W14 O54 -93.1(3) . . . . ?
W10 O72 W14 O54 -4.0(3) . . . . ?
Na5 O15 W15 O69 45(3) 2_645 . . . ?
Na5 O15 W15 O64 140(3) 2_645 . . . ?
Na5 O15 W15 O63 -51(3) 2_645 . . . ?
Na5 O15 W15 O58 -133(3) 2_645 . . . ?
Na5 O15 W15 O74 -96(4) 2_645 . . . ?
Mn5 O69 W15 O15 134.0(9) . . . . ?
Mn5 O69 W15 O64 30.9(9) . . . . ?
Mn5 O69 W15 O63 -124.9(9) . . . . ?
Mn5 O69 W15 O58 -51.2(17) . . . . ?
Mn5 O69 W15 O74 -52.8(9) . . . . ?
W14 O64 W15 O15 -128.0(10) . . . . ?
Na3 O64 W15 O15 70.5(5) . . . . ?
W14 O64 W15 O69 -24.1(10) . . . . ?
Na3 O64 W15 O69 174.4(5) . . . . ?
W14 O64 W15 O63 77.8(14) . . . . ?
Na3 O64 W15 O63 -83.6(10) . . . . ?
W14 O64 W15 O58 134.2(10) . . . . ?
Na3 O64 W15 O58 -27.2(4) . . . . ?
W14 O64 W15 O74 60.9(10) . . . . ?
Na3 O64 W15 O74 -100.6(4) . . . . ?
W16 O63 W15 O15 -180.0(6) . . . . ?
W16 O63 W15 O69 76.2(6) . . . . ?
W16 O63 W15 O64 -25.6(13) . . . . ?
W16 O63 W15 O58 -82.7(6) . . . . ?
W16 O63 W15 O74 -7.9(5) . . . . ?
W12 O58 W15 O15 168.0(7) . . . . ?
Na3 O58 W15 O15 -76.9(5) . . . . ?
W12 O58 W15 O69 -6.9(16) . . . . ?
Na3 O58 W15 O69 108.2(11) . . . . ?
W12 O58 W15 O64 -90.4(7) . . . . ?
Na3 O58 W15 O64 24.7(4) . . . . ?
W12 O58 W15 O63 69.0(7) . . . . ?
Na3 O58 W15 O63 -175.9(4) . . . . ?
W12 O58 W15 O74 -5.3(6) . . . . ?
Na3 O58 W15 O74 109.8(4) . . . . ?
P2 O74 W15 O15 -171.0(19) . . . . ?
W16 O74 W15 O15 53(2) . . . . ?
W12 O74 W15 O15 -36(2) . . . . ?
P2 O74 W15 O69 47.1(6) . . . . ?
W16 O74 W15 O69 -89.4(4) . . . . ?
W12 O74 W15 O69 -177.5(4) . . . . ?
P2 O74 W15 O64 -45.6(6) . . . . ?
W16 O74 W15 O64 177.9(4) . . . . ?
W12 O74 W15 O64 89.8(4) . . . . ?
P2 O74 W15 O63 141.8(7) . . . . ?
W16 O74 W15 O63 5.3(3) . . . . ?
W12 O74 W15 O63 -82.9(3) . . . . ?
P2 O74 W15 O58 -132.2(7) . . . . ?
W16 O74 W15 O58 91.2(4) . . . . ?
W12 O74 W15 O58 3.1(3) . . . . ?
Mn4 O68 W16 O16 -134.5(9) . . . . ?
Mn4 O68 W16 O62 -31.3(9) . . . . ?
Mn4 O68 W16 O63 123.9(9) . . . . ?
Mn4 O68 W16 O57 50.6(17) . . . . ?
Mn4 O68 W16 O74 51.1(9) . . . . ?
W17 O62 W16 O16 127.7(11) . . . . ?
W17 O62 W16 O68 23.9(11) . . . . ?
W17 O62 W16 O63 -80.7(14) . . . . ?
W17 O62 W16 O57 -135.0(11) . . . . ?
W17 O62 W16 O74 -62.0(10) . . . . ?
W15 O63 W16 O16 179.2(6) . . . . ?
W15 O63 W16 O68 -77.3(6) . . . . ?
W15 O63 W16 O62 27.4(12) . . . . ?
W15 O63 W16 O57 82.3(6) . . . . ?
W15 O63 W16 O74 8.0(5) . . . . ?
W12 O57 W16 O16 -169.2(6) . . . . ?
W12 O57 W16 O68 5.8(15) . . . . ?
W12 O57 W16 O62 89.5(6) . . . . ?
W12 O57 W16 O63 -69.6(6) . . . . ?
W12 O57 W16 O74 5.4(5) . . . . ?
P2 O74 W16 O16 165(2) . . . . ?
W15 O74 W16 O16 -60(2) . . . . ?
W12 O74 W16 O16 28(2) . . . . ?
P2 O74 W16 O68 -45.6(7) . . . . ?
W15 O74 W16 O68 89.1(4) . . . . ?
W12 O74 W16 O68 177.1(4) . . . . ?
P2 O74 W16 O62 48.4(6) . . . . ?
W15 O74 W16 O62 -176.9(4) . . . . ?
W12 O74 W16 O62 -88.9(3) . . . . ?
P2 O74 W16 O63 -140.0(7) . . . . ?
W15 O74 W16 O63 -5.2(3) . . . . ?
W12 O74 W16 O63 82.7(3) . . . . ?
P2 O74 W16 O57 134.2(7) . . . . ?
W15 O74 W16 O57 -91.0(3) . . . . ?
W12 O74 W16 O57 -3.1(3) . . . . ?
Na17 O17 W17 O67 -92.4(18) 1_655 . . . ?
Na17 O17 W17 O62 2.1(18) 1_655 . . . ?
Na17 O17 W17 O61 170.5(17) 1_655 . . . ?
Na17 O17 W17 O56 87.7(18) 1_655 . . . ?
Na17 O17 W17 O73 114(2) 1_655 . . . ?
Mn4 O67 W17 O17 132.6(10) . . . . ?
Mn4 O67 W17 O62 30.9(10) . . . . ?
Mn4 O67 W17 O61 -123.5(10) . . . . ?
Mn4 O67 W17 O56 -47.8(18) . . . . ?
Mn4 O67 W17 O73 -52.4(10) . . . . ?
W16 O62 W17 O17 -128.5(11) . . . . ?
W16 O62 W17 O67 -23.0(11) . . . . ?
W16 O62 W17 O61 77.9(14) . . . . ?
W16 O62 W17 O56 135.3(11) . . . . ?
W16 O62 W17 O73 61.7(10) . . . . ?
W18 O61 W17 O17 -178.2(6) . . . . ?
W18 O61 W17 O67 75.8(7) . . . . ?
W18 O61 W17 O62 -24.7(13) . . . . ?
W18 O61 W17 O56 -82.6(6) . . . . ?
W18 O61 W17 O73 -7.7(5) . . . . ?
W11 O56 W17 O17 169.0(7) . . . . ?
W11 O56 W17 O67 -10.6(15) . . . . ?
W11 O56 W17 O62 -90.7(7) . . . . ?
W11 O56 W17 O61 67.3(6) . . . . ?
W11 O56 W17 O73 -5.8(5) . . . . ?
P2 O73 W17 O17 -159(2) . . . . ?
W18 O73 W17 O17 64(2) . . . . ?
W11 O73 W17 O17 -24(2) . . . . ?
P2 O73 W17 O67 47.3(6) . . . . ?
W18 O73 W17 O67 -90.3(4) . . . . ?
W11 O73 W17 O67 -178.4(4) . . . . ?
P2 O73 W17 O62 -44.8(6) . . . . ?
W18 O73 W17 O62 177.6(4) . . . . ?
W11 O73 W17 O62 89.4(3) . . . . ?
P2 O73 W17 O61 142.6(7) . . . . ?
W18 O73 W17 O61 5.0(3) . . . . ?
W11 O73 W17 O61 -83.1(4) . . . . ?
P2 O73 W17 O56 -130.9(7) . . . . ?
W18 O73 W17 O56 91.5(4) . . . . ?
W11 O73 W17 O56 3.4(3) . . . . ?
Na7 O18 W18 O66 -31(2) . . . . ?
Na7 O18 W18 O60 -126(2) . . . . ?
Na7 O18 W18 O61 65(2) . . . . ?
Na7 O18 W18 O55 149(2) . . . . ?
Na7 O18 W18 O73 118(2) . . . . ?
Mn6 O66 W18 O18 -131.1(9) . . . . ?
Mn6 O66 W18 O60 -27.9(9) . . . . ?
Mn6 O66 W18 O61 127.7(9) . . . . ?
Mn6 O66 W18 O55 49.6(17) . . . . ?
Mn6 O66 W18 O73 55.1(9) . . . . ?
W13 O60 W18 O18 129.3(10) . . . . ?
Na23 O60 W18 O18 -51.4(6) . . . . ?
W13 O60 W18 O66 22.5(10) . . . . ?
Na23 O60 W18 O66 -158.2(6) . . . . ?
W13 O60 W18 O61 -78.6(14) . . . . ?
Na23 O60 W18 O61 100.7(10) . . . . ?
W13 O60 W18 O55 -135.5(10) . . . . ?
Na23 O60 W18 O55 43.8(6) . . . . ?
W13 O60 W18 O73 -61.3(9) . . . . ?
Na23 O60 W18 O73 118.0(6) . . . . ?
W17 O61 W18 O18 178.1(6) . . . . ?
W17 O61 W18 O66 -75.1(6) . . . . ?
W17 O61 W18 O60 25.8(13) . . . . ?
W17 O61 W18 O55 82.8(6) . . . . ?
W17 O61 W18 O73 7.8(5) . . . . ?
W11 O55 W18 O18 -165.8(7) . . . . ?
W11 O55 W18 O66 13.5(16) . . . . ?
W11 O55 W18 O60 92.7(7) . . . . ?
W11 O55 W18 O61 -66.5(7) . . . . ?
W11 O55 W18 O73 7.8(6) . . . . ?
P2 O73 W18 O18 164.0(18) . . . . ?
W17 O73 W18 O18 -60(2) . . . . ?
W11 O73 W18 O18 28(2) . . . . ?
P2 O73 W18 O66 -46.7(6) . . . . ?
W17 O73 W18 O66 89.7(4) . . . . ?
W11 O73 W18 O66 177.7(4) . . . . ?
P2 O73 W18 O60 46.0(6) . . . . ?
W17 O73 W18 O60 -177.6(3) . . . . ?
W11 O73 W18 O60 -89.6(3) . . . . ?
P2 O73 W18 O61 -141.5(7) . . . . ?
W17 O73 W18 O61 -5.1(3) . . . . ?
W11 O73 W18 O61 82.9(4) . . . . ?
P2 O73 W18 O55 131.1(7) . . . . ?
W17 O73 W18 O55 -92.5(4) . . . . ?
W11 O73 W18 O55 -4.5(3) . . . . ?
Na2 O19 W19 O78 -80.5(7) 2_655 . . . ?
Na2 O19 W19 O75 20.3(8) 2_655 . . . ?
Na2 O19 W19 O77 -169.2(7) 2_655 . . . ?
Na2 O19 W19 O76 109.4(7) 2_655 . . . ?
Na2 O19 W19 O91 155.2(13) 2_655 . . . ?
Mn6 O78 W19 O19 -147.5(7) . . . . ?
Na19 O78 W19 O19 16.2(6) 2_655 . . . ?
Mn6 O78 W19 O75 106.4(7) . . . . ?
Na19 O78 W19 O75 -89.8(5) 2_655 . . . ?
Mn6 O78 W19 O77 -48.1(7) . . . . ?
Na19 O78 W19 O77 115.6(5) 2_655 . . . ?
Mn6 O78 W19 O76 10.0(14) . . . . ?
Na19 O78 W19 O76 173.7(7) 2_655 . . . ?
Mn6 O78 W19 O91 21.8(7) . . . . ?
Na19 O78 W19 O91 -174.4(5) 2_655 . . . ?
Mn3 O75 W19 O19 147.3(7) . . . . ?
Mn3 O75 W19 O78 -107.5(7) . . . . ?
Mn3 O75 W19 O77 -10.6(14) . . . . ?
Mn3 O75 W19 O76 46.4(7) . . . . ?
Mn3 O75 W19 O91 -23.6(6) . . . . ?
W21 O77 W19 O19 -176.6(6) . . . . ?
Na18 O77 W19 O19 -39.9(6) 2_655 . . . ?
W21 O77 W19 O78 80.9(6) . . . . ?
Na18 O77 W19 O78 -142.3(5) 2_655 . . . ?
W21 O77 W19 O75 -18.4(12) . . . . ?
Na18 O77 W19 O75 118.4(9) 2_655 . . . ?
W21 O77 W19 O76 -76.7(6) . . . . ?
Na18 O77 W19 O76 60.1(5) 2_655 . . . ?
W21 O77 W19 O91 -4.6(5) . . . . ?
Na18 O77 W19 O91 132.2(5) 2_655 . . . ?
W20 O76 W19 O19 173.5(6) . . . . ?
W20 O76 W19 O78 15.8(13) . . . . ?
W20 O76 W19 O75 -83.1(6) . . . . ?
W20 O76 W19 O77 75.3(6) . . . . ?
W20 O76 W19 O91 3.2(5) . . . . ?
P3 O91 W19 O19 175.0(15) . . . . ?
W20 O91 W19 O19 -50.5(18) . . . . ?
W21 O91 W19 O19 40.6(18) . . . . ?
P3 O91 W19 O78 49.0(6) . . . . ?
W20 O91 W19 O78 -176.5(4) . . . . ?
W21 O91 W19 O78 -85.4(4) . . . . ?
P3 O91 W19 O75 -48.7(6) . . . . ?
W20 O91 W19 O75 85.8(4) . . . . ?
W21 O91 W19 O75 176.9(4) . . . . ?
P3 O91 W19 O77 137.2(7) . . . . ?
W20 O91 W19 O77 -88.2(4) . . . . ?
W21 O91 W19 O77 2.9(3) . . . . ?
P3 O91 W19 O76 -136.6(7) . . . . ?
W20 O91 W19 O76 -2.0(3) . . . . ?
W21 O91 W19 O76 89.1(4) . . . . ?
Na13 O20 W20 O79 70.0(8) 3_675 . . . ?
Na13 O20 W20 O76 -23.2(8) 3_675 . . . ?
Na13 O20 W20 O82 162.1(7) 3_675 . . . ?
Na13 O20 W20 O80 -112.5(7) 3_675 . . . ?
Na13 O20 W20 O91 -79(2) 3_675 . . . ?
Mn3 O79 W20 O20 -141.2(6) . . . . ?
Mn1 O79 W20 O20 60.1(6) . . . . ?
Mn3 O79 W20 O76 -40.6(6) . . . . ?
Mn1 O79 W20 O76 160.8(5) . . . . ?
Mn3 O79 W20 O82 117.4(6) . . . . ?
Mn1 O79 W20 O82 -41.3(5) . . . . ?
Mn3 O79 W20 O80 45.2(13) . . . . ?
Mn1 O79 W20 O80 -113.5(10) . . . . ?
Mn3 O79 W20 O91 33.4(6) . . . . ?
Mn1 O79 W20 O91 -125.3(5) . . . . ?
W19 O76 W20 O20 -174.2(6) . . . . ?
W19 O76 W20 O79 82.0(6) . . . . ?
W19 O76 W20 O82 -8.1(14) . . . . ?
W19 O76 W20 O80 -75.7(6) . . . . ?
W19 O76 W20 O91 -3.3(5) . . . . ?
W24 O82 W20 O20 -131.1(10) . . . . ?
Na4 O82 W20 O20 78.3(5) . . . . ?
W24 O82 W20 O79 -27.5(10) . . . . ?
Na4 O82 W20 O79 -178.1(4) . . . . ?
W24 O82 W20 O76 62.8(16) . . . . ?
Na4 O82 W20 O76 -87.8(11) . . . . ?
W24 O82 W20 O80 131.1(10) . . . . ?
Na4 O82 W20 O80 -19.5(4) . . . . ?
W24 O82 W20 O91 58.2(10) . . . . ?
Na4 O82 W20 O91 -92.4(4) . . . . ?
W21 O80 W20 O20 166.1(5) . . . . ?
Na4 O80 W20 O20 -80.6(4) . . . . ?
W21 O80 W20 O79 -20.2(13) . . . . ?
Na4 O80 W20 O79 93.1(10) . . . . ?
W21 O80 W20 O76 66.1(5) . . . . ?
Na4 O80 W20 O76 179.4(4) . . . . ?
W21 O80 W20 O82 -93.4(5) . . . . ?
Na4 O80 W20 O82 19.9(4) . . . . ?
W21 O80 W20 O91 -7.9(4) . . . . ?
Na4 O80 W20 O91 105.5(4) . . . . ?
P3 O91 W20 O20 -163.5(18) . . . . ?
W21 O91 W20 O20 -29(2) . . . . ?
W19 O91 W20 O20 60(2) . . . . ?
P3 O91 W20 O79 46.4(6) . . . . ?
W21 O91 W20 O79 -179.4(4) . . . . ?
W19 O91 W20 O79 -89.9(3) . . . . ?
P3 O91 W20 O76 138.4(7) . . . . ?
W21 O91 W20 O76 -87.4(4) . . . . ?
W19 O91 W20 O76 2.1(3) . . . . ?
P3 O91 W20 O82 -43.4(6) . . . . ?
W21 O91 W20 O82 90.8(3) . . . . ?
W19 O91 W20 O82 -179.7(4) . . . . ?
P3 O91 W20 O80 -128.9(6) . . . . ?
W21 O91 W20 O80 5.3(3) . . . . ?
W19 O91 W20 O80 94.8(3) . . . . ?
Mn6 O81 W21 O21 143.8(6) . . . . ?
Mn4 O81 W21 O21 -58.3(6) . . . . ?
Mn6 O81 W21 O83 -116.6(6) . . . . ?
Mn4 O81 W21 O83 41.3(6) . . . . ?
Mn6 O81 W21 O77 40.8(6) . . . . ?
Mn4 O81 W21 O77 -161.3(6) . . . . ?
Mn6 O81 W21 O80 -40.6(12) . . . . ?
Mn4 O81 W21 O80 117.3(9) . . . . ?
Mn6 O81 W21 O91 -32.0(6) . . . . ?
Mn4 O81 W21 O91 125.8(5) . . . . ?
W23 O83 W21 O21 128.4(10) . . . . ?
Na4 O83 W21 O21 -80.4(5) . . . . ?
W23 O83 W21 O81 26.1(10) . . . . ?
Na4 O83 W21 O81 177.3(4) . . . . ?
W23 O83 W21 O77 -65.1(15) . . . . ?
Na4 O83 W21 O77 86.1(10) . . . . ?
W23 O83 W21 O80 -130.7(10) . . . . ?
Na4 O83 W21 O80 20.5(4) . . . . ?
W23 O83 W21 O91 -58.7(10) . . . . ?
Na4 O83 W21 O91 92.5(4) . . . . ?
W19 O77 W21 O21 177.7(6) . . . . ?
Na18 O77 W21 O21 42.5(6) 2_655 . . . ?
W19 O77 W21 O81 -79.8(6) . . . . ?
Na18 O77 W21 O81 144.9(6) 2_655 . . . ?
W19 O77 W21 O83 11.4(13) . . . . ?
Na18 O77 W21 O83 -123.9(9) 2_655 . . . ?
W19 O77 W21 O80 76.6(6) . . . . ?
Na18 O77 W21 O80 -58.7(6) 2_655 . . . ?
W19 O77 W21 O91 4.7(5) . . . . ?
Na18 O77 W21 O91 -130.6(6) 2_655 . . . ?
W20 O80 W21 O21 -167.5(5) . . . . ?
Na4 O80 W21 O21 78.0(5) . . . . ?
W20 O80 W21 O81 16.8(12) . . . . ?
Na4 O80 W21 O81 -97.7(9) . . . . ?
W20 O80 W21 O83 94.0(6) . . . . ?
Na4 O80 W21 O83 -20.4(4) . . . . ?
W20 O80 W21 O77 -65.4(5) . . . . ?
Na4 O80 W21 O77 -179.9(5) . . . . ?
W20 O80 W21 O91 7.9(4) . . . . ?
Na4 O80 W21 O91 -106.6(4) . . . . ?
P3 O91 W21 O21 163(3) . . . . ?
W20 O91 W21 O21 29(3) . . . . ?
W19 O91 W21 O21 -60(3) . . . . ?
P3 O91 W21 O81 -47.3(6) . . . . ?
W20 O91 W21 O81 178.4(3) . . . . ?
W19 O91 W21 O81 89.0(3) . . . . ?
P3 O91 W21 O83 43.3(6) . . . . ?
W20 O91 W21 O83 -91.0(3) . . . . ?
W19 O91 W21 O83 179.7(3) . . . . ?
P3 O91 W21 O77 -139.2(6) . . . . ?
W20 O91 W21 O77 86.5(3) . . . . ?
W19 O91 W21 O77 -2.9(3) . . . . ?
P3 O91 W21 O80 129.1(6) . . . . ?
W20 O91 W21 O80 -5.2(3) . . . . ?
W19 O91 W21 O80 -94.6(3) . . . . ?
Na1 O22 W22 O90 -35.2(7) 2_645 . . . ?
Na1 O22 W22 O89 64.9(7) 2_645 . . . ?
Na1 O22 W22 O88 154.7(6) 2_645 . . . ?
Na1 O22 W22 O87 -126.1(6) 2_645 . . . ?
Na1 O22 W22 O92 -159.0(13) 2_645 . . . ?
Mn2 O90 W22 O22 -143.1(6) . . . . ?
Mn2 O90 W22 O89 112.1(6) . . . . ?
Mn2 O90 W22 O88 13.8(13) . . . . ?
Mn2 O90 W22 O87 -43.5(6) . . . . ?
Mn2 O90 W22 O92 26.1(6) . . . . ?
Mn5 O89 W22 O22 150.5(7) . . . . ?
Na10 O89 W22 O22 -15.1(6) . . . . ?
Mn5 O89 W22 O90 -104.2(7) . . . . ?
Na10 O89 W22 O90 90.2(5) . . . . ?
Mn5 O89 W22 O88 50.6(7) . . . . ?
Na10 O89 W22 O88 -115.0(5) . . . . ?
Mn5 O89 W22 O87 -2.9(14) . . . . ?
Na10 O89 W22 O87 -168.5(7) . . . . ?
Mn5 O89 W22 O92 -20.5(7) . . . . ?
Na10 O89 W22 O92 173.9(5) . . . . ?
W23 O88 W22 O22 176.5(6) . . . . ?
W23 O88 W22 O90 19.4(12) . . . . ?
W23 O88 W22 O89 -80.9(6) . . . . ?
W23 O88 W22 O87 78.8(5) . . . . ?
W23 O88 W22 O92 6.4(5) . . . . ?
W24 O87 W22 O22 -177.2(6) . . . . ?
W24 O87 W22 O90 79.5(6) . . . . ?
W24 O87 W22 O89 -23.5(12) . . . . ?
W24 O87 W22 O88 -78.7(6) . . . . ?
W24 O87 W22 O92 -4.7(5) . . . . ?
P3 O92 W22 O22 174.9(15) . . . . ?
W24 O92 W22 O22 37.8(18) . . . . ?
W23 O92 W22 O22 -52.8(17) . . . . ?
P3 O92 W22 O90 49.2(6) . . . . ?
W24 O92 W22 O90 -87.9(3) . . . . ?
W23 O92 W22 O90 -178.5(3) . . . . ?
P3 O92 W22 O89 -47.7(6) . . . . ?
W24 O92 W22 O89 175.2(4) . . . . ?
W23 O92 W22 O89 84.6(4) . . . . ?
P3 O92 W22 O88 -136.3(6) . . . . ?
W24 O92 W22 O88 86.6(3) . . . . ?
W23 O92 W22 O88 -4.1(3) . . . . ?
P3 O92 W22 O87 140.1(6) . . . . ?
W24 O92 W22 O87 3.0(3) . . . . ?
W23 O92 W22 O87 -87.6(3) . . . . ?
Mn5 O86 W23 O23 -143.5(6) . . . . ?
Mn4 O86 W23 O23 57.9(6) . . . . ?
Mn5 O86 W23 O83 117.5(6) . . . . ?
Mn4 O86 W23 O83 -41.1(6) . . . . ?
Mn5 O86 W23 O88 -39.9(6) . . . . ?
Mn4 O86 W23 O88 161.5(5) . . . . ?
Mn5 O86 W23 O85 41.3(12) . . . . ?
Mn4 O86 W23 O85 -117.3(8) . . . . ?
Mn5 O86 W23 O92 33.9(6) . . . . ?
Mn4 O86 W23 O92 -124.7(5) . . . . ?
W21 O83 W23 O23 -129.1(10) . . . . ?
Na4 O83 W23 O23 79.8(5) . . . . ?
W21 O83 W23 O86 -26.3(10) . . . . ?
Na4 O83 W23 O86 -177.3(4) . . . . ?
W21 O83 W23 O88 68.1(15) . . . . ?
Na4 O83 W23 O88 -82.9(10) . . . . ?
W21 O83 W23 O85 130.2(10) . . . . ?
Na4 O83 W23 O85 -20.8(4) . . . . ?
W21 O83 W23 O92 59.1(10) . . . . ?
Na4 O83 W23 O92 -91.9(4) . . . . ?
W22 O88 W23 O23 -178.4(6) . . . . ?
W22 O88 W23 O86 78.1(6) . . . . ?
W22 O88 W23 O83 -15.9(13) . . . . ?
W22 O88 W23 O85 -77.9(6) . . . . ?
W22 O88 W23 O92 -6.6(5) . . . . ?
W24 O85 W23 O23 168.7(5) . . . . ?
Na4 O85 W23 O23 -77.8(4) . . . . ?
W24 O85 W23 O86 -16.0(11) . . . . ?
Na4 O85 W23 O86 97.4(9) . . . . ?
W24 O85 W23 O83 -93.4(5) . . . . ?
Na4 O85 W23 O83 20.1(4) . . . . ?
W24 O85 W23 O88 66.6(5) . . . . ?
Na4 O85 W23 O88 -180.0(4) . . . . ?
W24 O85 W23 O92 -8.2(4) . . . . ?
Na4 O85 W23 O92 105.3(4) . . . . ?
P3 O92 W23 O23 -154(2) . . . . ?
W24 O92 W23 O23 -16(3) . . . . ?
W22 O92 W23 O23 73(3) . . . . ?
P3 O92 W23 O86 43.7(6) . . . . ?
W24 O92 W23 O86 -177.9(3) . . . . ?
W22 O92 W23 O86 -89.1(3) . . . . ?
P3 O92 W23 O83 -46.8(6) . . . . ?
W24 O92 W23 O83 91.6(3) . . . . ?
W22 O92 W23 O83 -179.6(3) . . . . ?
P3 O92 W23 O88 136.8(6) . . . . ?
W24 O92 W23 O88 -84.8(3) . . . . ?
W22 O92 W23 O88 4.0(3) . . . . ?
P3 O92 W23 O85 -133.1(6) . . . . ?
W24 O92 W23 O85 5.3(3) . . . . ?
W22 O92 W23 O85 94.1(3) . . . . ?
Mn2 O84 W24 O24 143.3(6) . . . . ?
Mn1 O84 W24 O24 -59.7(6) . . . . ?
Mn2 O84 W24 O87 41.9(6) . . . . ?
Mn1 O84 W24 O87 -161.1(5) . . . . ?
Mn2 O84 W24 O82 -116.8(6) . . . . ?
Mn1 O84 W24 O82 40.2(5) . . . . ?
Mn2 O84 W24 O85 -42.0(13) . . . . ?
Mn1 O84 W24 O85 115.0(9) . . . . ?
Mn2 O84 W24 O92 -33.4(6) . . . . ?
Mn1 O84 W24 O92 123.6(5) . . . . ?
W22 O87 W24 O24 176.7(6) . . . . ?
W22 O87 W24 O84 -79.5(6) . . . . ?
W22 O87 W24 O82 13.5(14) . . . . ?
W22 O87 W24 O85 77.9(5) . . . . ?
W22 O87 W24 O92 4.9(5) . . . . ?
W20 O82 W24 O24 131.0(10) . . . . ?
Na4 O82 W24 O24 -78.5(5) . . . . ?
W20 O82 W24 O84 27.7(10) . . . . ?
Na4 O82 W24 O84 178.2(4) . . . . ?
W20 O82 W24 O87 -65.8(16) . . . . ?
Na4 O82 W24 O87 84.7(11) . . . . ?
W20 O82 W24 O85 -130.4(10) . . . . ?
Na4 O82 W24 O85 20.1(4) . . . . ?
W20 O82 W24 O92 -57.4(10) . . . . ?
Na4 O82 W24 O92 93.1(4) . . . . ?
W23 O85 W24 O24 -168.0(5) . . . . ?
Na4 O85 W24 O24 79.2(4) . . . . ?
W23 O85 W24 O84 17.2(12) . . . . ?
Na4 O85 W24 O84 -95.5(10) . . . . ?
W23 O85 W24 O87 -67.9(5) . . . . ?
Na4 O85 W24 O87 179.4(4) . . . . ?
W23 O85 W24 O82 92.9(5) . . . . ?
Na4 O85 W24 O82 -19.8(4) . . . . ?
W23 O85 W24 O92 8.3(4) . . . . ?
Na4 O85 W24 O92 -104.4(4) . . . . ?
P3 O92 W24 O24 156(2) . . . . ?
W23 O92 W24 O24 19(2) . . . . ?
W22 O92 W24 O24 -69(2) . . . . ?
P3 O92 W24 O84 -45.5(6) . . . . ?
W23 O92 W24 O84 178.0(4) . . . . ?
W22 O92 W24 O84 90.1(3) . . . . ?
P3 O92 W24 O87 -138.7(7) . . . . ?
W23 O92 W24 O87 84.8(3) . . . . ?
W22 O92 W24 O87 -3.1(3) . . . . ?
P3 O92 W24 O82 44.5(6) . . . . ?
W23 O92 W24 O82 -92.0(3) . . . . ?
W22 O92 W24 O82 -180.0(4) . . . . ?
P3 O92 W24 O85 131.1(7) . . . . ?
W23 O92 W24 O85 -5.4(3) . . . . ?
W22 O92 W24 O85 -93.3(3) . . . . ?
